data_7126809
loop_
_publ_author_name
'Martin, Johannes'
'Eyselein, Jonathan'
'Langer, Jens'
'Elsen, Holger'
'Harder, Sjoerd'

_publ_section_title
;
 Large decanuclear calcium and strontium hydride clusters.
;
_journal_issue 64
_journal_name_full 'Chemical communications (Cambridge, England)'
_journal_page_first 9178
_journal_page_last 9181
_journal_paper_doi 10.1039/d0cc04330c
_journal_volume 56
_journal_year 2020
_chemical_formula_moiety '2(C51 H107 N5 Si2 Sr5), 2(C7 H8), 1[C7H8]'
_chemical_formula_sum 'C123 H238 N10 Si4 Sr10'
_chemical_formula_weight 2845.78
_space_group_crystal_system triclinic
_space_group_IT_number 2
_space_group_name_Hall '-P 1'
_space_group_name_H-M_alt 'P -1'
_atom_sites_solution_hydrogens mixed
_atom_sites_solution_primary dual
_audit_creation_date 2019-12-02
_audit_creation_method
;
Olex2 1.3
(compiled 2019.09.11 svn.r3662 for OlexSys, GUI svn.r5938)
;
_audit_update_record
;
2019-12-09 deposited with the CCDC.	2020-07-02 downloaded from the CCDC.
;
_cell_angle_alpha 100.4131(14)
_cell_angle_beta 91.1677(13)
_cell_angle_gamma 110.9442(15)
_cell_formula_units_Z 2
_cell_length_a 15.0995(3)
_cell_length_b 18.8526(3)
_cell_length_c 28.8886(5)
_cell_measurement_reflns_used 34513
_cell_measurement_temperature 240.0(1)
_cell_measurement_theta_max 72.4350
_cell_measurement_theta_min 4.3140
_cell_volume 7521.3(2)
_computing_cell_refinement 'CrysAlisPro 1.171.40.53 (Rigaku OD, 2019)'
_computing_data_collection 'CrysAlisPro 1.171.40.53 (Rigaku OD, 2019)'
_computing_data_reduction 'CrysAlisPro 1.171.40.53 (Rigaku OD, 2019)'
_computing_molecular_graphics 'Olex2 1.3 (Dolomanov et al., 2009)'
_computing_publication_material 'Olex2 1.3 (Dolomanov et al., 2009)'
_computing_structure_refinement 'ShelXL 2016/6 (Sheldrick, 2015)'
_computing_structure_solution 'ShelXT n/a (Sheldrick, 2015)'
_diffrn_ambient_environment N~2~
_diffrn_ambient_temperature 240.0(1)
_diffrn_detector 'CCD plate'
_diffrn_detector_area_resol_mean 5.2903
_diffrn_detector_type AtlasS2
_diffrn_measured_fraction_theta_full 0.996
_diffrn_measured_fraction_theta_max 0.967
_diffrn_measurement_details
;
List of Runs (angles in degrees, time in seconds):

  # Type    Start    End  Width  t~exp~   \w     \q     \k     \f   Frames
#--------------------------------------------------------------------------
  1  \w    -69.00  33.00   1.00    5.00    --  -40.36  57.00-180.00  102
  2  \w   -113.00 -12.00   1.00    5.00    --  -40.36 -57.00  30.00  101
  3  \w    -34.00  65.00   1.00    5.00    --   40.36 -38.00-120.00   99
  4  \w     76.00 178.00   1.00   20.00    --  104.57  30.00 -30.00  102
  5  \w     28.00 109.00   1.00   20.00    --  104.57-111.00  90.00   81
  6  \w     76.00 178.00   1.00   20.00    --  104.57  30.00-120.00  102
  7  \w     28.00 133.00   1.00   20.00    --  104.57 -30.00 -90.00  105
  8  \w     32.00 134.00   1.00   20.00    --  104.57 -61.00 150.00  102
  9  \w     28.00 109.00   1.00   20.00    --  104.57-111.00 -60.00   81
 10  \w     28.00 133.00   1.00   20.00    --  104.57 -30.00  30.00  105
 11  \w     22.00 106.00   1.00   20.00    --  104.57 -94.00 150.00   84
 12  \w     28.00 137.00   1.00   20.00    --  104.57 -77.00 -90.00  109
 13  \w   -113.00 -12.00   1.00    5.00    --  -40.36 -57.00 120.00  101
 14  \w    -65.00  34.00   1.00    5.00    --  -40.36  38.00  90.00   99
 15  \w   -113.00 -12.00   1.00    5.00    --  -40.36 -57.00-150.00  101
 16  \w   -113.00 -12.00   1.00    5.00    --  -40.36 -57.00 -60.00  101
 17  \w     75.00 171.00   1.00   20.00    --  104.57  61.00 -30.00   96
 18  \w     75.00 177.00   1.00   20.00    --  104.57  61.00   0.00  102
 19  \w     75.00 177.00   1.00   20.00    --  104.57  61.00 150.00  102
 20  \w     75.00 177.00   1.00   20.00    --  104.57  61.00-180.00  102
 21  \w     52.00 178.00   1.00   20.00    --  104.57  15.00  90.00  126
 22  \w     75.00 177.00   1.00   20.00    --  104.57  61.00 120.00  102
 23  \w     75.00 177.00   1.00   20.00    --  104.57  61.00 -90.00  102
 24  \w     75.00 177.00   1.00   20.00    --  104.57  61.00  90.00  102
;
_diffrn_measurement_device 'four-circle diffractometer'
_diffrn_measurement_device_type 'SuperNova, Dual, Cu at home/near, AtlasS2'
_diffrn_measurement_method '\w scans'
_diffrn_orient_matrix_type 'CrysAlisPro convention (1999,Acta A55,543-557)'
_diffrn_orient_matrix_UB_11 0.0415622000
_diffrn_orient_matrix_UB_12 0.0575996000
_diffrn_orient_matrix_UB_13 -0.0327023000
_diffrn_orient_matrix_UB_21 -0.0398138000
_diffrn_orient_matrix_UB_22 -0.0665069000
_diffrn_orient_matrix_UB_23 -0.0434984000
_diffrn_orient_matrix_UB_31 -0.0934078000
_diffrn_orient_matrix_UB_32 0.0154423000
_diffrn_orient_matrix_UB_33 -0.0019283000
_diffrn_radiation_monochromator mirror
_diffrn_radiation_probe x-ray
_diffrn_radiation_type 'Cu K\a'
_diffrn_radiation_wavelength 1.54184
_diffrn_reflns_av_R_equivalents 0.0470
_diffrn_reflns_av_unetI/netI 0.0420
_diffrn_reflns_Laue_measured_fraction_full 0.996
_diffrn_reflns_Laue_measured_fraction_max 0.967
_diffrn_reflns_limit_h_max 16
_diffrn_reflns_limit_h_min -18
_diffrn_reflns_limit_k_max 23
_diffrn_reflns_limit_k_min -23
_diffrn_reflns_limit_l_max 35
_diffrn_reflns_limit_l_min -35
_diffrn_reflns_number 101674
_diffrn_reflns_point_group_measured_fraction_full 0.996
_diffrn_reflns_point_group_measured_fraction_max 0.967
_diffrn_reflns_theta_full 67.684
_diffrn_reflns_theta_max 73.081
_diffrn_reflns_theta_min 3.620
_diffrn_source 'micro-focus sealed X-ray tube'
_diffrn_source_type 'SuperNova (Cu) X-ray Source'
_exptl_absorpt_coefficient_mu 5.048
_exptl_absorpt_correction_T_max 1.000
_exptl_absorpt_correction_T_min 0.476
_exptl_absorpt_correction_type gaussian
_exptl_absorpt_process_details
;
CrysAlisPro 1.171.40.53 (Rigaku Oxford Diffraction, 2019)
Numerical absorption correction based on gaussian integration over
			a multifaceted crystal model
Empirical absorption correction using spherical harmonics,
 implemented in SCALE3 ABSPACK scaling algorithm.
;
_exptl_crystal_colour 'clear colourless'
_exptl_crystal_colour_lustre clear
_exptl_crystal_colour_primary colourless
_exptl_crystal_density_diffrn 1.257
_exptl_crystal_description block
_exptl_crystal_F_000 2964
_exptl_crystal_size_max 0.243
_exptl_crystal_size_mid 0.124
_exptl_crystal_size_min 0.06
_refine_diff_density_max 1.856
_refine_diff_density_min -0.777
_refine_diff_density_rms 0.091
_refine_ls_extinction_method none
_refine_ls_goodness_of_fit_ref 1.035
_refine_ls_hydrogen_treatment mixed
_refine_ls_matrix_type full
_refine_ls_number_parameters 1729
_refine_ls_number_reflns 29119
_refine_ls_number_restraints 3528
_refine_ls_restrained_S_all 1.001
_refine_ls_R_factor_all 0.0692
_refine_ls_R_factor_gt 0.0591
_refine_ls_shift/su_max 0.002
_refine_ls_shift/su_mean 0.000
_refine_ls_structure_factor_coef Fsqd
_refine_ls_weighting_details 'w=1/[\s^2^(Fo^2^)+(0.0846P)^2^+9.1958P] where P=(Fo^2^+2Fc^2^)/3'
_refine_ls_weighting_scheme calc
_refine_ls_wR_factor_gt 0.1555
_refine_ls_wR_factor_ref 0.1639
_reflns_Friedel_coverage 0.000
_reflns_number_gt 24075
_reflns_number_total 29119
_reflns_threshold_expression 'I > 2\s(I)'
_cod_data_source_file d0cc04330c2.cif
_cod_data_source_block hasj191007c
_cod_depositor_comments 'Adding full bibliography for 7126808--7126809.cif.'
_cod_database_code 7126809
_shelx_shelxl_version_number 2016/6
_chemical_oxdiff_formula C123H238N10Si4Sr10
_shelx_space_group_comment
;
The symmetry employed for this shelxl refinement is uniquely defined
by the following loop, which should always be used as a source of
symmetry information in preference to the above space-group names.
They are only intended as comments.
;
_shelx_estimated_absorpt_t_max 0.752
_shelx_estimated_absorpt_t_min 0.373
_reflns_odcompleteness_completeness 99.67
_reflns_odcompleteness_iscentric 1
_reflns_odcompleteness_theta 66.97
_olex2_refinement_description
;
1. Fixed Uiso
 At 1.2 times of:
  All C(H) groups, All C(H,H) groups
 At 1.5 times of:
  All C(H,H,H) groups, All C(H,H,H,H,H,H) groups
2. Restrained distances
 C72-C70 \\sim C70A-C72A \\sim C70A-C71A \\sim C71-C70 \\sim C64A-C65A \\sim
C65-C64 \\sim C64A-C66A ~
 C66-C64 \\sim C68A-C67A \\sim C68-C67 \\sim C69-C67 \\sim C69A-C67A \\sim
C40A-C42A \\sim C41A-C40A ~
 C34A-C35 \\sim C36A-C34A \\sim C37A-C39A \\sim C38A-C37A \\sim C34-C35 \\sim
C36-C34 \\sim C37-C38 ~
 C39-C37 \\sim C41-C40 \\sim C40-C42
 with sigma of 0.02
 Si3A-C70A \\sim Si3-C70 \\sim Si3-C67 \\sim Si3A-C67A \\sim Si3-C64 \\sim
Si3A-C64A \\sim Si2-C40A ~
 Si2-C40 \\sim Si2-C34A \\sim Si2-C34 \\sim Si2-C37A \\sim Si2-C37
 with sigma of 0.02
 C94A-C96A \\sim C96A-C95A
 with sigma of 0.02
 C118-C112 \\sim C111-C105 \\sim C132-C126 \\sim C119-C125
 with sigma of 0.02
 N8-C102 \\sim N8A-C104 \\sim N8A-C101 \\sim N8-C101 \\sim N10-C94A \\sim
N10-C94 \\sim N10-C95A \\sim N10-
 C95 \\sim N9A-C98A \\sim N9-C98
 with sigma of 0.02
 N10-C96 \\sim N10-C96A \\sim N9-C97 \\sim N9A-C97A \\sim N9-C99 \\sim N9A-C99A
\\sim N8-C100 \\sim N8A-C103
 with sigma of 0.02
 C99-C100 \\sim C99A-C103 \\sim C97-C96 \\sim C97A-C96A
 with sigma of 0.02
3. Restrained planarity
 C126, C127, C131, C132
 with sigma of 0.1
4. Uiso/Uaniso restraints and constraints
Si3 \\sim C64 \\sim C65 \\sim C66 \\sim C67 \\sim C68 \\sim C69 \\sim C70 \\sim
C71 \\sim C72 \\sim Si3A \\sim C64A \\sim C65A \\sim C66A \\sim C67A \\sim C68A
\\sim C69A \\sim C70A \\sim C71A \\sim C72A: within 4A with sigma of 0.02 and
sigma for terminal atoms of 0.04 within 4A
C105 \\sim C111 \\sim C119 \\sim C124 \\sim C123 \\sim C122 \\sim C121 \\sim
C120 \\sim C125 \\sim C112 \\sim C113 \\sim C114 \\sim C115 \\sim C116 \\sim
C117 \\sim C118: within 4A with sigma of 0.02 and sigma for terminal atoms of
0.04 within 4A
C119 \\sim C124 \\sim C123 \\sim C122 \\sim C121 \\sim C120 \\sim C125 \\sim
C112 \\sim C113 \\sim C114 \\sim C115 \\sim C116 \\sim C117 \\sim C118 \\sim
C127 \\sim C126 \\sim C131 \\sim C130 \\sim C129 \\sim C128 \\sim C132: within
4A with sigma of 0.02 and sigma for terminal atoms of 0.04 within 4A
N10 \\sim C101 \\sim N8 \\sim N9 \\sim C94 \\sim C95 \\sim C96 \\sim C97 \\sim
C98 \\sim C99 \\sim C100 \\sim C102 \\sim N8A \\sim N9A \\sim C94A \\sim C95A
\\sim C96A \\sim C97A \\sim C98A \\sim C99A \\sim C103 \\sim C104: within 4A
with sigma of 0.02 and sigma for terminal atoms of 0.04 within 4A
Si2 \\sim C34 \\sim C36 \\sim C37 \\sim C38 \\sim C39 \\sim C40 \\sim C41 \\sim
C42 \\sim C34A \\sim C36A \\sim C37A \\sim C38A \\sim C39A \\sim C40A \\sim
C41A \\sim C42A: within 4A with sigma of 0.02 and sigma for terminal atoms of
0.04 within 4A
5. Rigid body (RIGU) restrains
 C111, C105
 with sigma for 1-2 distances of 0.004 and sigma for 1-3 distances of 0.004
 C110, C105, C111, C106, C107, C108, C109
 with sigma for 1-2 distances of 0.004 and sigma for 1-3 distances of 0.004
6. Others
 Sof(Si3A)=Sof(C64A)=Sof(H64A)=Sof(C65A)=Sof(H65B)=Sof(H65A)=Sof(H65C)=
 Sof(C66A)=Sof(H66A)=Sof(H66B)=Sof(H66C)=Sof(C67A)=Sof(H67A)=Sof(C68A)=
 Sof(H68A)=Sof(H68B)=Sof(H68C)=Sof(C69A)=Sof(H69A)=Sof(H69B)=Sof(H69C)=
 Sof(C70A)=Sof(H70A)=Sof(C71A)=Sof(H71A)=Sof(H71B)=Sof(H71C)=Sof(C72A)=
 Sof(H72A)=Sof(H72B)=Sof(H72C)=1-FVAR(1)
 Sof(Si3)=Sof(C64)=Sof(H037)=Sof(C65)=Sof(H03L)=Sof(H03M)=Sof(H03N)=Sof(C66)=
 Sof(H03Z)=Sof(H60)=Sof(H61)=Sof(C67)=Sof(H02O)=Sof(C68)=Sof(H03X)=Sof(H03Y)=
 Sof(H59)=Sof(C69)=Sof(H03U)=Sof(H03V)=Sof(H03W)=Sof(C70)=Sof(H031)=Sof(C71)=
 Sof(H13B)=Sof(H13A)=Sof(H13C)=Sof(C72)=Sof(H3AA)=Sof(H3AB)=Sof(H3AC)=FVAR(1)
 Sof(H35A)=Sof(H35B)=Sof(H35C)=Sof(C34A)=Sof(H34A)=Sof(C36A)=Sof(H36A)=
 Sof(H36B)=Sof(H36C)=Sof(C37A)=Sof(H37A)=Sof(C38A)=Sof(H38A)=Sof(H38B)=
 Sof(H38C)=Sof(C39A)=Sof(H39A)=Sof(H39B)=Sof(H39C)=Sof(C40A)=Sof(H40A)=
 Sof(C41A)=Sof(H41A)=Sof(H41B)=Sof(H41C)=Sof(C42A)=Sof(H42A)=Sof(H42B)=
 Sof(H42C)=1-FVAR(2)
 Sof(H1AD)=Sof(H1AE)=Sof(H1AF)=Sof(C34)=Sof(H6A)=Sof(C36)=Sof(H8A)=Sof(H8B)=
 Sof(H8C)=Sof(C37)=Sof(H0AA)=Sof(C38)=Sof(H30)=Sof(H64)=Sof(H65)=Sof(C39)=
 Sof(H7AA)=Sof(H7AB)=Sof(H7AC)=Sof(C40)=Sof(H2A)=Sof(C41)=Sof(H7A)=Sof(H7B)=
 Sof(H7C)=Sof(C42)=Sof(H10A)=Sof(H10B)=Sof(H10C)=FVAR(2)
 Sof(C127)=Sof(H127)=Sof(C126)=Sof(C131)=Sof(H131)=Sof(C130)=Sof(H130)=
 Sof(C129)=Sof(H129)=Sof(C128)=Sof(H128)=Sof(C132)=Sof(H13D)=Sof(H13E)=
 Sof(H13F)=1-FVAR(3)
 Sof(C119)=Sof(C124)=Sof(H2BA)=Sof(C123)=Sof(H3BA)=Sof(C122)=Sof(H4BA)=
 Sof(C121)=Sof(H5BA)=Sof(C120)=Sof(H6BA)=Sof(C125)=Sof(H7BA)=Sof(H7BB)=
 Sof(H7BC)=FVAR(3)
 Sof(C112)=Sof(C113)=Sof(H113)=Sof(C114)=Sof(H114)=Sof(C115)=Sof(H115)=
 Sof(C116)=Sof(H116)=Sof(C117)=Sof(H117)=Sof(C118)=Sof(H11D)=Sof(H11E)=
 Sof(H11F)=1-FVAR(4)
 Sof(C106)=Sof(H31)=Sof(C107)=Sof(H32)=Sof(C108)=Sof(H033)=Sof(C109)=Sof(H33)=
 Sof(C110)=Sof(H34)=Sof(C105)=Sof(C111)=Sof(H35)=Sof(H62)=Sof(H63)=FVAR(4)
 Sof(H10D)=Sof(H10E)=Sof(H10F)=Sof(N8A)=Sof(N9A)=Sof(C94A)=Sof(H94A)=Sof(H94B)=
 Sof(H94C)=Sof(C95A)=Sof(H95A)=Sof(H95B)=Sof(H95C)=Sof(C96A)=Sof(H96A)=
 Sof(H96B)=Sof(C97A)=Sof(H97A)=Sof(H97B)=Sof(C98A)=Sof(H98A)=Sof(H98B)=
 Sof(H98C)=Sof(C99A)=Sof(H99A)=Sof(H99B)=Sof(C103)=Sof(H10G)=Sof(H10H)=
 Sof(C104)=Sof(H10I)=Sof(H10J)=Sof(H10K)=1-FVAR(5)
 Sof(H01G)=Sof(H01H)=Sof(H01J)=Sof(N8)=Sof(N9)=Sof(C94)=Sof(H9A)=Sof(H9B)=
 Sof(H9C)=Sof(C95)=Sof(H7CA)=Sof(H7CB)=Sof(H7CC)=Sof(C96)=Sof(H6CA)=Sof(H6CB)=
 Sof(C97)=Sof(H5A)=Sof(H5B)=Sof(C98)=Sof(H01N)=Sof(H01O)=Sof(H01P)=Sof(C99)=
 Sof(H4CA)=Sof(H4CB)=Sof(C100)=Sof(H03A)=Sof(H03B)=Sof(C102)=Sof(H03O)=
 Sof(H03P)=Sof(H03Q)=FVAR(5)
7.a Ternary CH refined with riding coordinates:
 C7(H7), C10(H10), C13(H13), C16(H16), C19(H19), C28(H28), C31(H31A), C34(H6A),
  C37(H0AA), C40(H2A), C34A(H34A), C37A(H37A), C40A(H40A), C58(H58), C61(H61A),
 C79(H79), C82(H82), C85(H85), C88(H88), C91(H91), C64(H037), C67(H02O),
 C70(H031), C64A(H64A), C67A(H67A), C70A(H70A)
7.b Secondary CH2 refined with riding coordinates:
 C45(H45A,H45B), C46(H46A,H46B), C48(H48A,H48B), C49(H49A,H49B), C96(H6CA,
 H6CB), C97(H5A,H5B), C99(H4CA,H4CB), C100(H03A,H03B), C96A(H96A,H96B),
 C97A(H97A,H97B), C99A(H99A,H99B), C103(H10G,H10H)
7.c Aromatic/amide H refined with riding coordinates:
 C3(H3), C4(H4), C5(H5), C24(H24), C25(H25), C26(H26), C54(H54), C55(H55),
 C56(H56), C75(H75), C76(H76), C77(H77), C106(H31), C107(H32), C108(H033),
 C109(H33), C110(H34), C124(H2BA), C123(H3BA), C122(H4BA), C121(H5BA),
 C120(H6BA), C113(H113), C114(H114), C115(H115), C116(H116), C117(H117),
 C127(H127), C131(H131), C130(H130), C129(H129), C128(H128)
7.d Fitted hexagon refined as free rotating group:
 C106(C107,C108,C109,C110,C105), C119(C124,C123,C122,C121,C120), C112(C113,
 C114,C115,C116,C117), C127(C126,C131,C130,C129,C128)
7.e Idealised Me refined as rotating group:
 C8(H8D,H8E,H8F), C9(H9D,H9E,H9F), C11(H11A,H11B,H11C), C12(H12A,H12B,H12C),
 C14(H14A,H14C,H14B), C15(H15A,H15B,H15C), C17(H17A,H17B,H17C), C18(H18A,H18B,
 H18C), C20(H20A,H20B,H20C), C21(H21A,H21B,H21C), C29(H29A,H29B,H29C), C30(H30A,
 H30B,H30C), C32(H32A,H32B,H32C), C33(H33A,H33B,H33C), C35(H35A,H35B,H35C),
 C35(H1AD,H1AE,H1AF), C43(H43A,H43B,H43C), C44(H44A,H44B,H44C), C47(H47A,H47B,
 H47C), C50(H50A,H50B,H50C), C51(H51A,H51B,H51C), C36(H8A,H8B,H8C), C38(H30,H64,
 H65), C39(H7AA,H7AB,H7AC), C41(H7A,H7B,H7C), C42(H10A,H10B,H10C), C36A(H36A,
 H36B,H36C), C38A(H38A,H38B,H38C), C39A(H39A,H39B,H39C), C41A(H41A,H41B,H41C),
 C42A(H42A,H42B,H42C), C59(H59A,H59B,H59C), C60(H60A,H60B,H60C), C62(H62A,H62B,
 H62C), C63(H63A,H63B,H63C), C80(H80A,H80B,H80C), C81(H81A,H81B,H81C), C83(H83A,
 H83B,H83C), C84(H84A,H84B,H84C), C86(H86A,H86B,H86C), C87(H87A,H87B,H87C),
 C89(H89A,H89B,H89C), C90(H90A,H90B,H90C), C92(H92A,H92B,H92C), C93(H93A,H93B,
 H93C), C101(H01G,H01H,H01J), C101(H10D,H10E,H10F), C65(H03L,H03M,H03N),
 C66(H03Z,H60,H61), C68(H03X,H03Y,H59), C69(H03U,H03V,H03W), C71(H13B,H13A,
 H13C), C72(H3AA,H3AB,H3AC), C94(H9A,H9B,H9C), C95(H7CA,H7CB,H7CC), C98(H01N,
 H01O,H01P), C102(H03O,H03P,H03Q), C65A(H65B,H65A,H65C), C66A(H66A,H66B,H66C),
 C68A(H68A,H68B,H68C), C69A(H69A,H69B,H69C), C71A(H71A,H71B,H71C), C72A(H72A,
 H72B,H72C), C94A(H94A,H94B,H94C), C95A(H95A,H95B,H95C), C98A(H98A,H98B,H98C),
 C104(H10I,H10J,H10K), C111(H35,H62,H63), C125(H7BA,H7BB,H7BC), C118(H11D,H11E,
 H11F), C132(H13D,H13E,H13F)
;
_smtbx_masks_void_probe_radius 1.2
_smtbx_masks_void_truncation_radius 1.2
_olex2_date_sample_data_collection 2019-10-07
_olex2_submission_special_instructions 'No special instructions were received'
_oxdiff_exptl_absorpt_empirical_details
;
Empirical correction (ABSPACK) includes:
- Absorption correction using spherical harmonics
- Frame scaling
- Detector area scaling
;
_oxdiff_exptl_absorpt_empirical_full_max 1.693
_oxdiff_exptl_absorpt_empirical_full_min 0.628

loop_
_space_group_symop_operation_xyz
'x, y, z'
'-x, -y, -z'

loop_
_atom_site_label
_atom_site_type_symbol
_atom_site_fract_x
_atom_site_fract_y
_atom_site_fract_z
_atom_site_U_iso_or_equiv
_atom_site_adp_type
_atom_site_occupancy
_atom_site_site_symmetry_order
_atom_site_calc_flag
_atom_site_refinement_flags_posn
_atom_site_refinement_flags_adp
_atom_site_refinement_flags_occupancy
_atom_site_disorder_assembly
_atom_site_disorder_group
Sr1 Sr 1.04680(3) 0.68076(2) 0.47303(2) 0.05433(11) Uani 1 1 d . . . . .
H1M H 1.126(5) 0.571(4) 0.492(2) 0.09(2) Uiso 1 1 d . . . . .
H2M H 1.059(3) 0.585(3) 0.4044(16) 0.046(12) Uiso 1 1 d . . . . .
H3M H 1.219(3) 0.720(2) 0.4745(13) 0.028(9) Uiso 1 1 d . . . . .
H4M H 0.947(2) 0.5609(18) 0.4889(11) 0.011(7) Uiso 1 1 d . . . . .
H5M H 0.917(3) 0.318(3) 0.4455(15) 0.042(12) Uiso 1 1 d . . . . .
Sr2 Sr 1.01259(3) 0.54215(2) 0.56129(2) 0.05024(11) Uani 1 1 d . . . . .
H6M H 0.809(4) 0.424(3) 0.4258(17) 0.050(13) Uiso 1 1 d . . . . .
H8M H 0.847(4) 0.527(3) 0.5685(17) 0.050(13) Uiso 1 1 d . . . . .
Sr3 Sr 0.74365(3) 0.30154(3) 0.44771(2) 0.05635(12) Uani 1 1 d . . . . .
H7M H 0.693(3) 0.392(3) 0.5061(16) 0.044(12) Uiso 1 1 d . . . . .
Sr4 Sr 0.78110(3) 0.51087(3) 0.48804(2) 0.05476(11) Uani 1 1 d . . . . .
Sr5 Sr 0.77092(3) 0.39531(3) 0.58164(2) 0.05303(11) Uani 1 1 d . . . . .
Si1 Si 0.95247(13) 0.81361(9) 0.42815(6) 0.0695(4) Uani 1 1 d . . . . .
Si2 Si 0.69332(14) 0.17790(10) 0.32413(6) 0.0759(5) Uani 1 1 d D U . . .
N1 N 0.9192(3) 0.7356(2) 0.45470(16) 0.0587(10) Uani 1 1 d . . . . .
N2 N 0.6535(3) 0.2025(2) 0.37669(15) 0.0594(10) Uani 1 1 d . . . . .
N3 N 0.5996(5) 0.2843(3) 0.5932(2) 0.0944(19) Uani 1 1 d . . . . .
N4 N 0.6473(4) 0.4544(3) 0.6290(2) 0.0791(14) Uani 1 1 d . . . . .
N5 N 0.8303(5) 0.4660(5) 0.6782(2) 0.111(2) Uani 1 1 d . . . . .
C1 C 0.8319(4) 0.6886(3) 0.46417(19) 0.0572(11) Uani 1 1 d . . . . .
C2 C 0.8066(4) 0.6906(3) 0.5122(2) 0.0608(12) Uani 1 1 d . . . . .
C3 C 0.7155(4) 0.6450(3) 0.5215(2) 0.0676(14) Uani 1 1 d . . . . .
H3 H 0.700355 0.648469 0.552982 0.081 Uiso 1 1 calc R U . . .
C4 C 0.6477(4) 0.5957(4) 0.4868(2) 0.0727(15) Uani 1 1 d . . . . .
H4 H 0.586550 0.566826 0.494057 0.087 Uiso 1 1 calc R U . . .
C5 C 0.6713(4) 0.5891(3) 0.4404(2) 0.0683(14) Uani 1 1 d . . . . .
H5 H 0.625820 0.553918 0.416282 0.082 Uiso 1 1 calc R U . . .
C6 C 0.7615(4) 0.6336(3) 0.4284(2) 0.0606(12) Uani 1 1 d . . . . .
C7 C 0.8769(5) 0.7449(3) 0.5531(2) 0.0705(15) Uani 1 1 d . . . . .
H7 H 0.941559 0.749983 0.544249 0.085 Uiso 1 1 calc R U . . .
C8 C 0.8662(7) 0.7188(4) 0.6002(2) 0.095(2) Uani 1 1 d . . . . .
H8D H 0.805894 0.718177 0.611398 0.142 Uiso 1 1 calc R U . . .
H8E H 0.917934 0.754460 0.623010 0.142 Uiso 1 1 calc R U . . .
H8F H 0.868005 0.667139 0.596096 0.142 Uiso 1 1 calc R U . . .
C9 C 0.8709(6) 0.8261(4) 0.5594(3) 0.090(2) Uani 1 1 d . . . . .
H9D H 0.875892 0.842296 0.529223 0.136 Uiso 1 1 calc R U . . .
H9E H 0.922509 0.862841 0.581893 0.136 Uiso 1 1 calc R U . . .
H9F H 0.810397 0.824177 0.571022 0.136 Uiso 1 1 calc R U . . .
C10 C 0.7824(4) 0.6241(3) 0.3771(2) 0.0672(14) Uani 1 1 d . . . . .
H10 H 0.835073 0.672372 0.374230 0.081 Uiso 1 1 calc R U . . .
C11 C 0.8181(7) 0.5590(5) 0.3631(3) 0.097(2) Uani 1 1 d . . . . .
H11A H 0.872362 0.566892 0.384681 0.146 Uiso 1 1 calc R U . . .
H11B H 0.836990 0.557977 0.331198 0.146 Uiso 1 1 calc R U . . .
H11C H 0.767788 0.510090 0.364441 0.146 Uiso 1 1 calc R U . . .
C12 C 0.6997(6) 0.6158(6) 0.3431(3) 0.103(2) Uani 1 1 d . . . . .
H12A H 0.647453 0.567523 0.343341 0.154 Uiso 1 1 calc R U . . .
H12B H 0.719976 0.615731 0.311405 0.154 Uiso 1 1 calc R U . . .
H12C H 0.678833 0.658913 0.352643 0.154 Uiso 1 1 calc R U . . .
C13 C 1.0188(7) 0.8019(4) 0.3724(3) 0.096(2) Uani 1 1 d . . . . .
H13 H 1.057144 0.855647 0.369554 0.115 Uiso 1 1 calc R U . . .
C14 C 1.0901(9) 0.7658(6) 0.3788(4) 0.142(5) Uani 1 1 d . . . . .
H14A H 1.125146 0.788485 0.409707 0.212 Uiso 1 1 calc R U . . .
H14C H 1.133968 0.774947 0.354536 0.212 Uiso 1 1 calc R U . . .
H14B H 1.057619 0.710427 0.376334 0.212 Uiso 1 1 calc R U . . .
C15 C 0.9588(9) 0.7660(7) 0.3256(3) 0.157(5) Uani 1 1 d . . . . .
H15A H 0.934262 0.710009 0.321693 0.235 Uiso 1 1 calc R U . . .
H15B H 0.997618 0.781089 0.300119 0.235 Uiso 1 1 calc R U . . .
H15C H 0.906149 0.783958 0.325050 0.235 Uiso 1 1 calc R U . . .
C16 C 1.0412(6) 0.9008(4) 0.4709(3) 0.0865(19) Uani 1 1 d . . . . .
H16 H 1.002934 0.925980 0.490102 0.104 Uiso 1 1 calc R U . . .
C17 C 1.1002(5) 0.8795(4) 0.5059(3) 0.094(2) Uani 1 1 d . . . . .
H17A H 1.057929 0.843442 0.523092 0.141 Uiso 1 1 calc R U . . .
H17B H 1.139853 0.925985 0.527970 0.141 Uiso 1 1 calc R U . . .
H17C H 1.140245 0.855520 0.488775 0.141 Uiso 1 1 calc R U . . .
C18 C 1.1120(7) 0.9641(4) 0.4482(4) 0.120(3) Uani 1 1 d . . . . .
H18A H 1.153987 0.942991 0.430557 0.180 Uiso 1 1 calc R U . . .
H18B H 1.149505 1.007735 0.472825 0.180 Uiso 1 1 calc R U . . .
H18C H 1.076939 0.981336 0.427065 0.180 Uiso 1 1 calc R U . . .
C19 C 0.8470(7) 0.8397(5) 0.4083(3) 0.104(3) Uani 1 1 d . . . . .
H19 H 0.814023 0.799706 0.379956 0.125 Uiso 1 1 calc R U . . .
C20 C 0.7744(7) 0.8365(5) 0.4416(4) 0.116(3) Uani 1 1 d . . . . .
H20A H 0.751711 0.786066 0.450308 0.174 Uiso 1 1 calc R U . . .
H20B H 0.721540 0.844731 0.426839 0.174 Uiso 1 1 calc R U . . .
H20C H 0.801704 0.876527 0.469693 0.174 Uiso 1 1 calc R U . . .
C21 C 0.8831(9) 0.9182(6) 0.3912(5) 0.159(5) Uani 1 1 d . . . . .
H21A H 0.918753 0.959673 0.417372 0.238 Uiso 1 1 calc R U . . .
H21B H 0.829002 0.928477 0.379636 0.238 Uiso 1 1 calc R U . . .
H21C H 0.923852 0.915333 0.366004 0.238 Uiso 1 1 calc R U . . .
C22 C 0.5663(4) 0.1795(3) 0.39584(18) 0.0612(12) Uani 1 1 d . . . . .
C23 C 0.5061(5) 0.2235(4) 0.3973(2) 0.0729(15) Uani 1 1 d . . . . .
C24 C 0.4248(5) 0.2051(5) 0.4214(3) 0.0878(19) Uani 1 1 d . . . . .
H24 H 0.387520 0.235925 0.422470 0.105 Uiso 1 1 calc R U . . .
C25 C 0.3972(6) 0.1430(5) 0.4437(3) 0.098(2) Uani 1 1 d . . . . .
H25 H 0.341347 0.130408 0.459371 0.118 Uiso 1 1 calc R U . . .
C26 C 0.4538(5) 0.1006(4) 0.4424(3) 0.0840(18) Uani 1 1 d . . . . .
H26 H 0.435855 0.058482 0.457900 0.101 Uiso 1 1 calc R U . . .
C27 C 0.5369(5) 0.1158(3) 0.4193(2) 0.0696(14) Uani 1 1 d . . . . .
C28 C 0.5271(6) 0.2888(5) 0.3714(3) 0.090(2) Uani 1 1 d . . . . .
H28 H 0.586084 0.293366 0.355787 0.108 Uiso 1 1 calc R U . . .
C29 C 0.5431(7) 0.3678(4) 0.4036(3) 0.109(3) Uani 1 1 d . . . . .
H29A H 0.483242 0.367674 0.415229 0.164 Uiso 1 1 calc R U . . .
H29B H 0.567181 0.408559 0.385742 0.164 Uiso 1 1 calc R U . . .
H29C H 0.588906 0.376777 0.430093 0.164 Uiso 1 1 calc R U . . .
C30 C 0.4457(8) 0.2722(6) 0.3321(3) 0.133(4) Uani 1 1 d . . . . .
H30A H 0.428240 0.219667 0.314188 0.199 Uiso 1 1 calc R U . . .
H30B H 0.467492 0.308483 0.311120 0.199 Uiso 1 1 calc R U . . .
H30C H 0.390676 0.278139 0.346598 0.199 Uiso 1 1 calc R U . . .
C31 C 0.5939(6) 0.0651(4) 0.4199(3) 0.091(2) Uani 1 1 d . . . . .
H31A H 0.647543 0.083185 0.400406 0.110 Uiso 1 1 calc R U . . .
C32 C 0.6371(6) 0.0715(5) 0.4702(4) 0.111(3) Uani 1 1 d . . . . .
H32A H 0.675327 0.125244 0.483488 0.166 Uiso 1 1 calc R U . . .
H32B H 0.676776 0.040610 0.468536 0.166 Uiso 1 1 calc R U . . .
H32C H 0.586186 0.052548 0.489962 0.166 Uiso 1 1 calc R U . . .
C33 C 0.5373(8) -0.0201(5) 0.3988(3) 0.122(3) Uani 1 1 d . . . . .
H33A H 0.484039 -0.039601 0.417162 0.183 Uiso 1 1 calc R U . . .
H33B H 0.578192 -0.049646 0.399343 0.183 Uiso 1 1 calc R U . . .
H33C H 0.513710 -0.025159 0.366402 0.183 Uiso 1 1 calc R U . . .
C35 C 0.5145(7) 0.0721(6) 0.2790(3) 0.133(4) Uani 1 1 d D . . . .
H35A H 0.492506 0.090120 0.308523 0.199 Uiso 0.456(6) 1 calc R U P A 2
H35B H 0.474779 0.018404 0.266483 0.199 Uiso 0.456(6) 1 calc R U P A 2
H35C H 0.510826 0.103586 0.256446 0.199 Uiso 0.456(6) 1 calc R U P A 2
H1AD H 0.535666 0.028904 0.270879 0.199 Uiso 0.544(6) 1 calc R U P A 1
H1AE H 0.459891 0.063989 0.257586 0.199 Uiso 0.544(6) 1 calc R U P A 1
H1AF H 0.496841 0.075855 0.311183 0.199 Uiso 0.544(6) 1 calc R U P A 1
C43 C 0.6206(9) 0.2456(6) 0.6264(4) 0.165(6) Uani 1 1 d . . . . .
H43A H 0.664709 0.221503 0.614249 0.247 Uiso 1 1 calc R U . . .
H43B H 0.562444 0.206111 0.632339 0.247 Uiso 1 1 calc R U . . .
H43C H 0.649320 0.282448 0.655634 0.247 Uiso 1 1 calc R U . . .
C44 C 0.5581(6) 0.2291(5) 0.5489(3) 0.103(3) Uani 1 1 d . . . . .
H44A H 0.548906 0.256612 0.524993 0.154 Uiso 1 1 calc R U . . .
H44B H 0.497245 0.191647 0.553737 0.154 Uiso 1 1 calc R U . . .
H44C H 0.600686 0.202419 0.538467 0.154 Uiso 1 1 calc R U . . .
C45 C 0.5299(6) 0.3243(6) 0.6062(4) 0.140(4) Uani 1 1 d . . . . .
H45A H 0.507104 0.335289 0.577312 0.168 Uiso 1 1 calc R U . . .
H45B H 0.474882 0.287696 0.617664 0.168 Uiso 1 1 calc R U . . .
C46 C 0.5636(6) 0.3945(5) 0.6407(3) 0.108(3) Uani 1 1 d . . . . .
H46A H 0.578880 0.382955 0.670939 0.130 Uiso 1 1 calc R U . . .
H46B H 0.512315 0.414816 0.644886 0.130 Uiso 1 1 calc R U . . .
C47 C 0.6186(6) 0.4970(5) 0.5969(3) 0.102(2) Uani 1 1 d . . . . .
H47A H 0.673517 0.541272 0.592998 0.153 Uiso 1 1 calc R U . . .
H47B H 0.569916 0.514645 0.610272 0.153 Uiso 1 1 calc R U . . .
H47C H 0.593607 0.462824 0.566406 0.153 Uiso 1 1 calc R U . . .
C48 C 0.7012(8) 0.5126(6) 0.6729(3) 0.118(3) Uani 1 1 d . . . . .
H48A H 0.743944 0.559277 0.663252 0.142 Uiso 1 1 calc R U . . .
H48B H 0.655349 0.527300 0.692103 0.142 Uiso 1 1 calc R U . . .
C49 C 0.7562(8) 0.4862(7) 0.7018(3) 0.137(4) Uani 1 1 d . . . . .
H49A H 0.713285 0.440711 0.712609 0.164 Uiso 1 1 calc R U . . .
H49B H 0.785660 0.526996 0.729867 0.164 Uiso 1 1 calc R U . . .
C50 C 0.9179(7) 0.5353(6) 0.6791(3) 0.114(3) Uani 1 1 d . . . . .
H50A H 0.966633 0.519326 0.664320 0.171 Uiso 1 1 calc R U . . .
H50B H 0.940507 0.561491 0.711633 0.171 Uiso 1 1 calc R U . . .
H50C H 0.903617 0.570343 0.662063 0.171 Uiso 1 1 calc R U . . .
C51 C 0.8530(11) 0.4123(8) 0.7036(4) 0.168(5) Uani 1 1 d . . . . .
H51A H 0.798238 0.364214 0.699707 0.253 Uiso 1 1 calc R U . . .
H51B H 0.868728 0.435753 0.736889 0.253 Uiso 1 1 calc R U . . .
H51C H 0.906812 0.401599 0.690729 0.253 Uiso 1 1 calc R U . . .
C34 C 0.5950(9) 0.1471(8) 0.2748(4) 0.110(4) Uani 0.544(6) 1 d D U P A 1
H6A H 0.567838 0.188165 0.278093 0.132 Uiso 0.544(6) 1 calc R U P A 1
C36 C 0.6237(15) 0.1354(12) 0.2244(5) 0.131(5) Uani 0.544(6) 1 d D U P A 1
H8A H 0.659885 0.185392 0.217002 0.197 Uiso 0.544(6) 1 calc R U P A 1
H8B H 0.566976 0.109705 0.202422 0.197 Uiso 0.544(6) 1 calc R U P A 1
H8C H 0.662496 0.103722 0.221689 0.197 Uiso 0.544(6) 1 calc R U P A 1
C37 C 0.7936(10) 0.2718(7) 0.3152(6) 0.109(4) Uani 0.544(6) 1 d D U P A 1
H0AA H 0.827712 0.295161 0.347098 0.131 Uiso 0.544(6) 1 calc R U P A 1
C38 C 0.7471(14) 0.3309(11) 0.3054(9) 0.114(5) Uani 0.544(6) 1 d D U P A 1
H30 H 0.694829 0.305051 0.280822 0.171 Uiso 0.544(6) 1 calc R U P A 1
H64 H 0.794523 0.374033 0.295152 0.171 Uiso 0.544(6) 1 calc R U P A 1
H65 H 0.723408 0.349886 0.334070 0.171 Uiso 0.544(6) 1 calc R U P A 1
C39 C 0.8702(13) 0.2586(11) 0.2847(6) 0.135(5) Uani 0.544(6) 1 d D U P A 1
H7AA H 0.902809 0.231900 0.300022 0.202 Uiso 0.544(6) 1 calc R U P A 1
H7AB H 0.915660 0.308215 0.280811 0.202 Uiso 0.544(6) 1 calc R U P A 1
H7AC H 0.840623 0.227396 0.253983 0.202 Uiso 0.544(6) 1 calc R U P A 1
C40 C 0.7508(11) 0.1016(8) 0.3268(4) 0.106(4) Uani 0.544(6) 1 d D U P A 1
H2A H 0.700642 0.059353 0.337843 0.127 Uiso 0.544(6) 1 calc R U P A 1
C41 C 0.8314(16) 0.1343(11) 0.3684(6) 0.106(5) Uani 0.544(6) 1 d D U P A 1
H7A H 0.877408 0.183283 0.363879 0.159 Uiso 0.544(6) 1 calc R U P A 1
H7B H 0.862777 0.097673 0.369029 0.159 Uiso 0.544(6) 1 calc R U P A 1
H7C H 0.803936 0.142292 0.398038 0.159 Uiso 0.544(6) 1 calc R U P A 1
C42 C 0.7688(15) 0.0627(11) 0.2794(6) 0.135(5) Uani 0.544(6) 1 d D U P A 1
H10A H 0.708678 0.034082 0.260305 0.202 Uiso 0.544(6) 1 calc R U P A 1
H10B H 0.800090 0.027265 0.283967 0.202 Uiso 0.544(6) 1 calc R U P A 1
H10C H 0.809258 0.101701 0.263365 0.202 Uiso 0.544(6) 1 calc R U P A 1
C34A C 0.6152(9) 0.0787(8) 0.2875(5) 0.097(4) Uani 0.456(6) 1 d D U P A 2
H34A H 0.612613 0.041359 0.307996 0.116 Uiso 0.456(6) 1 calc R U P A 2
C36A C 0.6486(16) 0.0479(12) 0.2416(6) 0.118(5) Uani 0.456(6) 1 d D U P A 2
H36A H 0.615896 0.056398 0.215117 0.177 Uiso 0.456(6) 1 calc R U P A 2
H36B H 0.634614 -0.007242 0.238614 0.177 Uiso 0.456(6) 1 calc R U P A 2
H36C H 0.716746 0.074721 0.241719 0.177 Uiso 0.456(6) 1 calc R U P A 2
C37A C 0.7065(18) 0.2529(9) 0.2847(5) 0.126(4) Uani 0.456(6) 1 d D U P A 2
H37A H 0.651915 0.267573 0.294522 0.151 Uiso 0.456(6) 1 calc R U P A 2
C38A C 0.788(2) 0.3300(16) 0.3085(13) 0.145(8) Uani 0.456(6) 1 d D U P A 2
H38A H 0.762035 0.361089 0.330567 0.218 Uiso 0.456(6) 1 calc R U P A 2
H38B H 0.816864 0.358498 0.284501 0.218 Uiso 0.456(6) 1 calc R U P A 2
H38C H 0.835717 0.318449 0.325394 0.218 Uiso 0.456(6) 1 calc R U P A 2
C39A C 0.683(2) 0.2369(15) 0.2321(6) 0.144(7) Uani 0.456(6) 1 d D U P A 2
H39A H 0.728506 0.218016 0.216182 0.217 Uiso 0.456(6) 1 calc R U P A 2
H39B H 0.685699 0.284237 0.222466 0.217 Uiso 0.456(6) 1 calc R U P A 2
H39C H 0.619310 0.197986 0.223788 0.217 Uiso 0.456(6) 1 calc R U P A 2
C40A C 0.8204(10) 0.1807(12) 0.3347(6) 0.121(4) Uani 0.456(6) 1 d D U P A 2
H40A H 0.856241 0.228482 0.358198 0.146 Uiso 0.456(6) 1 calc R U P A 2
C41A C 0.823(2) 0.1114(14) 0.3547(9) 0.121(7) Uani 0.456(6) 1 d D U P A 2
H41A H 0.775407 0.064034 0.336989 0.182 Uiso 0.456(6) 1 calc R U P A 2
H41B H 0.810619 0.118186 0.387679 0.182 Uiso 0.456(6) 1 calc R U P A 2
H41C H 0.885792 0.108179 0.352132 0.182 Uiso 0.456(6) 1 calc R U P A 2
C42A C 0.8824(17) 0.1754(16) 0.2939(8) 0.146(6) Uani 0.456(6) 1 d D U P A 2
H42A H 0.870808 0.121376 0.280917 0.219 Uiso 0.456(6) 1 calc R U P A 2
H42B H 0.949049 0.202153 0.305553 0.219 Uiso 0.456(6) 1 calc R U P A 2
H42C H 0.866749 0.199320 0.269543 0.219 Uiso 0.456(6) 1 calc R U P A 2
Sr6 Sr 0.96361(3) 0.16829(3) 0.99369(2) 0.05770(12) Uani 1 1 d . . . . .
H9M H 1.096(4) 0.092(3) 0.997(2) 0.074(18) Uiso 1 1 d . . . . .
H10M H 1.125(4) 0.259(3) 0.9942(17) 0.050(13) Uiso 1 1 d . . . . .
H11M H 0.917(3) 0.036(2) 0.9977(12) 0.018(8) Uiso 1 1 d . . . . .
H12M H 1.002(3) 0.107(3) 0.9191(16) 0.043(12) Uiso 1 1 d . . . . .
H13M H 0.968(3) -0.167(3) 0.9291(15) 0.042(12) Uiso 1 1 d . . . . .
Sr7 Sr 0.76259(3) -0.05574(3) 0.99741(2) 0.05757(12) Uani 1 1 d . . . . .
H14M H 0.816(3) -0.103(3) 0.9239(16) 0.045(12) Uiso 1 1 d . . . . .
H15M H 0.721(3) -0.190(2) 1.0058(15) 0.037(11) Uiso 1 1 d . . . . .
H16M H 1.163(3) 0.040(3) 0.9232(16) 0.047(12) Uiso 1 1 d . . . . .
Sr8 Sr 0.80235(3) -0.23040(3) 0.93447(2) 0.06057(12) Uani 1 1 d . . . . .
Sr9 Sr 0.98982(3) -0.02577(3) 0.93666(2) 0.05274(11) Uani 1 1 d . . . . .
Sr10 Sr 1.17521(3) 0.17355(3) 0.92560(2) 0.05905(12) Uani 1 1 d . . . . .
Si4 Si 0.57907(13) -0.35240(10) 0.84815(6) 0.0757(4) Uani 1 1 d . . . . .
N6 N 0.8009(3) 0.1812(3) 0.98811(16) 0.0615(10) Uani 1 1 d . . . . .
N7 N 0.6961(4) -0.3270(3) 0.86476(17) 0.0691(12) Uani 1 1 d . . . . .
N10 N 1.2745(5) 0.3228(4) 0.9104(2) 0.1016(19) Uani 1 1 d D U . . .
C52 C 0.7316(3) 0.1143(3) 0.9957(2) 0.0598(12) Uani 1 1 d . . . . .
C53 C 0.7151(4) 0.0990(4) 1.0419(2) 0.0727(15) Uani 1 1 d . . . . .
C54 C 0.6457(5) 0.0306(4) 1.0484(3) 0.0830(19) Uani 1 1 d . . . . .
H54 H 0.636916 0.022186 1.079339 0.100 Uiso 1 1 calc R U . . .
C55 C 0.5903(4) -0.0244(4) 1.0122(3) 0.088(2) Uani 1 1 d . . . . .
H55 H 0.543681 -0.070029 1.017747 0.105 Uiso 1 1 calc R U . . .
C56 C 0.6039(4) -0.0120(4) 0.9669(3) 0.0814(19) Uani 1 1 d . . . . .
H56 H 0.565454 -0.050147 0.941558 0.098 Uiso 1 1 calc R U . . .
C57 C 0.6724(4) 0.0550(4) 0.9570(2) 0.0691(14) Uani 1 1 d . . . . .
C58 C 0.7669(7) 0.1603(5) 1.0859(3) 0.104(3) Uani 1 1 d . . . . .
H58 H 0.818545 0.202141 1.075343 0.125 Uiso 1 1 calc R U . . .
C59 C 0.6999(12) 0.1961(8) 1.1103(4) 0.184(7) Uani 1 1 d . . . . .
H59A H 0.661981 0.162408 1.130045 0.276 Uiso 1 1 calc R U . . .
H59B H 0.658241 0.202347 1.086667 0.276 Uiso 1 1 calc R U . . .
H59C H 0.736885 0.246341 1.129742 0.276 Uiso 1 1 calc R U . . .
C60 C 0.8121(7) 0.1307(6) 1.1218(3) 0.118(3) Uani 1 1 d . . . . .
H60A H 0.855751 0.108515 1.106744 0.177 Uiso 1 1 calc R U . . .
H60B H 0.762778 0.091254 1.134027 0.177 Uiso 1 1 calc R U . . .
H60C H 0.846635 0.173278 1.147609 0.177 Uiso 1 1 calc R U . . .
C61 C 0.6844(5) 0.0659(4) 0.9069(2) 0.0807(17) Uani 1 1 d . . . . .
H61A H 0.718024 0.122042 0.908316 0.097 Uiso 1 1 calc R U . . .
C62 C 0.5897(6) 0.0420(6) 0.8777(3) 0.116(3) Uani 1 1 d . . . . .
H62A H 0.551243 0.068553 0.893811 0.174 Uiso 1 1 calc R U . . .
H62B H 0.556465 -0.013621 0.873616 0.174 Uiso 1 1 calc R U . . .
H62C H 0.601086 0.055696 0.846977 0.174 Uiso 1 1 calc R U . . .
C63 C 0.7471(6) 0.0246(5) 0.8829(3) 0.102(2) Uani 1 1 d . . . . .
H63A H 0.716877 -0.030730 0.881275 0.154 Uiso 1 1 calc R U . . .
H63B H 0.808739 0.043851 0.900974 0.154 Uiso 1 1 calc R U . . .
H63C H 0.755485 0.034637 0.851175 0.154 Uiso 1 1 calc R U . . .
C73 C 0.7685(5) -0.3477(4) 0.8449(2) 0.0741(16) Uani 1 1 d . . . . .
C74 C 0.7912(6) -0.4103(5) 0.8564(3) 0.092(2) Uani 1 1 d . . . . .
C75 C 0.8715(8) -0.4229(7) 0.8413(4) 0.122(4) Uani 1 1 d . . . . .
H75 H 0.884264 -0.464719 0.849156 0.146 Uiso 1 1 calc R U . . .
C76 C 0.9332(8) -0.3768(9) 0.8152(4) 0.135(4) Uani 1 1 d . . . . .
H76 H 0.989109 -0.384898 0.806554 0.161 Uiso 1 1 calc R U . . .
C77 C 0.9110(7) -0.3195(7) 0.8023(3) 0.115(3) Uani 1 1 d . . . . .
H77 H 0.951657 -0.289140 0.783228 0.138 Uiso 1 1 calc R U . . .
C78 C 0.8311(6) -0.3023(5) 0.8156(3) 0.091(2) Uani 1 1 d . . . . .
C79 C 0.7276(7) -0.4640(5) 0.8848(4) 0.118(3) Uani 1 1 d . . . . .
H79 H 0.669860 -0.450884 0.888287 0.141 Uiso 1 1 calc R U . . .
C80 C 0.7721(7) -0.4544(5) 0.9343(3) 0.116(3) Uani 1 1 d . . . . .
H80A H 0.821520 -0.476156 0.932543 0.174 Uiso 1 1 calc R U . . .
H80B H 0.723516 -0.481241 0.953164 0.174 Uiso 1 1 calc R U . . .
H80C H 0.799539 -0.399751 0.948794 0.174 Uiso 1 1 calc R U . . .
C81 C 0.6947(12) -0.5496(6) 0.8612(6) 0.215(9) Uani 1 1 d . . . . .
H81A H 0.679758 -0.555480 0.827546 0.323 Uiso 1 1 calc R U . . .
H81B H 0.638352 -0.578857 0.874862 0.323 Uiso 1 1 calc R U . . .
H81C H 0.744984 -0.568876 0.866101 0.323 Uiso 1 1 calc R U . . .
C82 C 0.8102(7) -0.2398(5) 0.7982(3) 0.110(3) Uani 1 1 d . . . . .
H82 H 0.753725 -0.234674 0.813121 0.132 Uiso 1 1 calc R U . . .
C83 C 0.8922(10) -0.1606(6) 0.8114(4) 0.159(5) Uani 1 1 d . . . . .
H83A H 0.912587 -0.149855 0.844857 0.239 Uiso 1 1 calc R U . . .
H83B H 0.870712 -0.120555 0.804604 0.239 Uiso 1 1 calc R U . . .
H83C H 0.945179 -0.161409 0.793159 0.239 Uiso 1 1 calc R U . . .
C84 C 0.7861(8) -0.2599(6) 0.7456(4) 0.144(4) Uani 1 1 d . . . . .
H84A H 0.842163 -0.260426 0.729945 0.216 Uiso 1 1 calc R U . . .
H84B H 0.764728 -0.221553 0.735917 0.216 Uiso 1 1 calc R U . . .
H84C H 0.735884 -0.310680 0.736935 0.216 Uiso 1 1 calc R U . . .
C85 C 0.5423(6) -0.2660(5) 0.8504(3) 0.101(2) Uani 1 1 d . . . . .
H85 H 0.472232 -0.286719 0.843243 0.121 Uiso 1 1 calc R U . . .
C86 C 0.5641(6) -0.2125(5) 0.8984(4) 0.115(3) Uani 1 1 d . . . . .
H86A H 0.545092 -0.242960 0.922715 0.172 Uiso 1 1 calc R U . . .
H86B H 0.529377 -0.177818 0.899594 0.172 Uiso 1 1 calc R U . . .
H86C H 0.631930 -0.182288 0.903801 0.172 Uiso 1 1 calc R U . . .
C87 C 0.5844(9) -0.2140(7) 0.8149(4) 0.151(4) Uani 1 1 d . . . . .
H87A H 0.651797 -0.185388 0.824022 0.226 Uiso 1 1 calc R U . . .
H87B H 0.552108 -0.177845 0.814688 0.226 Uiso 1 1 calc R U . . .
H87C H 0.575945 -0.245848 0.783535 0.226 Uiso 1 1 calc R U . . .
C88 C 0.5011(6) -0.4126(5) 0.8887(3) 0.100(2) Uani 1 1 d . . . . .
H88 H 0.499965 -0.465903 0.877849 0.121 Uiso 1 1 calc R U . . .
C89 C 0.5385(8) -0.3904(6) 0.9390(3) 0.130(4) Uani 1 1 d . . . . .
H89A H 0.604563 -0.385898 0.941492 0.195 Uiso 1 1 calc R U . . .
H89B H 0.501371 -0.429722 0.955755 0.195 Uiso 1 1 calc R U . . .
H89C H 0.534183 -0.341026 0.952835 0.195 Uiso 1 1 calc R U . . .
C90 C 0.3966(7) -0.4199(7) 0.8852(4) 0.139(4) Uani 1 1 d . . . . .
H90A H 0.393483 -0.368690 0.889081 0.209 Uiso 1 1 calc R U . . .
H90B H 0.364357 -0.445399 0.909742 0.209 Uiso 1 1 calc R U . . .
H90C H 0.365739 -0.450302 0.854457 0.209 Uiso 1 1 calc R U . . .
C91 C 0.5448(6) -0.4112(5) 0.7842(3) 0.104(3) Uani 1 1 d . . . . .
H91 H 0.591888 -0.381572 0.764669 0.125 Uiso 1 1 calc R U . . .
C92 C 0.5531(8) -0.4880(5) 0.7784(3) 0.124(3) Uani 1 1 d . . . . .
H92A H 0.619286 -0.481321 0.784613 0.186 Uiso 1 1 calc R U . . .
H92B H 0.530233 -0.516517 0.746306 0.186 Uiso 1 1 calc R U . . .
H92C H 0.515282 -0.516597 0.800412 0.186 Uiso 1 1 calc R U . . .
C93 C 0.4450(8) -0.4203(9) 0.7625(4) 0.177(6) Uani 1 1 d . . . . .
H93A H 0.395730 -0.455185 0.777510 0.265 Uiso 1 1 calc R U . . .
H93B H 0.438239 -0.441321 0.728814 0.265 Uiso 1 1 calc R U . . .
H93C H 0.438828 -0.370032 0.767611 0.265 Uiso 1 1 calc R U . . .
C101 C 1.0553(6) 0.0289(5) 0.8219(3) 0.110(2) Uani 1 1 d D U . . .
H01G H 1.070132 -0.001523 0.842440 0.164 Uiso 0.715(9) 1 calc R U P B 1
H01H H 1.051184 0.003400 0.789196 0.164 Uiso 0.715(9) 1 calc R U P B 1
H01J H 0.994792 0.033721 0.828751 0.164 Uiso 0.715(9) 1 calc R U P B 1
H10D H 1.091799 0.001602 0.833565 0.164 Uiso 0.285(9) 1 calc R U P B 2
H10E H 1.032534 0.005980 0.789003 0.164 Uiso 0.285(9) 1 calc R U P B 2
H10F H 1.001370 0.025038 0.840370 0.164 Uiso 0.285(9) 1 calc R U P B 2
Si3 Si 0.7943(6) 0.2650(7) 0.9777(3) 0.0697(14) Uani 0.638(7) 1 d D U P C 1
N8 N 1.1299(8) 0.1057(6) 0.8300(6) 0.101(3) Uani 0.715(9) 1 d D U P B 1
N9 N 1.3320(9) 0.1918(6) 0.8734(4) 0.088(2) Uani 0.715(9) 1 d D U P B 1
C64 C 0.8494(8) 0.2884(8) 0.9204(4) 0.098(3) Uani 0.638(7) 1 d D U P C 1
H037 H 0.867371 0.345098 0.923653 0.118 Uiso 0.638(7) 1 calc R U P C 1
C65 C 0.9435(10) 0.2740(11) 0.9148(6) 0.116(4) Uani 0.638(7) 1 d D U P C 1
H03L H 0.932300 0.220270 0.915573 0.174 Uiso 0.638(7) 1 calc R U P C 1
H03M H 0.990439 0.307526 0.940510 0.174 Uiso 0.638(7) 1 calc R U P C 1
H03N H 0.966866 0.285188 0.884909 0.174 Uiso 0.638(7) 1 calc R U P C 1
C66 C 0.7880(12) 0.2529(10) 0.8739(5) 0.134(5) Uani 0.638(7) 1 d D U P C 1
H03Z H 0.721670 0.241583 0.879439 0.201 Uiso 0.638(7) 1 calc R U P C 1
H60 H 0.796621 0.205319 0.859805 0.201 Uiso 0.638(7) 1 calc R U P C 1
H61 H 0.806430 0.289067 0.852667 0.201 Uiso 0.638(7) 1 calc R U P C 1
C67 C 0.6623(9) 0.2550(7) 0.9667(5) 0.094(3) Uani 0.638(7) 1 d D U P C 1
H02O H 0.633093 0.212751 0.938792 0.113 Uiso 0.638(7) 1 calc R U P C 1
C68 C 0.6552(11) 0.3292(8) 0.9552(7) 0.128(4) Uani 0.638(7) 1 d D U P C 1
H03X H 0.692570 0.343161 0.929056 0.192 Uiso 0.638(7) 1 calc R U P C 1
H03Y H 0.679376 0.370910 0.982702 0.192 Uiso 0.638(7) 1 calc R U P C 1
H59 H 0.589157 0.320357 0.946545 0.192 Uiso 0.638(7) 1 calc R U P C 1
C69 C 0.6043(10) 0.2338(10) 1.0075(6) 0.103(4) Uani 0.638(7) 1 d D U P C 1
H03U H 0.626902 0.276701 1.034434 0.154 Uiso 0.638(7) 1 calc R U P C 1
H03V H 0.610776 0.188254 1.015826 0.154 Uiso 0.638(7) 1 calc R U P C 1
H03W H 0.537815 0.222969 0.998353 0.154 Uiso 0.638(7) 1 calc R U P C 1
C70 C 0.8613(11) 0.3485(8) 1.0283(6) 0.108(4) Uani 0.638(7) 1 d D U P C 1
H031 H 0.815263 0.350629 1.051880 0.130 Uiso 0.638(7) 1 calc R U P C 1
C71 C 0.9477(13) 0.3430(13) 1.0548(9) 0.123(6) Uani 0.638(7) 1 d D U P C 1
H13B H 0.936974 0.288967 1.054461 0.185 Uiso 0.638(7) 1 calc R U P C 1
H13A H 0.955931 0.370964 1.087170 0.185 Uiso 0.638(7) 1 calc R U P C 1
H13C H 1.004585 0.365465 1.039273 0.185 Uiso 0.638(7) 1 calc R U P C 1
C72 C 0.8931(15) 0.4254(9) 1.0121(7) 0.154(5) Uani 0.638(7) 1 d D U P C 1
H3AA H 0.930977 0.466569 1.037855 0.232 Uiso 0.638(7) 1 calc R U P C 1
H3AB H 0.837546 0.435594 1.002540 0.232 Uiso 0.638(7) 1 calc R U P C 1
H3AC H 0.930913 0.423075 0.985524 0.232 Uiso 0.638(7) 1 calc R U P C 1
C94 C 1.2068(9) 0.3621(7) 0.9016(6) 0.123(4) Uani 0.715(9) 1 d D U P B 1
H9A H 1.174813 0.340502 0.869988 0.185 Uiso 0.715(9) 1 calc R U P B 1
H9B H 1.241825 0.417232 0.904683 0.185 Uiso 0.715(9) 1 calc R U P B 1
H9C H 1.159865 0.353808 0.924535 0.185 Uiso 0.715(9) 1 calc R U P B 1
C95 C 1.3285(12) 0.3605(10) 0.9569(5) 0.121(6) Uani 0.715(9) 1 d D U P B 1
H7CA H 1.284615 0.363749 0.980547 0.182 Uiso 0.715(9) 1 calc R U P B 1
H7CB H 1.371911 0.412247 0.955583 0.182 Uiso 0.715(9) 1 calc R U P B 1
H7CC H 1.364383 0.330284 0.965210 0.182 Uiso 0.715(9) 1 calc R U P B 1
C96 C 1.3379(8) 0.3256(7) 0.8733(4) 0.098(3) Uani 0.715(9) 1 d D U P B 1
H6CA H 1.381084 0.379133 0.874617 0.118 Uiso 0.715(9) 1 calc R U P B 1
H6CB H 1.301106 0.305971 0.842332 0.118 Uiso 0.715(9) 1 calc R U P B 1
C97 C 1.3940(8) 0.2759(6) 0.8808(5) 0.098(3) Uani 0.715(9) 1 d D U P B 1
H5A H 1.443390 0.282438 0.858680 0.118 Uiso 0.715(9) 1 calc R U P B 1
H5B H 1.425648 0.293184 0.912943 0.118 Uiso 0.715(9) 1 calc R U P B 1
C98 C 1.3751(11) 0.1380(9) 0.8888(6) 0.104(4) Uani 0.715(9) 1 d D U P B 1
H01N H 1.395934 0.154881 0.922263 0.156 Uiso 0.715(9) 1 calc R U P B 1
H01O H 1.429239 0.138828 0.871069 0.156 Uiso 0.715(9) 1 calc R U P B 1
H01P H 1.327899 0.085727 0.882862 0.156 Uiso 0.715(9) 1 calc R U P B 1
C99 C 1.3032(8) 0.1602(8) 0.8223(4) 0.105(3) Uani 0.715(9) 1 d D U P B 1
H4CA H 1.354670 0.146612 0.807750 0.126 Uiso 0.715(9) 1 calc R U P B 1
H4CB H 1.295196 0.200712 0.807593 0.126 Uiso 0.715(9) 1 calc R U P B 1
C100 C 1.2121(9) 0.0894(7) 0.8116(4) 0.105(3) Uani 0.715(9) 1 d D U P B 1
H03A H 1.199673 0.070569 0.777335 0.126 Uiso 0.715(9) 1 calc R U P B 1
H03B H 1.220210 0.048285 0.825668 0.126 Uiso 0.715(9) 1 calc R U P B 1
C102 C 1.0994(12) 0.1548(10) 0.8047(6) 0.134(5) Uani 0.715(9) 1 d D U P B 1
H03O H 1.042686 0.160549 0.817275 0.200 Uiso 0.715(9) 1 calc R U P B 1
H03P H 1.085331 0.131054 0.771337 0.200 Uiso 0.715(9) 1 calc R U P B 1
H03Q H 1.149804 0.205423 0.808619 0.200 Uiso 0.715(9) 1 calc R U P B 1
Si3A Si 0.8070(13) 0.2681(15) 0.9790(7) 0.087(3) Uani 0.362(7) 1 d D U P C 2
N8A N 1.1166(19) 0.1117(10) 0.8262(15) 0.100(5) Uani 0.285(9) 1 d D U P B 2
N9A N 1.324(3) 0.1679(15) 0.8668(10) 0.094(4) Uani 0.285(9) 1 d D U P B 2
C64A C 0.9104(18) 0.3053(10) 0.9415(8) 0.105(4) Uani 0.362(7) 1 d D U P C 2
H64A H 0.967444 0.307156 0.959921 0.125 Uiso 0.362(7) 1 calc R U P C 2
C65A C 0.899(2) 0.2448(15) 0.8961(9) 0.116(7) Uani 0.362(7) 1 d D U P C 2
H65B H 0.915057 0.202633 0.903519 0.175 Uiso 0.362(7) 1 calc R U P C 2
H65A H 0.940049 0.268763 0.873619 0.175 Uiso 0.362(7) 1 calc R U P C 2
H65C H 0.832881 0.224725 0.882577 0.175 Uiso 0.362(7) 1 calc R U P C 2
C66A C 0.9336(19) 0.3870(12) 0.9334(10) 0.116(5) Uani 0.362(7) 1 d D U P C 2
H66A H 0.930664 0.420410 0.962635 0.174 Uiso 0.362(7) 1 calc R U P C 2
H66B H 0.887756 0.386737 0.909292 0.174 Uiso 0.362(7) 1 calc R U P C 2
H66C H 0.997096 0.406072 0.923156 0.174 Uiso 0.362(7) 1 calc R U P C 2
C67A C 0.6932(16) 0.2748(17) 0.9534(8) 0.104(4) Uani 0.362(7) 1 d D U P C 2
H67A H 0.707098 0.330818 0.964927 0.125 Uiso 0.362(7) 1 calc R U P C 2
C68A C 0.686(2) 0.2716(18) 0.9003(8) 0.134(6) Uani 0.362(7) 1 d D U P C 2
H68A H 0.636617 0.290054 0.892051 0.201 Uiso 0.362(7) 1 calc R U P C 2
H68B H 0.670288 0.218592 0.883577 0.201 Uiso 0.362(7) 1 calc R U P C 2
H68C H 0.746471 0.304205 0.891506 0.201 Uiso 0.362(7) 1 calc R U P C 2
C69A C 0.6110(18) 0.2415(18) 0.9821(11) 0.102(5) Uani 0.362(7) 1 d D U P C 2
H69A H 0.621091 0.275334 1.012887 0.153 Uiso 0.362(7) 1 calc R U P C 2
H69B H 0.607166 0.190509 0.985991 0.153 Uiso 0.362(7) 1 calc R U P C 2
H69C H 0.551996 0.237386 0.965776 0.153 Uiso 0.362(7) 1 calc R U P C 2
C70A C 0.8367(18) 0.3448(12) 1.0371(10) 0.100(4) Uani 0.362(7) 1 d D U P C 2
H70A H 0.803098 0.320461 1.062562 0.120 Uiso 0.362(7) 1 calc R U P C 2
C71A C 0.944(2) 0.361(2) 1.0455(17) 0.112(6) Uani 0.362(7) 1 d D U P C 2
H71A H 0.972747 0.364222 1.015807 0.167 Uiso 0.362(7) 1 calc R U P C 2
H71B H 0.952747 0.319558 1.058237 0.167 Uiso 0.362(7) 1 calc R U P C 2
H71C H 0.974562 0.409869 1.067768 0.167 Uiso 0.362(7) 1 calc R U P C 2
C72A C 0.8269(17) 0.4237(12) 1.0393(10) 0.100(5) Uani 0.362(7) 1 d D U P C 2
H72A H 0.764420 0.420488 1.048621 0.150 Uiso 0.362(7) 1 calc R U P C 2
H72B H 0.834544 0.437427 1.008493 0.150 Uiso 0.362(7) 1 calc R U P C 2
H72C H 0.875503 0.462923 1.062314 0.150 Uiso 0.362(7) 1 calc R U P C 2
C94A C 1.252(2) 0.3498(19) 0.8688(9) 0.117(6) Uani 0.285(9) 1 d D U P B 2
H94A H 1.260010 0.317421 0.840408 0.175 Uiso 0.285(9) 1 calc R U P B 2
H94B H 1.293833 0.403119 0.870438 0.175 Uiso 0.285(9) 1 calc R U P B 2
H94C H 1.186197 0.346831 0.868142 0.175 Uiso 0.285(9) 1 calc R U P B 2
C95A C 1.299(3) 0.378(2) 0.9558(9) 0.093(7) Uani 0.285(9) 1 d D U P B 2
H95A H 1.246498 0.394588 0.963147 0.139 Uiso 0.285(9) 1 calc R U P B 2
H95B H 1.355553 0.421921 0.953919 0.139 Uiso 0.285(9) 1 calc R U P B 2
H95C H 1.311003 0.352303 0.980332 0.139 Uiso 0.285(9) 1 calc R U P B 2
C96A C 1.3676(14) 0.3143(18) 0.9002(9) 0.113(5) Uani 0.285(9) 1 d D U P B 2
H96A H 1.397129 0.313770 0.930582 0.135 Uiso 0.285(9) 1 calc R U P B 2
H96B H 1.407266 0.362648 0.891126 0.135 Uiso 0.285(9) 1 calc R U P B 2
C97A C 1.380(3) 0.2493(14) 0.8647(11) 0.102(4) Uani 0.285(9) 1 d D U P B 2
H97A H 1.366437 0.256792 0.833007 0.123 Uiso 0.285(9) 1 calc R U P B 2
H97B H 1.447703 0.256102 0.867804 0.123 Uiso 0.285(9) 1 calc R U P B 2
C98A C 1.395(3) 0.164(2) 0.9017(13) 0.092(6) Uani 0.285(9) 1 d D U P B 2
H98A H 1.404374 0.204237 0.929761 0.138 Uiso 0.285(9) 1 calc R U P B 2
H98B H 1.455298 0.172754 0.887925 0.138 Uiso 0.285(9) 1 calc R U P B 2
H98C H 1.372637 0.113844 0.910272 0.138 Uiso 0.285(9) 1 calc R U P B 2
C99A C 1.278(2) 0.1145(18) 0.8216(9) 0.099(4) Uani 0.285(9) 1 d D U P B 2
H99A H 1.250215 0.061610 0.827317 0.119 Uiso 0.285(9) 1 calc R U P B 2
H99B H 1.326709 0.115661 0.799603 0.119 Uiso 0.285(9) 1 calc R U P B 2
C103 C 1.2007(18) 0.1340(19) 0.7988(9) 0.097(4) Uani 0.285(9) 1 d D U P B 2
H10G H 1.223150 0.189617 0.798806 0.117 Uiso 0.285(9) 1 calc R U P B 2
H10H H 1.183709 0.105510 0.765937 0.117 Uiso 0.285(9) 1 calc R U P B 2
C104 C 1.054(2) 0.152(2) 0.8139(14) 0.103(7) Uani 0.285(9) 1 d D U P B 2
H10I H 1.000716 0.141451 0.833218 0.154 Uiso 0.285(9) 1 calc R U P B 2
H10J H 1.030427 0.133527 0.780816 0.154 Uiso 0.285(9) 1 calc R U P B 2
H10K H 1.089885 0.207389 0.819751 0.154 Uiso 0.285(9) 1 calc R U P B 2
C106 C 0.5043(6) 0.7068(4) 0.2450(3) 0.102(3) Uani 0.795(12) 1 d G . P D 1
H31 H 0.464245 0.659182 0.226525 0.122 Uiso 0.795(12) 1 calc R U P D 1
C107 C 0.5898(6) 0.7130(4) 0.2675(3) 0.113(4) Uani 0.795(12) 1 d G . P D 1
H32 H 0.607547 0.669483 0.264155 0.135 Uiso 0.795(12) 1 calc R U P D 1
C108 C 0.6490(5) 0.7834(6) 0.2949(3) 0.123(4) Uani 0.795(12) 1 d G . P D 1
H033 H 0.706779 0.787595 0.310071 0.147 Uiso 0.795(12) 1 calc R U P D 1
C109 C 0.6227(7) 0.8478(4) 0.2998(3) 0.130(4) Uani 0.795(12) 1 d G . P D 1
H33 H 0.662710 0.895408 0.318358 0.156 Uiso 0.795(12) 1 calc R U P D 1
C110 C 0.5372(8) 0.8416(5) 0.2774(3) 0.125(4) Uani 0.795(12) 1 d G . P D 1
H34 H 0.519408 0.885108 0.280729 0.150 Uiso 0.795(12) 1 calc R U P D 1
C105 C 0.4780(6) 0.7712(6) 0.2500(3) 0.123(3) Uani 0.795(12) 1 d DG U P D 1
C111 C 0.3856(13) 0.7659(12) 0.2264(7) 0.178(6) Uani 0.795(12) 1 d D U P D 1
H35 H 0.381561 0.744447 0.192905 0.267 Uiso 0.795(12) 1 calc R U P D 1
H62 H 0.382901 0.817308 0.230549 0.267 Uiso 0.795(12) 1 calc R U P D 1
H63 H 0.332860 0.732684 0.240425 0.267 Uiso 0.795(12) 1 calc R U P D 1
C119 C 0.1329(19) 0.5048(10) 0.8060(7) 0.219(6) Uani 0.629(11) 1 d DG U P E 1
C124 C 0.0430(19) 0.4733(15) 0.8214(6) 0.225(6) Uani 0.629(11) 1 d G U P E 1
H2BA H 0.013878 0.506125 0.837091 0.270 Uiso 0.629(11) 1 calc R U P E 1
C123 C -0.0037(12) 0.3934(16) 0.8134(7) 0.224(6) Uani 0.629(11) 1 d G U P E 1
H3BA H -0.064422 0.372044 0.823785 0.269 Uiso 0.629(11) 1 calc R U P E 1
C122 C 0.0394(18) 0.3449(10) 0.7902(7) 0.220(6) Uani 0.629(11) 1 d G U P E 1
H4BA H 0.007847 0.290777 0.784785 0.264 Uiso 0.629(11) 1 calc R U P E 1
C121 C 0.1293(18) 0.3764(15) 0.7748(6) 0.223(7) Uani 0.629(11) 1 d G U P E 1
H5BA H 0.158417 0.343589 0.759090 0.267 Uiso 0.629(11) 1 calc R U P E 1
C120 C 0.1760(12) 0.4564(17) 0.7828(7) 0.221(7) Uani 0.629(11) 1 d G U P E 1
H6BA H 0.236719 0.477670 0.772396 0.265 Uiso 0.629(11) 1 calc R U P E 1
C125 C 0.183(2) 0.5916(13) 0.8153(9) 0.220(8) Uani 0.629(11) 1 d D U P E 1
H7BA H 0.197934 0.611485 0.849060 0.329 Uiso 0.629(11) 1 calc R U P E 1
H7BB H 0.142745 0.614931 0.802803 0.329 Uiso 0.629(11) 1 calc R U P E 1
H7BC H 0.242060 0.604325 0.799944 0.329 Uiso 0.629(11) 1 calc R U P E 1
C112 C 0.585(2) 0.797(3) 0.2821(13) 0.132(7) Uani 0.205(12) 1 d DG U P D 2
C113 C 0.544(3) 0.8487(19) 0.2722(15) 0.136(7) Uani 0.205(12) 1 d G U P D 2
H113 H 0.574924 0.902058 0.284610 0.163 Uiso 0.205(12) 1 calc R U P D 2
C114 C 0.459(3) 0.822(2) 0.2439(15) 0.138(7) Uani 0.205(12) 1 d G U P D 2
H114 H 0.431594 0.856856 0.237136 0.165 Uiso 0.205(12) 1 calc R U P D 2
C115 C 0.414(2) 0.743(3) 0.2255(14) 0.139(7) Uani 0.205(12) 1 d G U P D 2
H115 H 0.355928 0.724667 0.206343 0.167 Uiso 0.205(12) 1 calc R U P D 2
C116 C 0.454(3) 0.6910(19) 0.2354(15) 0.138(7) Uani 0.205(12) 1 d G U P D 2
H116 H 0.423591 0.637680 0.223024 0.166 Uiso 0.205(12) 1 calc R U P D 2
C117 C 0.540(3) 0.718(3) 0.2638(15) 0.133(7) Uani 0.205(12) 1 d G U P D 2
H117 H 0.566920 0.682880 0.270497 0.159 Uiso 0.205(12) 1 calc R U P D 2
C118 C 0.686(3) 0.830(4) 0.303(2) 0.152(11) Uani 0.205(12) 1 d D U P D 2
H11D H 0.713702 0.884324 0.302056 0.228 Uiso 0.205(12) 1 calc R U P D 2
H11E H 0.722245 0.802548 0.284787 0.228 Uiso 0.205(12) 1 calc R U P D 2
H11F H 0.688913 0.823129 0.335435 0.228 Uiso 0.205(12) 1 calc R U P D 2
C127 C 0.032(3) 0.440(2) 0.8428(12) 0.222(7) Uani 0.371(11) 1 d G U P E 2
H127 H -0.009370 0.418102 0.864836 0.267 Uiso 0.371(11) 1 calc R U P E 2
C126 C 0.021(2) 0.3990(17) 0.7966(14) 0.223(7) Uani 0.371(11) 1 d DG U P E 2
C131 C 0.082(3) 0.431(2) 0.7641(9) 0.223(7) Uani 0.371(11) 1 d G U P E 2
H131 H 0.074457 0.403492 0.732831 0.268 Uiso 0.371(11) 1 calc R U P E 2
C130 C 0.153(2) 0.504(2) 0.7777(12) 0.222(7) Uani 0.371(11) 1 d G U P E 2
H130 H 0.193459 0.525940 0.755684 0.266 Uiso 0.371(11) 1 calc R U P E 2
C129 C 0.163(2) 0.5451(18) 0.8239(14) 0.220(7) Uani 0.371(11) 1 d G U P E 2
H129 H 0.211048 0.594470 0.833112 0.264 Uiso 0.371(11) 1 calc R U P E 2
C128 C 0.103(3) 0.513(2) 0.8565(9) 0.222(7) Uani 0.371(11) 1 d G U P E 2
H128 H 0.109634 0.540553 0.887689 0.266 Uiso 0.371(11) 1 calc R U P E 2
C132 C -0.068(3) 0.326(2) 0.7840(16) 0.227(9) Uani 0.371(11) 1 d D U P E 2
H13D H -0.056608 0.283960 0.794842 0.341 Uiso 0.371(11) 1 calc R U P E 2
H13E H -0.082775 0.312605 0.750017 0.341 Uiso 0.371(11) 1 calc R U P E 2
H13F H -0.120487 0.335252 0.799153 0.341 Uiso 0.371(11) 1 calc R U P E 2

loop_
_atom_site_aniso_label
_atom_site_aniso_U_11
_atom_site_aniso_U_22
_atom_site_aniso_U_33
_atom_site_aniso_U_23
_atom_site_aniso_U_13
_atom_site_aniso_U_12
Sr1 0.0532(2) 0.0436(2) 0.0692(3) 0.01414(18) 0.0114(2) 0.01980(18)
Sr2 0.0494(2) 0.0445(2) 0.0559(2) 0.00874(16) 0.01065(18) 0.01656(17)
Sr3 0.0552(3) 0.0459(2) 0.0606(2) 0.00724(17) 0.00433(19) 0.01158(18)
Sr4 0.0517(2) 0.0500(2) 0.0673(3) 0.01555(18) 0.0117(2) 0.02211(19)
Sr5 0.0504(2) 0.0514(2) 0.0568(2) 0.01323(17) 0.01343(18) 0.01653(18)
Si1 0.0802(11) 0.0463(7) 0.0834(10) 0.0190(7) 0.0096(8) 0.0222(7)
Si2 0.0849(11) 0.0682(9) 0.0595(8) 0.0078(7) 0.0162(8) 0.0121(8)
N1 0.060(3) 0.046(2) 0.071(3) 0.0110(18) 0.009(2) 0.0195(18)
N2 0.059(3) 0.049(2) 0.061(2) 0.0096(17) 0.0061(19) 0.0101(18)
N3 0.093(4) 0.076(3) 0.086(4) 0.006(3) 0.038(3) 0.001(3)
N4 0.070(3) 0.080(3) 0.097(4) 0.029(3) 0.034(3) 0.033(3)
N5 0.089(5) 0.144(6) 0.079(4) -0.020(4) 0.003(3) 0.038(4)
C1 0.057(3) 0.051(3) 0.071(3) 0.014(2) 0.008(2) 0.028(2)
C2 0.065(3) 0.050(3) 0.075(3) 0.014(2) 0.013(3) 0.030(2)
C3 0.064(3) 0.063(3) 0.086(4) 0.022(3) 0.024(3) 0.033(3)
C4 0.059(3) 0.068(3) 0.099(4) 0.027(3) 0.017(3) 0.027(3)
C5 0.057(3) 0.054(3) 0.093(4) 0.021(3) -0.001(3) 0.016(2)
C6 0.056(3) 0.054(3) 0.078(3) 0.019(2) 0.004(2) 0.025(2)
C7 0.074(4) 0.060(3) 0.078(4) 0.002(3) 0.016(3) 0.031(3)
C8 0.128(7) 0.079(4) 0.078(4) 0.012(3) 0.010(4) 0.041(4)
C9 0.113(6) 0.057(3) 0.101(5) 0.002(3) 0.008(4) 0.037(4)
C10 0.068(3) 0.060(3) 0.074(3) 0.017(2) 0.002(3) 0.021(3)
C11 0.129(7) 0.101(5) 0.087(5) 0.027(4) 0.026(4) 0.068(5)
C12 0.095(6) 0.137(7) 0.081(4) 0.019(4) -0.010(4) 0.051(5)
C13 0.131(7) 0.062(4) 0.092(5) 0.032(3) 0.032(4) 0.024(4)
C14 0.220(13) 0.115(7) 0.142(8) 0.071(6) 0.106(9) 0.098(8)
C15 0.197(13) 0.133(9) 0.090(6) 0.022(6) 0.032(7) 0.000(8)
C16 0.092(5) 0.057(3) 0.108(5) 0.017(3) 0.014(4) 0.023(3)
C17 0.076(4) 0.071(4) 0.120(6) 0.012(4) -0.005(4) 0.014(3)
C18 0.123(7) 0.055(4) 0.160(8) 0.027(4) 0.014(6) 0.006(4)
C19 0.124(7) 0.076(5) 0.125(6) 0.037(4) -0.009(5) 0.045(5)
C20 0.119(7) 0.098(6) 0.155(8) 0.028(5) 0.008(6) 0.067(6)
C21 0.164(11) 0.104(7) 0.238(14) 0.093(8) -0.003(9) 0.059(7)
C22 0.060(3) 0.055(3) 0.055(3) 0.004(2) 0.006(2) 0.009(2)
C23 0.077(4) 0.070(4) 0.071(3) 0.009(3) 0.007(3) 0.029(3)
C24 0.075(4) 0.097(5) 0.101(5) 0.023(4) 0.018(4) 0.041(4)
C25 0.077(5) 0.116(6) 0.107(5) 0.036(5) 0.036(4) 0.035(4)
C26 0.076(4) 0.081(4) 0.098(5) 0.036(4) 0.028(4) 0.023(3)
C27 0.074(4) 0.054(3) 0.074(3) 0.017(2) 0.016(3) 0.014(3)
C28 0.090(5) 0.097(5) 0.099(5) 0.032(4) 0.015(4) 0.047(4)
C29 0.112(7) 0.075(5) 0.140(7) 0.012(4) -0.022(5) 0.040(4)
C30 0.166(10) 0.127(8) 0.105(6) 0.035(6) -0.025(6) 0.051(7)
C31 0.105(6) 0.068(4) 0.110(5) 0.038(4) 0.045(4) 0.031(4)
C32 0.093(6) 0.083(5) 0.164(8) 0.045(5) 0.006(5) 0.032(4)
C33 0.179(10) 0.078(5) 0.115(6) 0.019(4) 0.038(6) 0.055(6)
C35 0.128(8) 0.123(8) 0.093(6) -0.006(5) 0.006(5) -0.003(6)
C43 0.185(12) 0.118(8) 0.125(8) 0.059(6) -0.012(7) -0.038(8)
C44 0.092(5) 0.084(5) 0.098(5) 0.012(4) 0.022(4) -0.007(4)
C45 0.073(5) 0.135(8) 0.161(9) -0.021(7) 0.053(6) 0.000(5)
C46 0.086(5) 0.099(6) 0.142(7) 0.031(5) 0.056(5) 0.031(4)
C47 0.095(5) 0.103(6) 0.140(7) 0.045(5) 0.042(5) 0.062(5)
C48 0.155(9) 0.124(7) 0.085(5) -0.011(5) 0.024(5) 0.076(7)
C49 0.120(8) 0.169(10) 0.090(6) -0.019(6) 0.017(5) 0.038(7)
C50 0.107(6) 0.127(7) 0.076(4) -0.020(4) -0.005(4) 0.025(5)
C51 0.210(15) 0.191(13) 0.103(7) 0.037(8) -0.022(8) 0.069(11)
C34 0.121(7) 0.106(6) 0.085(6) 0.007(5) 0.020(6) 0.027(6)
C36 0.142(10) 0.134(9) 0.091(8) 0.008(7) 0.024(8) 0.024(9)
C37 0.126(7) 0.089(6) 0.101(6) 0.014(5) 0.038(6) 0.026(6)
C38 0.140(11) 0.076(8) 0.113(9) 0.035(7) 0.051(9) 0.015(8)
C39 0.138(9) 0.120(9) 0.112(8) 0.011(7) 0.052(7) 0.013(8)
C40 0.120(7) 0.094(6) 0.090(6) -0.001(5) 0.031(6) 0.033(6)
C41 0.118(9) 0.094(9) 0.117(10) -0.001(8) 0.025(9) 0.062(8)
C42 0.149(10) 0.120(9) 0.120(9) -0.004(8) 0.039(8) 0.044(8)
C34A 0.119(7) 0.085(6) 0.073(6) 0.009(5) 0.025(6) 0.025(6)
C36A 0.137(10) 0.097(9) 0.099(9) -0.014(8) 0.029(8) 0.034(8)
C37A 0.150(7) 0.102(7) 0.092(6) 0.003(6) 0.022(6) 0.012(7)
C38A 0.162(13) 0.113(11) 0.112(10) 0.022(10) 0.043(12) -0.008(11)
C39A 0.158(12) 0.125(11) 0.126(10) 0.029(9) 0.019(10) 0.021(10)
C40A 0.128(7) 0.116(7) 0.092(6) 0.001(6) 0.032(6) 0.019(7)
C41A 0.124(11) 0.125(12) 0.116(11) 0.002(10) 0.033(10) 0.056(10)
C42A 0.140(10) 0.141(10) 0.124(10) 0.002(9) 0.040(9) 0.021(10)
Sr6 0.0427(2) 0.0594(3) 0.0728(3) 0.0175(2) 0.00433(19) 0.01884(19)
Sr7 0.0377(2) 0.0645(3) 0.0748(3) 0.0211(2) 0.00796(19) 0.02029(19)
Sr8 0.0503(3) 0.0543(3) 0.0680(3) 0.0077(2) -0.0046(2) 0.01106(19)
Sr9 0.0406(2) 0.0581(2) 0.0594(2) 0.01523(18) 0.00543(17) 0.01635(18)
Sr10 0.0469(2) 0.0618(3) 0.0679(3) 0.0236(2) 0.0086(2) 0.0141(2)
Si4 0.0624(9) 0.0671(9) 0.0792(10) -0.0008(7) -0.0080(8) 0.0102(7)
N6 0.049(2) 0.070(3) 0.070(3) 0.022(2) 0.0069(19) 0.023(2)
N7 0.066(3) 0.055(2) 0.073(3) 0.002(2) -0.008(2) 0.013(2)
N10 0.096(4) 0.085(4) 0.105(4) 0.033(3) 0.013(3) 0.004(3)
C52 0.038(2) 0.067(3) 0.082(3) 0.022(3) 0.009(2) 0.025(2)
C53 0.064(3) 0.077(4) 0.089(4) 0.027(3) 0.028(3) 0.035(3)
C54 0.065(4) 0.090(5) 0.115(5) 0.042(4) 0.044(4) 0.042(4)
C55 0.042(3) 0.078(4) 0.157(7) 0.051(5) 0.025(4) 0.024(3)
C56 0.046(3) 0.073(4) 0.126(6) 0.015(4) -0.015(3) 0.026(3)
C57 0.049(3) 0.069(3) 0.094(4) 0.020(3) -0.002(3) 0.026(3)
C58 0.139(7) 0.091(5) 0.074(4) 0.022(4) 0.040(5) 0.028(5)
C59 0.31(2) 0.224(14) 0.095(7) 0.009(8) 0.017(9) 0.205(15)
C60 0.110(7) 0.132(8) 0.112(6) 0.000(5) 0.002(5) 0.057(6)
C61 0.075(4) 0.078(4) 0.090(4) 0.013(3) -0.015(3) 0.032(3)
C62 0.099(6) 0.145(8) 0.106(6) 0.015(5) -0.031(5) 0.054(6)
C63 0.105(6) 0.120(7) 0.099(5) 0.031(5) 0.013(4) 0.057(5)
C73 0.068(4) 0.064(3) 0.072(3) -0.010(3) -0.014(3) 0.015(3)
C74 0.085(5) 0.088(5) 0.097(5) 0.003(4) -0.022(4) 0.033(4)
C75 0.110(7) 0.142(9) 0.123(7) -0.017(6) -0.030(6) 0.080(7)
C76 0.102(7) 0.204(13) 0.100(7) -0.025(7) -0.012(5) 0.088(9)
C77 0.092(6) 0.155(9) 0.086(5) 0.002(5) 0.017(4) 0.043(6)
C78 0.084(5) 0.093(5) 0.076(4) -0.002(3) 0.006(3) 0.019(4)
C79 0.109(7) 0.090(6) 0.158(8) 0.039(5) -0.028(6) 0.037(5)
C80 0.131(8) 0.085(5) 0.128(7) 0.019(5) 0.000(6) 0.036(5)
C81 0.261(18) 0.085(7) 0.247(16) 0.021(8) -0.137(14) 0.017(9)
C82 0.115(7) 0.099(6) 0.108(6) 0.036(5) 0.025(5) 0.021(5)
C83 0.220(14) 0.099(7) 0.111(7) 0.014(5) 0.019(8) 0.003(8)
C84 0.136(9) 0.125(8) 0.144(9) 0.039(7) -0.031(7) 0.013(7)
C85 0.073(5) 0.106(6) 0.121(6) 0.017(5) -0.014(4) 0.035(4)
C86 0.085(5) 0.090(5) 0.156(8) -0.003(5) -0.010(5) 0.030(4)
C87 0.180(12) 0.144(10) 0.162(10) 0.062(8) -0.003(9) 0.085(9)
C88 0.084(5) 0.090(5) 0.103(5) 0.003(4) 0.012(4) 0.010(4)
C89 0.137(9) 0.135(8) 0.090(6) 0.022(5) 0.015(5) 0.017(7)
C90 0.083(6) 0.137(9) 0.171(10) 0.017(7) 0.018(6) 0.015(6)
C91 0.085(5) 0.114(6) 0.081(5) 0.003(4) -0.012(4) 0.006(4)
C92 0.138(8) 0.106(7) 0.098(6) -0.025(5) 0.007(5) 0.031(6)
C93 0.119(9) 0.226(15) 0.136(9) -0.036(9) -0.053(7) 0.044(9)
C101 0.106(5) 0.106(5) 0.094(4) 0.008(4) -0.001(4) 0.018(4)
Si3 0.056(2) 0.076(2) 0.087(2) 0.037(2) 0.0125(19) 0.026(2)
N8 0.088(5) 0.109(5) 0.087(5) 0.016(4) 0.003(4) 0.018(4)
N9 0.074(4) 0.105(5) 0.086(4) 0.031(4) 0.026(3) 0.028(4)
C64 0.083(5) 0.103(5) 0.123(6) 0.059(5) 0.014(5) 0.036(4)
C65 0.109(8) 0.128(9) 0.126(8) 0.072(7) 0.034(7) 0.039(7)
C66 0.128(9) 0.148(9) 0.126(8) 0.070(7) 0.021(7) 0.031(8)
C67 0.078(6) 0.089(5) 0.132(6) 0.058(5) 0.011(5) 0.032(5)
C68 0.096(7) 0.116(8) 0.192(9) 0.061(7) -0.002(7) 0.051(6)
C69 0.065(6) 0.109(8) 0.145(9) 0.036(8) 0.014(7) 0.041(6)
C70 0.090(6) 0.094(5) 0.141(6) 0.036(5) 0.005(5) 0.029(5)
C71 0.096(8) 0.116(10) 0.133(10) 0.042(8) -0.014(7) 0.002(8)
C72 0.144(9) 0.117(8) 0.175(10) 0.040(8) 0.002(9) 0.011(8)
C94 0.113(8) 0.092(7) 0.156(10) 0.041(7) 0.013(8) 0.019(6)
C95 0.119(10) 0.097(9) 0.115(8) 0.015(7) 0.030(7) 0.004(7)
C96 0.093(5) 0.097(5) 0.093(5) 0.044(4) 0.016(4) 0.008(4)
C97 0.081(5) 0.101(5) 0.096(5) 0.028(4) 0.031(4) 0.010(4)
C98 0.081(7) 0.123(9) 0.112(8) 0.026(7) 0.016(6) 0.040(6)
C99 0.095(5) 0.110(5) 0.092(4) 0.020(4) 0.029(4) 0.016(4)
C100 0.102(5) 0.106(5) 0.088(5) 0.015(4) 0.024(4) 0.018(5)
C102 0.126(9) 0.125(9) 0.113(8) 0.022(7) -0.004(8) 0.005(8)
Si3A 0.070(5) 0.085(5) 0.124(5) 0.043(4) 0.009(4) 0.037(4)
N8A 0.091(7) 0.107(7) 0.085(7) 0.021(6) 0.012(6) 0.017(6)
N9A 0.084(5) 0.100(6) 0.089(5) 0.031(5) 0.018(5) 0.017(6)
C64A 0.092(7) 0.097(6) 0.131(7) 0.039(6) 0.014(6) 0.033(6)
C65A 0.108(12) 0.108(11) 0.117(12) 0.045(9) 0.035(10) 0.009(10)
C66A 0.109(9) 0.098(9) 0.135(9) 0.049(8) 0.026(9) 0.019(8)
C67A 0.091(7) 0.101(6) 0.129(7) 0.045(6) 0.008(6) 0.036(6)
C68A 0.113(10) 0.133(10) 0.147(10) 0.049(9) -0.005(10) 0.027(9)
C69A 0.072(9) 0.110(10) 0.137(11) 0.050(10) 0.010(10) 0.039(8)
C70A 0.077(7) 0.094(6) 0.136(7) 0.039(6) 0.006(6) 0.031(6)
C71A 0.097(10) 0.101(11) 0.147(12) 0.049(10) -0.007(10) 0.039(9)
C72A 0.090(8) 0.081(8) 0.137(9) 0.020(8) 0.015(8) 0.043(7)
C94A 0.117(10) 0.105(10) 0.114(10) 0.035(9) 0.006(10) 0.019(10)
C95A 0.093(13) 0.078(12) 0.102(12) 0.021(10) 0.034(11) 0.021(10)
C96A 0.100(7) 0.108(7) 0.104(7) 0.025(7) 0.021(6) 0.004(7)
C97A 0.092(6) 0.105(6) 0.096(6) 0.025(6) 0.019(6) 0.016(6)
C98A 0.077(10) 0.100(11) 0.100(11) 0.027(10) 0.021(9) 0.030(9)
C99A 0.089(6) 0.105(6) 0.090(6) 0.019(6) 0.026(6) 0.017(6)
C103 0.093(6) 0.103(6) 0.087(6) 0.027(6) 0.018(6) 0.021(6)
C104 0.095(12) 0.104(11) 0.095(11) 0.037(10) 0.014(11) 0.010(11)
C106 0.120(8) 0.103(7) 0.081(6) 0.028(5) 0.018(5) 0.035(6)
C107 0.135(9) 0.108(7) 0.099(7) 0.050(5) 0.011(6) 0.036(6)
C108 0.127(10) 0.133(8) 0.099(8) 0.048(6) 0.009(6) 0.025(6)
C109 0.158(11) 0.122(8) 0.100(8) 0.033(7) 0.050(7) 0.034(8)
C110 0.173(10) 0.120(7) 0.100(8) 0.036(6) 0.062(6) 0.064(7)
C105 0.152(9) 0.149(8) 0.094(7) 0.042(6) 0.035(6) 0.079(7)
C111 0.178(12) 0.205(13) 0.169(11) 0.043(10) 0.004(9) 0.089(10)
C119 0.218(13) 0.280(18) 0.166(11) 0.062(11) 0.019(9) 0.093(12)
C124 0.226(13) 0.280(18) 0.174(11) 0.062(11) 0.019(9) 0.091(12)
C123 0.230(12) 0.280(18) 0.169(11) 0.064(11) 0.016(9) 0.091(12)
C122 0.224(13) 0.280(17) 0.164(10) 0.063(11) 0.018(9) 0.095(12)
C121 0.225(13) 0.282(18) 0.163(10) 0.061(11) 0.020(9) 0.088(12)
C120 0.223(12) 0.280(18) 0.164(10) 0.059(11) 0.021(9) 0.090(12)
C125 0.220(15) 0.28(2) 0.181(13) 0.074(14) 0.018(12) 0.102(15)
C112 0.155(13) 0.163(12) 0.102(11) 0.047(10) 0.038(10) 0.075(11)
C113 0.159(13) 0.162(12) 0.108(11) 0.041(10) 0.036(10) 0.076(11)
C114 0.160(13) 0.163(12) 0.108(11) 0.042(10) 0.032(10) 0.072(11)
C115 0.159(13) 0.166(12) 0.110(11) 0.039(10) 0.035(10) 0.074(11)
C116 0.159(13) 0.165(12) 0.109(11) 0.039(10) 0.038(10) 0.075(11)
C117 0.157(13) 0.161(12) 0.103(11) 0.042(10) 0.038(10) 0.078(11)
C118 0.173(19) 0.171(18) 0.121(17) 0.043(16) 0.036(17) 0.065(18)
C127 0.225(13) 0.281(18) 0.168(11) 0.062(11) 0.017(10) 0.093(12)
C126 0.226(13) 0.282(18) 0.167(11) 0.058(12) 0.021(9) 0.093(13)
C131 0.226(13) 0.281(18) 0.167(11) 0.060(11) 0.021(9) 0.090(13)
C130 0.223(13) 0.281(18) 0.166(11) 0.060(12) 0.018(10) 0.091(13)
C129 0.223(13) 0.280(18) 0.169(11) 0.063(12) 0.020(9) 0.096(13)
C128 0.224(13) 0.280(18) 0.168(11) 0.060(12) 0.020(9) 0.094(13)
C132 0.233(16) 0.28(2) 0.168(14) 0.061(15) 0.014(14) 0.091(16)

loop_
_atom_type_symbol
_atom_type_description
_atom_type_scat_dispersion_real
_atom_type_scat_dispersion_imag
_atom_type_scat_source
C C 0.0181 0.0091 'International Tables Vol C Tables 4.2.6.8 and 6.1.1.4'
H H 0.0000 0.0000 'International Tables Vol C Tables 4.2.6.8 and 6.1.1.4'
N N 0.0311 0.0180 'International Tables Vol C Tables 4.2.6.8 and 6.1.1.4'
Si Si 0.2541 0.3302 'International Tables Vol C Tables 4.2.6.8 and 6.1.1.4'
Sr Sr -0.3528 1.8200 'International Tables Vol C Tables 4.2.6.8 and 6.1.1.4'

loop_
_exptl_crystal_face_index_h
_exptl_crystal_face_index_k
_exptl_crystal_face_index_l
_exptl_crystal_face_perp_dist
-2 1 -1 0.1239
2 -1 1 0.0906
0 10 -11 0.0383
9 -9 4 0.0864
-9 9 -4 0.1202
0 0 -18 0.0598
0 0 18 0.0525
0 -10 -6 0.0578
0 -8 16 0.0289
-1 -3 19 0.0414
9 -7 4 0.0864
0 -11 11 0.0188
0 -7 -13 0.0610
-6 -6 6 0.0856
0 2 17 0.0524
0 10 4 0.0613

loop_
_geom_angle_atom_site_label_1
_geom_angle_atom_site_label_2
_geom_angle_atom_site_label_3
_geom_angle
_geom_angle_site_symmetry_1
_geom_angle_site_symmetry_3
_geom_angle_publ_flag
H1M Sr1 H2M 62.9(17) . . ?
H1M Sr1 H3M 63.2(16) . . ?
H1M Sr1 H4M 60.0(15) . . ?
H1M Sr1 H5M 62.9(17) . 2_766 ?
H2M Sr1 H3M 79.9(14) . . ?
H2M Sr1 H4M 76.6(13) . . ?
H2M Sr1 H5M 125.6(16) . 2_766 ?
H3M Sr1 H4M 123.2(12) . . ?
H3M Sr1 H5M 80.9(14) . 2_766 ?
H4M Sr1 H5M 72.7(13) . 2_766 ?
N1 Sr1 H1M 158.9(13) . . ?
N1 Sr1 H2M 111.6(11) . . ?
N1 Sr1 H3M 137.6(9) . . ?
N1 Sr1 H4M 99.2(8) . . ?
N1 Sr1 H5M 116.8(11) . 2_766 ?
Sr1 Sr2 H1M 93.0(14) 2_766 . ?
Sr1 Sr2 H4M 99.0(7) 2_766 . ?
Sr1 Sr2 H5M 157.6(10) 2_766 2_766 ?
Sr1 Sr2 H8M 93.5(12) 2_766 . ?
H1M Sr2 H4M 62.4(16) . . ?
H1M Sr2 H5M 64.8(17) . 2_766 ?
H1M Sr2 H8M 133.2(18) . . ?
H4M Sr2 H5M 69.5(13) . 2_766 ?
H4M Sr2 H8M 70.8(14) . . ?
H8M Sr2 H5M 100.2(16) . 2_766 ?
Sr3 Sr2 Sr1 124.669(15) 2_766 2_766 ?
Sr3 Sr2 H1M 45.6(14) 2_766 . ?
Sr3 Sr2 H4M 91.3(8) 2_766 . ?
Sr3 Sr2 H5M 40.3(11) 2_766 2_766 ?
Sr3 Sr2 H8M 140.4(12) 2_766 . ?
Sr4 Sr2 Sr1 66.471(12) 2_766 2_766 ?
Sr4 Sr2 H1M 41.7(14) 2_766 . ?
Sr4 Sr2 H4M 98.7(8) 2_766 . ?
Sr4 Sr2 H5M 95.6(11) 2_766 2_766 ?
Sr4 Sr2 H8M 156.2(11) 2_766 . ?
Sr4 Sr2 Sr3 58.239(12) 2_766 2_766 ?
Sr1 Sr3 H5M 39.2(10) 2_766 . ?
Sr1 Sr3 H6M 97.9(12) 2_766 . ?
Sr1 Sr3 H7M 94.4(11) 2_766 . ?
H5M Sr3 H6M 78.9(16) . . ?
H5M Sr3 H7M 121.1(15) . . ?
H6M Sr3 H7M 74.3(16) . . ?
N2 Sr3 Sr1 132.01(11) . 2_766 ?
N2 Sr3 H5M 107.6(10) . . ?
N2 Sr3 H6M 108.8(12) . . ?
N2 Sr3 H7M 130.4(11) . . ?
H4M Sr4 H6M 77.5(15) . . ?
H4M Sr4 H8M 72.4(14) . . ?
H4M Sr4 H7M 124.8(14) . . ?
H6M Sr4 H8M 120.9(17) . . ?
H6M Sr4 H7M 78.6(17) . . ?
H8M Sr4 H7M 78.9(16) . . ?
C1 Sr4 H4M 75.7(8) . . ?
C1 Sr4 H6M 112.6(12) . . ?
C1 Sr4 H8M 107.5(12) . . ?
C1 Sr4 H7M 159.2(12) . . ?
C2 Sr4 H4M 83.5(8) . . ?
C2 Sr4 H6M 137.7(12) . . ?
C2 Sr4 H8M 87.6(12) . . ?
C2 Sr4 H7M 141.5(12) . . ?
C2 Sr4 C1 25.25(13) . . ?
C3 Sr4 H4M 108.2(8) . . ?
C3 Sr4 H6M 149.6(12) . . ?
C3 Sr4 H8M 88.7(12) . . ?
C3 Sr4 H7M 117.2(12) . . ?
C3 Sr4 C1 44.95(14) . . ?
C3 Sr4 C2 25.66(15) . . ?
C3 Sr4 C6 52.71(16) . . ?
C4 Sr4 H4M 127.8(8) . . ?
C4 Sr4 H6M 128.4(12) . . ?
C4 Sr4 H8M 110.2(12) . . ?
C4 Sr4 H7M 105.9(12) . . ?
C4 Sr4 C1 53.31(15) . . ?
C4 Sr4 C2 45.87(16) . . ?
C4 Sr4 C3 26.10(17) . . ?
C4 Sr4 C5 26.66(17) . . ?
C4 Sr4 C6 46.30(16) . . ?
C5 Sr4 H4M 117.3(8) . . ?
C5 Sr4 H6M 104.5(12) . . ?
C5 Sr4 H8M 134.4(12) . . ?
C5 Sr4 H7M 116.5(12) . . ?
C5 Sr4 C1 45.00(14) . . ?
C5 Sr4 C2 52.81(16) . . ?
C5 Sr4 C3 45.78(17) . . ?
C5 Sr4 C6 25.89(14) . . ?
C6 Sr4 H4M 91.5(8) . . ?
C6 Sr4 H6M 98.1(12) . . ?
C6 Sr4 H8M 131.7(12) . . ?
C6 Sr4 H7M 140.8(12) . . ?
C6 Sr4 C1 25.03(13) . . ?
C6 Sr4 C2 44.63(14) . . ?
Sr1 Sr5 H8M 96.2(12) 2_766 . ?
Sr1 Sr5 H7M 94.8(11) 2_766 . ?
H8M Sr5 H7M 76.3(16) . . ?
N3 Sr5 Sr1 115.72(14) . 2_766 ?
N3 Sr5 H8M 144.3(12) . . ?
N3 Sr5 H7M 85.0(11) . . ?
N3 Sr5 N4 65.81(18) . . ?
N3 Sr5 N5 98.5(2) . . ?
N4 Sr5 Sr1 175.00(13) . 2_766 ?
N4 Sr5 H8M 83.8(12) . . ?
N4 Sr5 H7M 90.1(11) . . ?
N4 Sr5 N5 64.7(2) . . ?
N5 Sr5 Sr1 110.28(15) . 2_766 ?
N5 Sr5 H8M 84.0(11) . . ?
N5 Sr5 H7M 149.6(11) . . ?
N1 Si1 C13 114.4(3) . . ?
N1 Si1 C16 108.8(3) . . ?
N1 Si1 C19 113.5(3) . . ?
C16 Si1 C13 104.9(4) . . ?
C16 Si1 C19 109.3(4) . . ?
C19 Si1 C13 105.6(4) . . ?
N2 Si2 C34 110.4(5) . . ?
N2 Si2 C37 105.3(5) . . ?
N2 Si2 C40 110.7(4) . . ?
N2 Si2 C34A 114.6(4) . . ?
N2 Si2 C37A 112.2(7) . . ?
N2 Si2 C40A 109.2(5) . . ?
C34 Si2 C37 109.0(7) . . ?
C34 Si2 C40 113.8(7) . . ?
C37 Si2 C40 107.2(7) . . ?
C34A Si2 C37A 107.0(7) . . ?
C34A Si2 C40A 109.4(8) . . ?
C40A Si2 C37A 103.9(10) . . ?
Si1 N1 Sr1 117.8(2) . . ?
C1 N1 Sr1 110.2(3) . . ?
C1 N1 Si1 131.6(4) . . ?
Si2 N2 Sr3 128.6(2) . . ?
C22 N2 Sr3 96.0(3) . . ?
C22 N2 Si2 135.4(4) . . ?
C43 N3 Sr5 105.7(6) . . ?
C43 N3 C44 109.4(8) . . ?
C43 N3 C45 116.4(9) . . ?
C44 N3 Sr5 111.2(4) . . ?
C44 N3 C45 105.9(7) . . ?
C45 N3 Sr5 108.2(5) . . ?
C46 N4 Sr5 112.9(4) . . ?
C46 N4 C47 110.2(7) . . ?
C46 N4 C48 111.2(7) . . ?
C47 N4 Sr5 105.6(4) . . ?
C47 N4 C48 107.9(7) . . ?
C48 N4 Sr5 108.7(5) . . ?
C49 N5 Sr5 111.6(6) . . ?
C49 N5 C50 111.8(8) . . ?
C49 N5 C51 107.2(10) . . ?
C50 N5 Sr5 106.7(5) . . ?
C51 N5 Sr5 110.4(6) . . ?
C51 N5 C50 109.2(9) . . ?
N1 C1 Sr4 125.2(3) . . ?
N1 C1 C2 120.6(5) . . ?
N1 C1 C6 123.4(5) . . ?
C2 C1 Sr4 71.5(3) . . ?
C6 C1 Sr4 71.6(3) . . ?
C6 C1 C2 116.0(5) . . ?
C1 C2 Sr4 83.2(3) . . ?
C1 C2 C7 120.5(5) . . ?
C3 C2 Sr4 70.4(3) . . ?
C3 C2 C1 120.3(5) . . ?
C3 C2 C7 119.1(5) . . ?
C7 C2 Sr4 119.5(3) . . ?
Sr4 C3 H3 112.6 . . ?
C2 C3 Sr4 84.0(3) . . ?
C2 C3 H3 118.6 . . ?
C4 C3 Sr4 74.8(3) . . ?
C4 C3 C2 122.9(6) . . ?
C4 C3 H3 118.6 . . ?
Sr4 C4 H4 112.3 . . ?
C3 C4 Sr4 79.1(3) . . ?
C3 C4 H4 120.8 . . ?
C3 C4 C5 118.4(6) . . ?
C5 C4 Sr4 78.5(3) . . ?
C5 C4 H4 120.8 . . ?
Sr4 C5 H5 112.0 . . ?
C4 C5 Sr4 74.8(3) . . ?
C4 C5 H5 119.1 . . ?
C4 C5 C6 121.8(6) . . ?
C6 C5 Sr4 84.1(3) . . ?
C6 C5 H5 119.1 . . ?
C1 C6 Sr4 83.4(3) . . ?
C1 C6 C10 120.3(5) . . ?
C5 C6 Sr4 70.0(3) . . ?
C5 C6 C1 120.5(5) . . ?
C5 C6 C10 119.2(5) . . ?
C10 C6 Sr4 118.7(3) . . ?
C2 C7 H7 107.3 . . ?
C2 C7 C8 115.8(6) . . ?
C2 C7 C9 109.3(5) . . ?
C8 C7 H7 107.3 . . ?
C8 C7 C9 109.3(5) . . ?
C9 C7 H7 107.4 . . ?
C7 C8 H8D 109.5 . . ?
C7 C8 H8E 109.5 . . ?
C7 C8 H8F 109.5 . . ?
H8D C8 H8E 109.5 . . ?
H8D C8 H8F 109.5 . . ?
H8E C8 H8F 109.5 . . ?
C7 C9 H9D 109.5 . . ?
C7 C9 H9E 109.5 . . ?
C7 C9 H9F 109.5 . . ?
H9D C9 H9E 109.5 . . ?
H9D C9 H9F 109.5 . . ?
H9E C9 H9F 109.5 . . ?
C6 C10 H10 106.6 . . ?
C6 C10 C12 113.8(6) . . ?
C11 C10 C6 111.6(5) . . ?
C11 C10 H10 106.6 . . ?
C11 C10 C12 111.2(6) . . ?
C12 C10 H10 106.6 . . ?
C10 C11 H11A 109.5 . . ?
C10 C11 H11B 109.5 . . ?
C10 C11 H11C 109.5 . . ?
H11A C11 H11B 109.5 . . ?
H11A C11 H11C 109.5 . . ?
H11B C11 H11C 109.5 . . ?
C10 C12 H12A 109.5 . . ?
C10 C12 H12B 109.5 . . ?
C10 C12 H12C 109.5 . . ?
H12A C12 H12B 109.5 . . ?
H12A C12 H12C 109.5 . . ?
H12B C12 H12C 109.5 . . ?
Si1 C13 H13 104.7 . . ?
C14 C13 Si1 112.4(5) . . ?
C14 C13 H13 104.7 . . ?
C14 C13 C15 111.7(9) . . ?
C15 C13 Si1 117.2(7) . . ?
C15 C13 H13 104.7 . . ?
C13 C14 H14A 109.5 . . ?
C13 C14 H14C 109.5 . . ?
C13 C14 H14B 109.5 . . ?
H14A C14 H14C 109.5 . . ?
H14A C14 H14B 109.5 . . ?
H14C C14 H14B 109.5 . . ?
C13 C15 H15A 109.5 . . ?
C13 C15 H15B 109.5 . . ?
C13 C15 H15C 109.5 . . ?
H15A C15 H15B 109.5 . . ?
H15A C15 H15C 109.5 . . ?
H15B C15 H15C 109.5 . . ?
Si1 C16 H16 106.3 . . ?
C17 C16 Si1 114.1(5) . . ?
C17 C16 H16 106.3 . . ?
C17 C16 C18 107.0(7) . . ?
C18 C16 Si1 116.1(6) . . ?
C18 C16 H16 106.3 . . ?
C16 C17 H17A 109.5 . . ?
C16 C17 H17B 109.5 . . ?
C16 C17 H17C 109.5 . . ?
H17A C17 H17B 109.5 . . ?
H17A C17 H17C 109.5 . . ?
H17B C17 H17C 109.5 . . ?
C16 C18 H18A 109.5 . . ?
C16 C18 H18B 109.5 . . ?
C16 C18 H18C 109.5 . . ?
H18A C18 H18B 109.5 . . ?
H18A C18 H18C 109.5 . . ?
H18B C18 H18C 109.5 . . ?
Si1 C19 H19 105.6 . . ?
C20 C19 Si1 116.3(6) . . ?
C20 C19 H19 105.6 . . ?
C20 C19 C21 111.9(8) . . ?
C21 C19 Si1 111.0(7) . . ?
C21 C19 H19 105.6 . . ?
C19 C20 H20A 109.5 . . ?
C19 C20 H20B 109.5 . . ?
C19 C20 H20C 109.5 . . ?
H20A C20 H20B 109.5 . . ?
H20A C20 H20C 109.5 . . ?
H20B C20 H20C 109.5 . . ?
C19 C21 H21A 109.5 . . ?
C19 C21 H21B 109.5 . . ?
C19 C21 H21C 109.5 . . ?
H21A C21 H21B 109.5 . . ?
H21A C21 H21C 109.5 . . ?
H21B C21 H21C 109.5 . . ?
N2 C22 C23 121.6(5) . . ?
N2 C22 C27 121.7(6) . . ?
C27 C22 C23 116.4(5) . . ?
C22 C23 C28 120.8(6) . . ?
C24 C23 C22 120.9(6) . . ?
C24 C23 C28 118.2(6) . . ?
C23 C24 H24 119.1 . . ?
C25 C24 C23 121.9(7) . . ?
C25 C24 H24 119.1 . . ?
C24 C25 H25 121.2 . . ?
C26 C25 C24 117.6(7) . . ?
C26 C25 H25 121.2 . . ?
C25 C26 H26 118.1 . . ?
C25 C26 C27 123.8(6) . . ?
C27 C26 H26 118.1 . . ?
C22 C27 C31 121.2(5) . . ?
C26 C27 C22 119.3(6) . . ?
C26 C27 C31 119.4(5) . . ?
C23 C28 H28 107.8 . . ?
C23 C28 C29 113.8(7) . . ?
C23 C28 C30 111.4(7) . . ?
C29 C28 H28 107.8 . . ?
C29 C28 C30 108.2(7) . . ?
C30 C28 H28 107.8 . . ?
C28 C29 H29A 109.5 . . ?
C28 C29 H29B 109.5 . . ?
C28 C29 H29C 109.5 . . ?
H29A C29 H29B 109.5 . . ?
H29A C29 H29C 109.5 . . ?
H29B C29 H29C 109.5 . . ?
C28 C30 H30A 109.5 . . ?
C28 C30 H30B 109.5 . . ?
C28 C30 H30C 109.5 . . ?
H30A C30 H30B 109.5 . . ?
H30A C30 H30C 109.5 . . ?
H30B C30 H30C 109.5 . . ?
C27 C31 H31A 107.4 . . ?
C27 C31 C32 112.4(6) . . ?
C27 C31 C33 113.2(7) . . ?
C32 C31 H31A 107.4 . . ?
C33 C31 H31A 107.4 . . ?
C33 C31 C32 108.7(6) . . ?
C31 C32 H32A 109.5 . . ?
C31 C32 H32B 109.5 . . ?
C31 C32 H32C 109.5 . . ?
H32A C32 H32B 109.5 . . ?
H32A C32 H32C 109.5 . . ?
H32B C32 H32C 109.5 . . ?
C31 C33 H33A 109.5 . . ?
C31 C33 H33B 109.5 . . ?
C31 C33 H33C 109.5 . . ?
H33A C33 H33B 109.5 . . ?
H33A C33 H33C 109.5 . . ?
H33B C33 H33C 109.5 . . ?
H35A C35 H35B 109.5 . . ?
H35A C35 H35C 109.5 . . ?
H35B C35 H35C 109.5 . . ?
H1AD C35 H1AE 109.5 . . ?
H1AD C35 H1AF 109.5 . . ?
H1AE C35 H1AF 109.5 . . ?
C34 C35 H1AD 109.5 . . ?
C34 C35 H1AE 109.5 . . ?
C34 C35 H1AF 109.5 . . ?
C34A C35 H35A 109.5 . . ?
C34A C35 H35B 109.5 . . ?
C34A C35 H35C 109.5 . . ?
N3 C43 H43A 109.5 . . ?
N3 C43 H43B 109.5 . . ?
N3 C43 H43C 109.5 . . ?
H43A C43 H43B 109.5 . . ?
H43A C43 H43C 109.5 . . ?
H43B C43 H43C 109.5 . . ?
N3 C44 H44A 109.5 . . ?
N3 C44 H44B 109.5 . . ?
N3 C44 H44C 109.5 . . ?
H44A C44 H44B 109.5 . . ?
H44A C44 H44C 109.5 . . ?
H44B C44 H44C 109.5 . . ?
N3 C45 H45A 108.0 . . ?
N3 C45 H45B 108.0 . . ?
H45A C45 H45B 107.2 . . ?
C46 C45 N3 117.3(8) . . ?
C46 C45 H45A 108.0 . . ?
C46 C45 H45B 108.0 . . ?
N4 C46 H46A 108.7 . . ?
N4 C46 H46B 108.7 . . ?
C45 C46 N4 114.4(7) . . ?
C45 C46 H46A 108.7 . . ?
C45 C46 H46B 108.7 . . ?
H46A C46 H46B 107.6 . . ?
N4 C47 H47A 109.5 . . ?
N4 C47 H47B 109.5 . . ?
N4 C47 H47C 109.5 . . ?
H47A C47 H47B 109.5 . . ?
H47A C47 H47C 109.5 . . ?
H47B C47 H47C 109.5 . . ?
N4 C48 H48A 108.5 . . ?
N4 C48 H48B 108.5 . . ?
H48A C48 H48B 107.5 . . ?
C49 C48 N4 115.2(8) . . ?
C49 C48 H48A 108.5 . . ?
C49 C48 H48B 108.5 . . ?
N5 C49 H49A 108.7 . . ?
N5 C49 H49B 108.7 . . ?
C48 C49 N5 114.1(9) . . ?
C48 C49 H49A 108.7 . . ?
C48 C49 H49B 108.7 . . ?
H49A C49 H49B 107.6 . . ?
N5 C50 H50A 109.5 . . ?
N5 C50 H50B 109.5 . . ?
N5 C50 H50C 109.5 . . ?
H50A C50 H50B 109.5 . . ?
H50A C50 H50C 109.5 . . ?
H50B C50 H50C 109.5 . . ?
N5 C51 H51A 109.5 . . ?
N5 C51 H51B 109.5 . . ?
N5 C51 H51C 109.5 . . ?
H51A C51 H51B 109.5 . . ?
H51A C51 H51C 109.5 . . ?
H51B C51 H51C 109.5 . . ?
Si2 C34 H6A 107.1 . . ?
C35 C34 Si2 111.7(8) . . ?
C35 C34 H6A 107.1 . . ?
C35 C34 C36 106.8(11) . . ?
C36 C34 Si2 116.6(12) . . ?
C36 C34 H6A 107.1 . . ?
C34 C36 H8A 109.5 . . ?
C34 C36 H8B 109.5 . . ?
C34 C36 H8C 109.5 . . ?
H8A C36 H8B 109.5 . . ?
H8A C36 H8C 109.5 . . ?
H8B C36 H8C 109.5 . . ?
Si2 C37 H0AA 103.8 . . ?
C38 C37 Si2 108.6(11) . . ?
C38 C37 H0AA 103.8 . . ?
C39 C37 Si2 114.8(10) . . ?
C39 C37 H0AA 103.8 . . ?
C39 C37 C38 119.9(15) . . ?
C37 C38 H30 109.5 . . ?
C37 C38 H64 109.5 . . ?
C37 C38 H65 109.5 . . ?
H30 C38 H64 109.5 . . ?
H30 C38 H65 109.5 . . ?
H64 C38 H65 109.5 . . ?
C37 C39 H7AA 109.5 . . ?
C37 C39 H7AB 109.5 . . ?
C37 C39 H7AC 109.5 . . ?
H7AA C39 H7AB 109.5 . . ?
H7AA C39 H7AC 109.5 . . ?
H7AB C39 H7AC 109.5 . . ?
Si2 C40 H2A 103.8 . . ?
C41 C40 Si2 108.8(10) . . ?
C41 C40 H2A 103.8 . . ?
C42 C40 Si2 114.8(12) . . ?
C42 C40 H2A 103.8 . . ?
C42 C40 C41 119.7(14) . . ?
C40 C41 H7A 109.5 . . ?
C40 C41 H7B 109.5 . . ?
C40 C41 H7C 109.5 . . ?
H7A C41 H7B 109.5 . . ?
H7A C41 H7C 109.5 . . ?
H7B C41 H7C 109.5 . . ?
C40 C42 H10A 109.5 . . ?
C40 C42 H10B 109.5 . . ?
C40 C42 H10C 109.5 . . ?
H10A C42 H10B 109.5 . . ?
H10A C42 H10C 109.5 . . ?
H10B C42 H10C 109.5 . . ?
Si2 C34A H34A 105.0 . . ?
C35 C34A Si2 112.0(8) . . ?
C35 C34A H34A 105.0 . . ?
C35 C34A C36A 109.5(13) . . ?
C36A C34A Si2 118.9(11) . . ?
C36A C34A H34A 105.0 . . ?
C34A C36A H36A 109.5 . . ?
C34A C36A H36B 109.5 . . ?
C34A C36A H36C 109.5 . . ?
H36A C36A H36B 109.5 . . ?
H36A C36A H36C 109.5 . . ?
H36B C36A H36C 109.5 . . ?
Si2 C37A H37A 98.0 . . ?
C38A C37A Si2 108.2(17) . . ?
C38A C37A H37A 98.0 . . ?
C39A C37A Si2 127.3(14) . . ?
C39A C37A H37A 98.0 . . ?
C39A C37A C38A 119(2) . . ?
C37A C38A H38A 109.5 . . ?
C37A C38A H38B 109.5 . . ?
C37A C38A H38C 109.5 . . ?
H38A C38A H38B 109.5 . . ?
H38A C38A H38C 109.5 . . ?
H38B C38A H38C 109.5 . . ?
C37A C39A H39A 109.5 . . ?
C37A C39A H39B 109.5 . . ?
C37A C39A H39C 109.5 . . ?
H39A C39A H39B 109.5 . . ?
H39A C39A H39C 109.5 . . ?
H39B C39A H39C 109.5 . . ?
Si2 C40A H40A 107.7 . . ?
C41A C40A Si2 112.6(16) . . ?
C41A C40A H40A 107.7 . . ?
C42A C40A Si2 121.7(15) . . ?
C42A C40A H40A 107.7 . . ?
C42A C40A C41A 98.5(19) . . ?
C40A C41A H41A 109.5 . . ?
C40A C41A H41B 109.5 . . ?
C40A C41A H41C 109.5 . . ?
H41A C41A H41B 109.5 . . ?
H41A C41A H41C 109.5 . . ?
H41B C41A H41C 109.5 . . ?
C40A C42A H42A 109.5 . . ?
C40A C42A H42B 109.5 . . ?
C40A C42A H42C 109.5 . . ?
H42A C42A H42B 109.5 . . ?
H42A C42A H42C 109.5 . . ?
H42B C42A H42C 109.5 . . ?
H9M Sr6 H10M 69.4(17) . . ?
H9M Sr6 H11M 57.1(15) . . ?
H9M Sr6 H12M 61.9(16) . . ?
H10M Sr6 H11M 126.5(15) . . ?
H10M Sr6 H12M 81.8(16) . . ?
H11M Sr6 H12M 75.1(14) . . ?
Sr8 Sr6 H9M 49.1(12) 2_757 . ?
Sr8 Sr6 H10M 42.3(11) 2_757 . ?
Sr8 Sr6 H11M 95.1(9) 2_757 . ?
Sr8 Sr6 H12M 99.6(11) 2_757 . ?
N6 Sr6 H9M 157.4(12) . . ?
N6 Sr6 H10M 133.1(12) . . ?
N6 Sr6 H11M 100.5(9) . . ?
N6 Sr6 H12M 113.4(11) . . ?
N6 Sr6 Sr8 146.08(11) . 2_757 ?
H11M Sr7 H14M 76.5(14) . . ?
H11M Sr7 H15M 126.8(14) . . ?
H14M Sr7 H15M 82.4(15) . . ?
Sr10 Sr7 H11M 97.7(8) 2_757 . ?
Sr10 Sr7 H14M 100.0(11) 2_757 . ?
Sr10 Sr7 H15M 39.2(10) 2_757 . ?
C52 Sr7 H11M 74.8(9) . . ?
C52 Sr7 H14M 111.2(11) . . ?
C52 Sr7 H15M 157.6(11) . . ?
C52 Sr7 Sr10 144.77(10) . 2_757 ?
C53 Sr7 H11M 83.0(9) . . ?
C53 Sr7 H14M 135.5(11) . . ?
C53 Sr7 H15M 139.7(10) . . ?
C53 Sr7 Sr10 121.86(12) . 2_757 ?
C53 Sr7 C52 24.44(14) . . ?
C54 Sr7 H11M 106.9(9) . . ?
C54 Sr7 H14M 148.4(11) . . ?
C54 Sr7 H15M 116.0(10) . . ?
C54 Sr7 Sr10 110.41(14) . 2_757 ?
C54 Sr7 C52 44.10(15) . . ?
C54 Sr7 C53 24.90(16) . . ?
C54 Sr7 C57 52.44(18) . . ?
C55 Sr7 H11M 126.7(9) . . ?
C55 Sr7 H14M 128.4(11) . . ?
C55 Sr7 H15M 104.6(11) . . ?
C55 Sr7 Sr10 117.75(15) . 2_757 ?
C55 Sr7 C52 53.01(16) . . ?
C55 Sr7 C53 45.15(19) . . ?
C55 Sr7 C54 26.2(2) . . ?
C55 Sr7 C56 27.2(2) . . ?
C55 Sr7 C57 46.53(18) . . ?
C56 Sr7 H11M 115.9(9) . . ?
C56 Sr7 H14M 103.6(11) . . ?
C56 Sr7 H15M 116.4(11) . . ?
C56 Sr7 Sr10 142.47(15) . 2_757 ?
C56 Sr7 C52 44.58(16) . . ?
C56 Sr7 C53 51.90(19) . . ?
C56 Sr7 C54 45.9(2) . . ?
C56 Sr7 C57 25.65(17) . . ?
C57 Sr7 H11M 90.3(9) . . ?
C57 Sr7 H14M 96.7(11) . . ?
C57 Sr7 H15M 140.8(10) . . ?
C57 Sr7 Sr10 162.75(12) . 2_757 ?
C57 Sr7 C52 24.97(14) . . ?
C57 Sr7 C53 43.83(17) . . ?
H13M Sr8 H14M 76.4(16) . . ?
H13M Sr8 H15M 121.3(15) . . ?
H14M Sr8 H15M 79.7(15) . . ?
Sr10 Sr8 H13M 93.9(11) 2_757 . ?
Sr10 Sr8 H14M 94.0(11) 2_757 . ?
Sr10 Sr8 H15M 35.7(10) 2_757 . ?
N7 Sr8 H13M 120.9(11) . . ?
N7 Sr8 H14M 107.2(11) . . ?
N7 Sr8 H15M 117.2(10) . . ?
N7 Sr8 Sr10 142.27(12) . 2_757 ?
Sr6 Sr9 H9M 92.3(13) 2_757 . ?
Sr6 Sr9 H11M 97.7(8) 2_757 . ?
Sr6 Sr9 H12M 157.0(10) 2_757 . ?
Sr6 Sr9 H13M 38.1(10) 2_757 . ?
Sr6 Sr9 H14M 92.3(11) 2_757 . ?
Sr6 Sr9 H16M 94.9(11) 2_757 . ?
H9M Sr9 H11M 60.8(16) . . ?
H9M Sr9 H12M 64.7(17) . . ?
H9M Sr9 H13M 129.3(17) . . ?
H9M Sr9 H14M 134.4(17) . . ?
H9M Sr9 H16M 60.7(17) . . ?
H11M Sr9 H12M 71.3(13) . . ?
H11M Sr9 H13M 120.7(13) . . ?
H11M Sr9 H14M 73.7(14) . . ?
H11M Sr9 H16M 120.3(14) . . ?
H12M Sr9 H13M 164.0(14) . . ?
H12M Sr9 H14M 103.3(15) . . ?
H12M Sr9 H16M 74.9(15) . . ?
H13M Sr9 H14M 72.7(15) . . ?
H13M Sr9 H16M 104.3(15) . . ?
Sr7 Sr9 Sr6 67.188(12) 2_757 2_757 ?
Sr7 Sr9 H9M 40.1(14) 2_757 . ?
Sr7 Sr9 H11M 95.5(8) 2_757 . ?
Sr7 Sr9 H12M 93.2(11) 2_757 . ?
Sr7 Sr9 H13M 95.8(10) 2_757 . ?
Sr7 Sr9 H14M 155.8(10) 2_757 . ?
Sr7 Sr9 H16M 39.5(11) 2_757 . ?
H14M Sr9 H16M 163.0(15) . . ?
H9M Sr10 H10M 67.3(16) . . ?
H9M Sr10 H12M 62.3(16) . . ?
H9M Sr10 H16M 57.9(16) . . ?
H10M Sr10 H12M 77.8(15) . . ?
H10M Sr10 H16M 125.1(16) . . ?
H12M Sr10 H16M 79.1(16) . . ?
N10 Sr10 H9M 142.0(12) . . ?
N10 Sr10 H10M 78.4(11) . . ?
N10 Sr10 H12M 126.8(11) . . ?
N10 Sr10 H16M 150.7(12) . . ?
N10 Sr10 N8A 92.8(4) . . ?
N10 Sr10 N9A 71.5(6) . . ?
N8 Sr10 H9M 122.2(12) . . ?
N8 Sr10 H10M 141.6(11) . . ?
N8 Sr10 H12M 76.5(11) . . ?
N8 Sr10 H16M 76.8(11) . . ?
N8 Sr10 N10 94.8(3) . . ?
N9 Sr10 H9M 136.6(13) . . ?
N9 Sr10 H10M 136.6(11) . . ?
N9 Sr10 H12M 141.8(11) . . ?
N9 Sr10 H16M 87.8(12) . . ?
N9 Sr10 N10 63.5(3) . . ?
N9 Sr10 N8 65.6(3) . . ?
N8A Sr10 H9M 123.3(12) . . ?
N8A Sr10 H10M 136.1(12) . . ?
N8A Sr10 H12M 73.7(11) . . ?
N8A Sr10 H16M 81.1(12) . . ?
N9A Sr10 H9M 132.1(14) . . ?
N9A Sr10 H10M 145.0(12) . . ?
N9A Sr10 H12M 135.2(11) . . ?
N9A Sr10 H16M 80.1(13) . . ?
N9A Sr10 N8A 64.1(7) . . ?
N7 Si4 C85 113.0(3) . . ?
N7 Si4 C88 111.4(3) . . ?
N7 Si4 C91 111.9(3) . . ?
C85 Si4 C88 105.8(4) . . ?
C85 Si4 C91 106.2(4) . . ?
C88 Si4 C91 108.3(4) . . ?
C52 N6 Sr6 109.5(3) . . ?
C52 N6 Si3 131.3(5) . . ?
C52 N6 Si3A 137.2(7) . . ?
Si3 N6 Sr6 119.2(4) . . ?
Si3A N6 Sr6 113.2(7) . . ?
Si4 N7 Sr8 131.4(3) . . ?
C73 N7 Sr8 94.9(3) . . ?
C73 N7 Si4 133.7(4) . . ?
C94 N10 Sr10 110.6(6) . . ?
C95 N10 Sr10 100.8(8) . . ?
C95 N10 C94 109.0(11) . . ?
C96 N10 Sr10 114.1(6) . . ?
C96 N10 C94 110.8(8) . . ?
C96 N10 C95 111.0(10) . . ?
C94A N10 Sr10 122.5(14) . . ?
C94A N10 C96A 102.1(15) . . ?
C95A N10 Sr10 109.1(18) . . ?
C95A N10 C94A 118(2) . . ?
C95A N10 C96A 102.5(15) . . ?
C96A N10 Sr10 98.5(13) . . ?
N6 C52 Sr7 125.2(3) . . ?
N6 C52 C53 122.1(5) . . ?
N6 C52 C57 121.8(5) . . ?
C53 C52 Sr7 73.2(3) . . ?
C53 C52 C57 116.2(5) . . ?
C57 C52 Sr7 70.5(3) . . ?
C52 C53 Sr7 82.3(3) . . ?
C52 C53 C58 121.1(6) . . ?
C54 C53 Sr7 67.1(3) . . ?
C54 C53 C52 120.8(7) . . ?
C54 C53 C58 117.9(6) . . ?
C58 C53 Sr7 126.2(5) . . ?
Sr7 C54 H54 112.4 . . ?
C53 C54 Sr7 88.0(4) . . ?
C53 C54 H54 118.6 . . ?
C55 C54 Sr7 70.8(4) . . ?
C55 C54 C53 122.8(7) . . ?
C55 C54 H54 118.6 . . ?
Sr7 C55 H55 107.2 . . ?
C54 C55 Sr7 83.0(4) . . ?
C54 C55 H55 120.8 . . ?
C54 C55 C56 118.3(6) . . ?
C56 C55 Sr7 79.5(4) . . ?
C56 C55 H55 120.8 . . ?
Sr7 C56 H56 109.8 . . ?
C55 C56 Sr7 73.4(4) . . ?
C55 C56 H56 118.6 . . ?
C55 C56 C57 122.7(7) . . ?
C57 C56 Sr7 87.8(3) . . ?
C57 C56 H56 118.6 . . ?
C52 C57 Sr7 84.5(3) . . ?
C52 C57 C61 120.2(5) . . ?
C56 C57 Sr7 66.6(3) . . ?
C56 C57 C52 119.1(6) . . ?
C56 C57 C61 120.7(6) . . ?
C61 C57 Sr7 119.5(4) . . ?
C53 C58 H58 107.5 . . ?
C59 C58 C53 110.7(9) . . ?
C59 C58 H58 107.5 . . ?
C60 C58 C53 114.4(7) . . ?
C60 C58 H58 107.5 . . ?
C60 C58 C59 108.8(7) . . ?
C58 C59 H59A 109.5 . . ?
C58 C59 H59B 109.5 . . ?
C58 C59 H59C 109.5 . . ?
H59A C59 H59B 109.5 . . ?
H59A C59 H59C 109.5 . . ?
H59B C59 H59C 109.5 . . ?
C58 C60 H60A 109.5 . . ?
C58 C60 H60B 109.5 . . ?
C58 C60 H60C 109.5 . . ?
H60A C60 H60B 109.5 . . ?
H60A C60 H60C 109.5 . . ?
H60B C60 H60C 109.5 . . ?
C57 C61 H61A 107.0 . . ?
C57 C61 C62 112.6(7) . . ?
C57 C61 C63 111.7(6) . . ?
C62 C61 H61A 107.0 . . ?
C62 C61 C63 111.2(7) . . ?
C63 C61 H61A 107.0 . . ?
C61 C62 H62A 109.5 . . ?
C61 C62 H62B 109.5 . . ?
C61 C62 H62C 109.5 . . ?
H62A C62 H62B 109.5 . . ?
H62A C62 H62C 109.5 . . ?
H62B C62 H62C 109.5 . . ?
C61 C63 H63A 109.5 . . ?
C61 C63 H63B 109.5 . . ?
C61 C63 H63C 109.5 . . ?
H63A C63 H63B 109.5 . . ?
H63A C63 H63C 109.5 . . ?
H63B C63 H63C 109.5 . . ?
N7 C73 C74 121.9(7) . . ?
N7 C73 C78 121.5(7) . . ?
C74 C73 C78 116.2(7) . . ?
C73 C74 C79 120.6(8) . . ?
C75 C74 C73 120.6(9) . . ?
C75 C74 C79 118.8(9) . . ?
C74 C75 H75 118.7 . . ?
C76 C75 C74 122.6(10) . . ?
C76 C75 H75 118.7 . . ?
C75 C76 H76 121.2 . . ?
C77 C76 C75 117.6(10) . . ?
C77 C76 H76 121.2 . . ?
C76 C77 H77 118.0 . . ?
C76 C77 C78 124.0(10) . . ?
C78 C77 H77 118.0 . . ?
C73 C78 C82 120.9(7) . . ?
C77 C78 C73 118.8(9) . . ?
C77 C78 C82 120.3(9) . . ?
C74 C79 H79 107.1 . . ?
C74 C79 C80 113.3(8) . . ?
C74 C79 C81 113.9(11) . . ?
C80 C79 H79 107.1 . . ?
C80 C79 C81 108.0(8) . . ?
C81 C79 H79 107.1 . . ?
C79 C80 H80A 109.5 . . ?
C79 C80 H80B 109.5 . . ?
C79 C80 H80C 109.5 . . ?
H80A C80 H80B 109.5 . . ?
H80A C80 H80C 109.5 . . ?
H80B C80 H80C 109.5 . . ?
C79 C81 H81A 109.5 . . ?
C79 C81 H81B 109.5 . . ?
C79 C81 H81C 109.5 . . ?
H81A C81 H81B 109.5 . . ?
H81A C81 H81C 109.5 . . ?
H81B C81 H81C 109.5 . . ?
C78 C82 H82 107.7 . . ?
C78 C82 C83 112.9(9) . . ?
C78 C82 C84 111.5(8) . . ?
C83 C82 H82 107.7 . . ?
C84 C82 H82 107.7 . . ?
C84 C82 C83 109.1(8) . . ?
C82 C83 H83A 109.5 . . ?
C82 C83 H83B 109.5 . . ?
C82 C83 H83C 109.5 . . ?
H83A C83 H83B 109.5 . . ?
H83A C83 H83C 109.5 . . ?
H83B C83 H83C 109.5 . . ?
C82 C84 H84A 109.5 . . ?
C82 C84 H84B 109.5 . . ?
C82 C84 H84C 109.5 . . ?
H84A C84 H84B 109.5 . . ?
H84A C84 H84C 109.5 . . ?
H84B C84 H84C 109.5 . . ?
Si4 C85 H85 106.8 . . ?
C86 C85 Si4 113.7(6) . . ?
C86 C85 H85 106.8 . . ?
C86 C85 C87 105.9(8) . . ?
C87 C85 Si4 116.2(7) . . ?
C87 C85 H85 106.8 . . ?
C85 C86 H86A 109.5 . . ?
C85 C86 H86B 109.5 . . ?
C85 C86 H86C 109.5 . . ?
H86A C86 H86B 109.5 . . ?
H86A C86 H86C 109.5 . . ?
H86B C86 H86C 109.5 . . ?
C85 C87 H87A 109.5 . . ?
C85 C87 H87B 109.5 . . ?
C85 C87 H87C 109.5 . . ?
H87A C87 H87B 109.5 . . ?
H87A C87 H87C 109.5 . . ?
H87B C87 H87C 109.5 . . ?
Si4 C88 H88 105.5 . . ?
C89 C88 Si4 115.2(6) . . ?
C89 C88 H88 105.5 . . ?
C89 C88 C90 109.1(8) . . ?
C90 C88 Si4 115.0(7) . . ?
C90 C88 H88 105.5 . . ?
C88 C89 H89A 109.5 . . ?
C88 C89 H89B 109.5 . . ?
C88 C89 H89C 109.5 . . ?
H89A C89 H89B 109.5 . . ?
H89A C89 H89C 109.5 . . ?
H89B C89 H89C 109.5 . . ?
C88 C90 H90A 109.5 . . ?
C88 C90 H90B 109.5 . . ?
C88 C90 H90C 109.5 . . ?
H90A C90 H90B 109.5 . . ?
H90A C90 H90C 109.5 . . ?
H90B C90 H90C 109.5 . . ?
Si4 C91 H91 106.2 . . ?
C92 C91 Si4 113.1(6) . . ?
C92 C91 H91 106.2 . . ?
C92 C91 C93 109.8(8) . . ?
C93 C91 Si4 114.6(7) . . ?
C93 C91 H91 106.2 . . ?
C91 C92 H92A 109.5 . . ?
C91 C92 H92B 109.5 . . ?
C91 C92 H92C 109.5 . . ?
H92A C92 H92B 109.5 . . ?
H92A C92 H92C 109.5 . . ?
H92B C92 H92C 109.5 . . ?
C91 C93 H93A 109.5 . . ?
C91 C93 H93B 109.5 . . ?
C91 C93 H93C 109.5 . . ?
H93A C93 H93B 109.5 . . ?
H93A C93 H93C 109.5 . . ?
H93B C93 H93C 109.5 . . ?
H01G C101 H01H 109.5 . . ?
H01G C101 H01J 109.5 . . ?
H01H C101 H01J 109.5 . . ?
H10D C101 H10E 109.5 . . ?
H10D C101 H10F 109.5 . . ?
H10E C101 H10F 109.5 . . ?
N8 C101 H01G 109.5 . . ?
N8 C101 H01H 109.5 . . ?
N8 C101 H01J 109.5 . . ?
N8A C101 H10D 109.5 . . ?
N8A C101 H10E 109.5 . . ?
N8A C101 H10F 109.5 . . ?
N6 Si3 C64 110.8(7) . . ?
N6 Si3 C67 111.0(6) . . ?
N6 Si3 C70 110.1(7) . . ?
C64 Si3 C67 104.5(7) . . ?
C70 Si3 C64 108.3(9) . . ?
C70 Si3 C67 112.0(9) . . ?
C101 N8 Sr10 112.5(9) . . ?
C101 N8 C100 102.7(10) . . ?
C101 N8 C102 108.8(12) . . ?
C100 N8 Sr10 108.3(9) . . ?
C102 N8 Sr10 110.5(10) . . ?
C102 N8 C100 113.9(14) . . ?
C97 N9 Sr10 110.0(7) . . ?
C97 N9 C98 117.2(11) . . ?
C98 N9 Sr10 103.8(9) . . ?
C99 N9 Sr10 111.9(7) . . ?
C99 N9 C97 109.5(9) . . ?
C99 N9 C98 104.3(11) . . ?
Si3 C64 H037 105.3 . . ?
C65 C64 Si3 113.2(9) . . ?
C65 C64 H037 105.3 . . ?
C66 C64 Si3 118.8(10) . . ?
C66 C64 H037 105.3 . . ?
C66 C64 C65 107.9(13) . . ?
C64 C65 H03L 109.5 . . ?
C64 C65 H03M 109.5 . . ?
C64 C65 H03N 109.5 . . ?
H03L C65 H03M 109.5 . . ?
H03L C65 H03N 109.5 . . ?
H03M C65 H03N 109.5 . . ?
C64 C66 H03Z 109.5 . . ?
C64 C66 H60 109.5 . . ?
C64 C66 H61 109.5 . . ?
H03Z C66 H60 109.5 . . ?
H03Z C66 H61 109.5 . . ?
H60 C66 H61 109.5 . . ?
Si3 C67 H02O 107.5 . . ?
C68 C67 Si3 111.6(10) . . ?
C68 C67 H02O 107.5 . . ?
C69 C67 Si3 113.3(9) . . ?
C69 C67 H02O 107.5 . . ?
C69 C67 C68 109.1(13) . . ?
C67 C68 H03X 109.5 . . ?
C67 C68 H03Y 109.5 . . ?
C67 C68 H59 109.5 . . ?
H03X C68 H03Y 109.5 . . ?
H03X C68 H59 109.5 . . ?
H03Y C68 H59 109.5 . . ?
C67 C69 H03U 109.5 . . ?
C67 C69 H03V 109.5 . . ?
C67 C69 H03W 109.5 . . ?
H03U C69 H03V 109.5 . . ?
H03U C69 H03W 109.5 . . ?
H03V C69 H03W 109.5 . . ?
Si3 C70 H031 106.5 . . ?
C71 C70 Si3 117.1(14) . . ?
C71 C70 H031 106.5 . . ?
C72 C70 Si3 111.0(13) . . ?
C72 C70 H031 106.5 . . ?
C72 C70 C71 108.5(14) . . ?
C70 C71 H13B 109.5 . . ?
C70 C71 H13A 109.5 . . ?
C70 C71 H13C 109.5 . . ?
H13B C71 H13A 109.5 . . ?
H13B C71 H13C 109.5 . . ?
H13A C71 H13C 109.5 . . ?
C70 C72 H3AA 109.5 . . ?
C70 C72 H3AB 109.5 . . ?
C70 C72 H3AC 109.5 . . ?
H3AA C72 H3AB 109.5 . . ?
H3AA C72 H3AC 109.5 . . ?
H3AB C72 H3AC 109.5 . . ?
N10 C94 H9A 109.5 . . ?
N10 C94 H9B 109.5 . . ?
N10 C94 H9C 109.5 . . ?
H9A C94 H9B 109.5 . . ?
H9A C94 H9C 109.5 . . ?
H9B C94 H9C 109.5 . . ?
N10 C95 H7CA 109.5 . . ?
N10 C95 H7CB 109.5 . . ?
N10 C95 H7CC 109.5 . . ?
H7CA C95 H7CB 109.5 . . ?
H7CA C95 H7CC 109.5 . . ?
H7CB C95 H7CC 109.5 . . ?
N10 C96 H6CA 110.1 . . ?
N10 C96 H6CB 110.1 . . ?
N10 C96 C97 107.8(8) . . ?
H6CA C96 H6CB 108.5 . . ?
C97 C96 H6CA 110.1 . . ?
C97 C96 H6CB 110.1 . . ?
N9 C97 C96 112.0(10) . . ?
N9 C97 H5A 109.2 . . ?
N9 C97 H5B 109.2 . . ?
C96 C97 H5A 109.2 . . ?
C96 C97 H5B 109.2 . . ?
H5A C97 H5B 107.9 . . ?
N9 C98 H01N 109.5 . . ?
N9 C98 H01O 109.5 . . ?
N9 C98 H01P 109.5 . . ?
H01N C98 H01O 109.5 . . ?
H01N C98 H01P 109.5 . . ?
H01O C98 H01P 109.5 . . ?
N9 C99 H4CA 108.7 . . ?
N9 C99 H4CB 108.7 . . ?
N9 C99 C100 114.0(9) . . ?
H4CA C99 H4CB 107.6 . . ?
C100 C99 H4CA 108.7 . . ?
C100 C99 H4CB 108.7 . . ?
N8 C100 C99 112.4(10) . . ?
N8 C100 H03A 109.1 . . ?
N8 C100 H03B 109.1 . . ?
C99 C100 H03A 109.1 . . ?
C99 C100 H03B 109.1 . . ?
H03A C100 H03B 107.9 . . ?
N8 C102 H03O 109.5 . . ?
N8 C102 H03P 109.5 . . ?
N8 C102 H03Q 109.5 . . ?
H03O C102 H03P 109.5 . . ?
H03O C102 H03Q 109.5 . . ?
H03P C102 H03Q 109.5 . . ?
N6 Si3A C64A 108.2(13) . . ?
N6 Si3A C67A 117.2(15) . . ?
N6 Si3A C70A 112.4(13) . . ?
C64A Si3A C70A 105.7(16) . . ?
C67A Si3A C64A 111.2(15) . . ?
C67A Si3A C70A 101.6(16) . . ?
C101 N8A Sr10 106.6(19) . . ?
C103 N8A Sr10 110(2) . . ?
C103 N8A C101 120(2) . . ?
C104 N8A Sr10 105(2) . . ?
C104 N8A C101 107(2) . . ?
C104 N8A C103 108(3) . . ?
C97A N9A Sr10 106(2) . . ?
C97A N9A C98A 93(3) . . ?
C98A N9A Sr10 101(2) . . ?
C99A N9A Sr10 107(2) . . ?
C99A N9A C97A 117(3) . . ?
C99A N9A C98A 130(3) . . ?
Si3A C64A H64A 105.2 . . ?
C65A C64A Si3A 110.0(17) . . ?
C65A C64A H64A 105.2 . . ?
C66A C64A Si3A 116.1(18) . . ?
C66A C64A H64A 105.2 . . ?
C66A C64A C65A 114(2) . . ?
C64A C65A H65B 109.5 . . ?
C64A C65A H65A 109.5 . . ?
C64A C65A H65C 109.5 . . ?
H65B C65A H65A 109.5 . . ?
H65B C65A H65C 109.5 . . ?
H65A C65A H65C 109.5 . . ?
C64A C66A H66A 109.5 . . ?
C64A C66A H66B 109.5 . . ?
C64A C66A H66C 109.5 . . ?
H66A C66A H66B 109.5 . . ?
H66A C66A H66C 109.5 . . ?
H66B C66A H66C 109.5 . . ?
Si3A C67A H67A 99.5 . . ?
C68A C67A Si3A 115.5(19) . . ?
C68A C67A H67A 99.5 . . ?
C69A C67A Si3A 110.5(17) . . ?
C69A C67A H67A 99.5 . . ?
C69A C67A C68A 126(2) . . ?
C67A C68A H68A 109.5 . . ?
C67A C68A H68B 109.5 . . ?
C67A C68A H68C 109.5 . . ?
H68A C68A H68B 109.5 . . ?
H68A C68A H68C 109.5 . . ?
H68B C68A H68C 109.5 . . ?
C67A C69A H69A 109.5 . . ?
C67A C69A H69B 109.5 . . ?
C67A C69A H69C 109.5 . . ?
H69A C69A H69B 109.5 . . ?
H69A C69A H69C 109.5 . . ?
H69B C69A H69C 109.5 . . ?
Si3A C70A H70A 109.4 . . ?
C71A C70A Si3A 99(2) . . ?
C71A C70A H70A 109.4 . . ?
C72A C70A Si3A 122(2) . . ?
C72A C70A H70A 109.4 . . ?
C72A C70A C71A 107(2) . . ?
C70A C71A H71A 109.5 . . ?
C70A C71A H71B 109.5 . . ?
C70A C71A H71C 109.5 . . ?
H71A C71A H71B 109.5 . . ?
H71A C71A H71C 109.5 . . ?
H71B C71A H71C 109.5 . . ?
C70A C72A H72A 109.5 . . ?
C70A C72A H72B 109.5 . . ?
C70A C72A H72C 109.5 . . ?
H72A C72A H72B 109.5 . . ?
H72A C72A H72C 109.5 . . ?
H72B C72A H72C 109.5 . . ?
N10 C94A H94A 109.5 . . ?
N10 C94A H94B 109.5 . . ?
N10 C94A H94C 109.5 . . ?
H94A C94A H94B 109.5 . . ?
H94A C94A H94C 109.5 . . ?
H94B C94A H94C 109.5 . . ?
N10 C95A H95A 109.5 . . ?
N10 C95A H95B 109.5 . . ?
N10 C95A H95C 109.5 . . ?
H95A C95A H95B 109.5 . . ?
H95A C95A H95C 109.5 . . ?
H95B C95A H95C 109.5 . . ?
N10 C96A H96A 105.9 . . ?
N10 C96A H96B 105.9 . . ?
N10 C96A C97A 126(2) . . ?
H96A C96A H96B 106.2 . . ?
C97A C96A H96A 105.9 . . ?
C97A C96A H96B 105.9 . . ?
N9A C97A C96A 119(3) . . ?
N9A C97A H97A 107.5 . . ?
N9A C97A H97B 107.5 . . ?
C96A C97A H97A 107.5 . . ?
C96A C97A H97B 107.5 . . ?
H97A C97A H97B 107.0 . . ?
N9A C98A H98A 109.5 . . ?
N9A C98A H98B 109.5 . . ?
N9A C98A H98C 109.5 . . ?
H98A C98A H98B 109.5 . . ?
H98A C98A H98C 109.5 . . ?
H98B C98A H98C 109.5 . . ?
N9A C99A H99A 108.8 . . ?
N9A C99A H99B 108.8 . . ?
N9A C99A C103 114(3) . . ?
H99A C99A H99B 107.7 . . ?
C103 C99A H99A 108.8 . . ?
C103 C99A H99B 108.8 . . ?
N8A C103 C99A 108(3) . . ?
N8A C103 H10G 110.1 . . ?
N8A C103 H10H 110.1 . . ?
C99A C103 H10G 110.1 . . ?
C99A C103 H10H 110.1 . . ?
H10G C103 H10H 108.4 . . ?
N8A C104 H10I 109.5 . . ?
N8A C104 H10J 109.5 . . ?
N8A C104 H10K 109.5 . . ?
H10I C104 H10J 109.5 . . ?
H10I C104 H10K 109.5 . . ?
H10J C104 H10K 109.5 . . ?
C107 C106 H31 120.0 . . ?
C107 C106 C105 120.0 . . ?
C105 C106 H31 120.0 . . ?
C106 C107 H32 120.0 . . ?
C106 C107 C108 120.0 . . ?
C108 C107 H32 120.0 . . ?
C107 C108 H033 120.0 . . ?
C109 C108 C107 120.0 . . ?
C109 C108 H033 120.0 . . ?
C108 C109 H33 120.0 . . ?
C110 C109 C108 120.0 . . ?
C110 C109 H33 120.0 . . ?
C109 C110 H34 120.0 . . ?
C105 C110 C109 120.0 . . ?
C105 C110 H34 120.0 . . ?
C106 C105 C111 121.1(10) . . ?
C110 C105 C106 120.0 . . ?
C110 C105 C111 118.9(10) . . ?
C105 C111 H35 109.5 . . ?
C105 C111 H62 109.5 . . ?
C105 C111 H63 109.5 . . ?
H35 C111 H62 109.5 . . ?
H35 C111 H63 109.5 . . ?
H62 C111 H63 109.5 . . ?
C124 C119 C120 120.0 . . ?
C124 C119 C125 120(3) . . ?
C120 C119 C125 120(3) . . ?
C119 C124 H2BA 120.0 . . ?
C119 C124 C123 120.0 . . ?
C123 C124 H2BA 120.0 . . ?
C124 C123 H3BA 120.0 . . ?
C124 C123 C122 120.0 . . ?
C122 C123 H3BA 120.0 . . ?
C123 C122 H4BA 120.0 . . ?
C121 C122 C123 120.0 . . ?
C121 C122 H4BA 120.0 . . ?
C122 C121 H5BA 120.0 . . ?
C120 C121 C122 120.0 . . ?
C120 C121 H5BA 120.0 . . ?
C119 C120 H6BA 120.0 . . ?
C121 C120 C119 120.0 . . ?
C121 C120 H6BA 120.0 . . ?
C119 C125 H7BA 109.5 . . ?
C119 C125 H7BB 109.5 . . ?
C119 C125 H7BC 109.5 . . ?
H7BA C125 H7BB 109.5 . . ?
H7BA C125 H7BC 109.5 . . ?
H7BB C125 H7BC 109.5 . . ?
C113 C112 C117 120.0 . . ?
C113 C112 C118 118(4) . . ?
C117 C112 C118 121(4) . . ?
C112 C113 H113 120.0 . . ?
C112 C113 C114 120.0 . . ?
C114 C113 H113 120.0 . . ?
C113 C114 H114 120.0 . . ?
C115 C114 C113 120.0 . . ?
C115 C114 H114 120.0 . . ?
C114 C115 H115 120.0 . . ?
C114 C115 C116 120.0 . . ?
C116 C115 H115 120.0 . . ?
C115 C116 H116 120.0 . . ?
C117 C116 C115 120.0 . . ?
C117 C116 H116 120.0 . . ?
C112 C117 H117 120.0 . . ?
C116 C117 C112 120.0 . . ?
C116 C117 H117 120.0 . . ?
C112 C118 H11D 109.5 . . ?
C112 C118 H11E 109.5 . . ?
C112 C118 H11F 109.5 . . ?
H11D C118 H11E 109.5 . . ?
H11D C118 H11F 109.5 . . ?
H11E C118 H11F 109.5 . . ?
C126 C127 H127 120.0 . . ?
C126 C127 C128 120.0 . . ?
C128 C127 H127 120.0 . . ?
C127 C126 C131 120.00(6) . . ?
C127 C126 C132 115(3) . . ?
C131 C126 C132 124(3) . . ?
C126 C131 H131 120.0 . . ?
C126 C131 C130 120.0 . . ?
C130 C131 H131 120.0 . . ?
C131 C130 H130 120.0 . . ?
C131 C130 C129 120.0 . . ?
C129 C130 H130 120.0 . . ?
C130 C129 H129 120.0 . . ?
C128 C129 C130 120.00(6) . . ?
C128 C129 H129 120.0 . . ?
C127 C128 H128 120.0 . . ?
C129 C128 C127 120.0 . . ?
C129 C128 H128 120.0 . . ?
C126 C132 H13D 109.5 . . ?
C126 C132 H13E 109.5 . . ?
C126 C132 H13F 109.5 . . ?
H13D C132 H13E 109.5 . . ?
H13D C132 H13F 109.5 . . ?
H13E C132 H13F 109.5 . . ?

loop_
_geom_bond_atom_site_label_1
_geom_bond_atom_site_label_2
_geom_bond_distance
_geom_bond_site_symmetry_2
_geom_bond_publ_flag
Sr1 H1M 2.86(7) . ?
Sr1 H2M 2.49(5) . ?
Sr1 H3M 2.44(4) . ?
Sr1 H4M 2.36(3) . ?
Sr1 H5M 2.40(4) 2_766 ?
Sr1 N1 2.578(5) . ?
Sr2 H1M 2.66(6) . ?
Sr2 H4M 2.43(3) . ?
Sr2 H8M 2.43(5) . ?
Sr2 Sr3 3.8550(6) 2_766 ?
Sr2 Sr4 3.8245(6) 2_766 ?
Sr3 H5M 2.53(5) . ?
Sr3 H6M 2.38(5) . ?
Sr3 H7M 2.51(5) . ?
Sr3 N2 2.496(4) . ?
Sr4 H4M 2.34(3) . ?
Sr4 H6M 2.35(5) . ?
Sr4 H8M 2.43(5) . ?
Sr4 H7M 2.32(5) . ?
Sr4 C1 3.362(5) . ?
Sr4 C2 3.212(5) . ?
Sr4 C3 3.041(5) . ?
Sr4 C4 2.988(6) . ?
Sr4 C5 3.034(6) . ?
Sr4 C6 3.211(5) . ?
Sr5 H8M 2.45(5) . ?
Sr5 H7M 2.44(5) . ?
Sr5 N3 2.756(5) . ?
Sr5 N4 2.765(5) . ?
Sr5 N5 2.839(6) . ?
Si1 N1 1.702(4) . ?
Si1 C13 1.934(8) . ?
Si1 C16 1.910(7) . ?
Si1 C19 1.931(9) . ?
Si2 N2 1.692(5) . ?
Si2 C34 1.889(12) . ?
Si2 C37 1.938(11) . ?
Si2 C40 1.939(12) . ?
Si2 C34A 1.915(11) . ?
Si2 C37A 1.930(13) . ?
Si2 C40A 1.918(13) . ?
N1 C1 1.366(7) . ?
N2 C22 1.392(7) . ?
N3 C43 1.401(13) . ?
N3 C44 1.460(9) . ?
N3 C45 1.516(12) . ?
N4 C46 1.456(9) . ?
N4 C47 1.481(9) . ?
N4 C48 1.512(10) . ?
N5 C49 1.452(12) . ?
N5 C50 1.485(11) . ?
N5 C51 1.479(14) . ?
C1 C2 1.444(8) . ?
C1 C6 1.432(8) . ?
C2 C3 1.398(8) . ?
C2 C7 1.518(8) . ?
C3 H3 0.9400 . ?
C3 C4 1.363(9) . ?
C4 H4 0.9400 . ?
C4 C5 1.389(9) . ?
C5 H5 0.9400 . ?
C5 C6 1.409(8) . ?
C6 C10 1.512(8) . ?
C7 H7 0.9900 . ?
C7 C8 1.520(9) . ?
C7 C9 1.545(8) . ?
C8 H8D 0.9700 . ?
C8 H8E 0.9700 . ?
C8 H8F 0.9700 . ?
C9 H9D 0.9700 . ?
C9 H9E 0.9700 . ?
C9 H9F 0.9700 . ?
C10 H10 0.9900 . ?
C10 C11 1.505(9) . ?
C10 C12 1.519(9) . ?
C11 H11A 0.9700 . ?
C11 H11B 0.9700 . ?
C11 H11C 0.9700 . ?
C12 H12A 0.9700 . ?
C12 H12B 0.9700 . ?
C12 H12C 0.9700 . ?
C13 H13 0.9900 . ?
C13 C14 1.490(13) . ?
C13 C15 1.512(13) . ?
C14 H14A 0.9700 . ?
C14 H14C 0.9700 . ?
C14 H14B 0.9700 . ?
C15 H15A 0.9700 . ?
C15 H15B 0.9700 . ?
C15 H15C 0.9700 . ?
C16 H16 0.9900 . ?
C16 C17 1.530(11) . ?
C16 C18 1.549(10) . ?
C17 H17A 0.9700 . ?
C17 H17B 0.9700 . ?
C17 H17C 0.9700 . ?
C18 H18A 0.9700 . ?
C18 H18B 0.9700 . ?
C18 H18C 0.9700 . ?
C19 H19 0.9900 . ?
C19 C20 1.465(13) . ?
C19 C21 1.560(11) . ?
C20 H20A 0.9700 . ?
C20 H20B 0.9700 . ?
C20 H20C 0.9700 . ?
C21 H21A 0.9700 . ?
C21 H21B 0.9700 . ?
C21 H21C 0.9700 . ?
C22 C23 1.429(9) . ?
C22 C27 1.423(8) . ?
C23 C24 1.389(10) . ?
C23 C28 1.497(10) . ?
C24 H24 0.9400 . ?
C24 C25 1.377(11) . ?
C25 H25 0.9400 . ?
C25 C26 1.360(11) . ?
C26 H26 0.9400 . ?
C26 C27 1.396(9) . ?
C27 C31 1.499(10) . ?
C28 H28 0.9900 . ?
C28 C29 1.540(11) . ?
C28 C30 1.561(12) . ?
C29 H29A 0.9700 . ?
C29 H29B 0.9700 . ?
C29 H29C 0.9700 . ?
C30 H30A 0.9700 . ?
C30 H30B 0.9700 . ?
C30 H30C 0.9700 . ?
C31 H31A 0.9900 . ?
C31 C32 1.545(12) . ?
C31 C33 1.525(11) . ?
C32 H32A 0.9700 . ?
C32 H32B 0.9700 . ?
C32 H32C 0.9700 . ?
C33 H33A 0.9700 . ?
C33 H33B 0.9700 . ?
C33 H33C 0.9700 . ?
C35 H35A 0.9700 . ?
C35 H35B 0.9700 . ?
C35 H35C 0.9700 . ?
C35 H1AD 0.9700 . ?
C35 H1AE 0.9700 . ?
C35 H1AF 0.9700 . ?
C35 C34 1.526(12) . ?
C35 C34A 1.492(12) . ?
C43 H43A 0.9700 . ?
C43 H43B 0.9700 . ?
C43 H43C 0.9700 . ?
C44 H44A 0.9700 . ?
C44 H44B 0.9700 . ?
C44 H44C 0.9700 . ?
C45 H45A 0.9800 . ?
C45 H45B 0.9800 . ?
C45 C46 1.422(12) . ?
C46 H46A 0.9800 . ?
C46 H46B 0.9800 . ?
C47 H47A 0.9700 . ?
C47 H47B 0.9700 . ?
C47 H47C 0.9700 . ?
C48 H48A 0.9800 . ?
C48 H48B 0.9800 . ?
C48 C49 1.432(14) . ?
C49 H49A 0.9800 . ?
C49 H49B 0.9800 . ?
C50 H50A 0.9700 . ?
C50 H50B 0.9700 . ?
C50 H50C 0.9700 . ?
C51 H51A 0.9700 . ?
C51 H51B 0.9700 . ?
C51 H51C 0.9700 . ?
C34 H6A 0.9900 . ?
C34 C36 1.528(12) . ?
C36 H8A 0.9700 . ?
C36 H8B 0.9700 . ?
C36 H8C 0.9700 . ?
C37 H0AA 0.9900 . ?
C37 C38 1.575(14) . ?
C37 C39 1.531(13) . ?
C38 H30 0.9700 . ?
C38 H64 0.9700 . ?
C38 H65 0.9700 . ?
C39 H7AA 0.9700 . ?
C39 H7AB 0.9700 . ?
C39 H7AC 0.9700 . ?
C40 H2A 0.9900 . ?
C40 C41 1.561(13) . ?
C40 C42 1.512(12) . ?
C41 H7A 0.9700 . ?
C41 H7B 0.9700 . ?
C41 H7C 0.9700 . ?
C42 H10A 0.9700 . ?
C42 H10B 0.9700 . ?
C42 H10C 0.9700 . ?
C34A H34A 0.9900 . ?
C34A C36A 1.520(13) . ?
C36A H36A 0.9700 . ?
C36A H36B 0.9700 . ?
C36A H36C 0.9700 . ?
C37A H37A 0.9900 . ?
C37A C38A 1.557(14) . ?
C37A C39A 1.504(14) . ?
C38A H38A 0.9700 . ?
C38A H38B 0.9700 . ?
C38A H38C 0.9700 . ?
C39A H39A 0.9700 . ?
C39A H39B 0.9700 . ?
C39A H39C 0.9700 . ?
C40A H40A 0.9900 . ?
C40A C41A 1.535(14) . ?
C40A C42A 1.530(13) . ?
C41A H41A 0.9700 . ?
C41A H41B 0.9700 . ?
C41A H41C 0.9700 . ?
C42A H42A 0.9700 . ?
C42A H42B 0.9700 . ?
C42A H42C 0.9700 . ?
Sr6 H9M 2.85(6) . ?
Sr6 H10M 2.42(5) . ?
Sr6 H11M 2.36(3) . ?
Sr6 H12M 2.44(4) . ?
Sr6 Sr8 3.7459(7) 2_757 ?
Sr6 N6 2.558(4) . ?
Sr7 H11M 2.36(4) . ?
Sr7 H14M 2.41(5) . ?
Sr7 H15M 2.43(4) . ?
Sr7 Sr10 3.7355(7) 2_757 ?
Sr7 C52 3.410(5) . ?
Sr7 C53 3.295(6) . ?
Sr7 C54 3.037(6) . ?
Sr7 C55 2.890(6) . ?
Sr7 C56 2.965(6) . ?
Sr7 C57 3.229(6) . ?
Sr8 H13M 2.38(5) . ?
Sr8 H14M 2.42(5) . ?
Sr8 H15M 2.56(4) . ?
Sr8 Sr10 3.9653(7) 2_757 ?
Sr8 N7 2.530(5) . ?
Sr9 H9M 2.56(6) . ?
Sr9 H11M 2.44(3) . ?
Sr9 H12M 2.58(5) . ?
Sr9 H13M 2.52(5) . ?
Sr9 H14M 2.49(5) . ?
Sr9 H16M 2.53(5) . ?
Sr10 H9M 2.83(6) . ?
Sr10 H10M 2.62(5) . ?
Sr10 H12M 2.45(5) . ?
Sr10 H16M 2.44(5) . ?
Sr10 N10 2.796(6) . ?
Sr10 N8 2.785(16) . ?
Sr10 N9 2.783(13) . ?
Sr10 N8A 2.89(4) . ?
Sr10 N9A 2.86(4) . ?
Si4 N7 1.691(5) . ?
Si4 C85 1.891(9) . ?
Si4 C88 1.906(8) . ?
Si4 C91 1.929(8) . ?
N6 C52 1.378(7) . ?
N6 Si3 1.696(14) . ?
N6 Si3A 1.68(3) . ?
N7 C73 1.388(9) . ?
N10 C94 1.503(11) . ?
N10 C95 1.472(12) . ?
N10 C96 1.446(10) . ?
N10 C94A 1.467(14) . ?
N10 C95A 1.461(15) . ?
N10 C96A 1.499(15) . ?
C52 C53 1.424(8) . ?
C52 C57 1.446(8) . ?
C53 C54 1.388(9) . ?
C53 C58 1.532(11) . ?
C54 H54 0.9400 . ?
C54 C55 1.349(11) . ?
C55 H55 0.9400 . ?
C55 C56 1.377(11) . ?
C56 H56 0.9400 . ?
C56 C57 1.399(9) . ?
C57 C61 1.503(10) . ?
C58 H58 0.9900 . ?
C58 C59 1.524(14) . ?
C58 C60 1.519(13) . ?
C59 H59A 0.9700 . ?
C59 H59B 0.9700 . ?
C59 H59C 0.9700 . ?
C60 H60A 0.9700 . ?
C60 H60B 0.9700 . ?
C60 H60C 0.9700 . ?
C61 H61A 0.9900 . ?
C61 C62 1.520(10) . ?
C61 C63 1.530(11) . ?
C62 H62A 0.9700 . ?
C62 H62B 0.9700 . ?
C62 H62C 0.9700 . ?
C63 H63A 0.9700 . ?
C63 H63B 0.9700 . ?
C63 H63C 0.9700 . ?
C73 C74 1.431(10) . ?
C73 C78 1.434(10) . ?
C74 C75 1.381(13) . ?
C74 C79 1.502(13) . ?
C75 H75 0.9400 . ?
C75 C76 1.371(16) . ?
C76 H76 0.9400 . ?
C76 C77 1.349(16) . ?
C77 H77 0.9400 . ?
C77 C78 1.400(12) . ?
C78 C82 1.489(13) . ?
C79 H79 0.9900 . ?
C79 C80 1.520(12) . ?
C79 C81 1.527(14) . ?
C80 H80A 0.9700 . ?
C80 H80B 0.9700 . ?
C80 H80C 0.9700 . ?
C81 H81A 0.9700 . ?
C81 H81B 0.9700 . ?
C81 H81C 0.9700 . ?
C82 H82 0.9900 . ?
C82 C83 1.537(13) . ?
C82 C84 1.502(13) . ?
C83 H83A 0.9700 . ?
C83 H83B 0.9700 . ?
C83 H83C 0.9700 . ?
C84 H84A 0.9700 . ?
C84 H84B 0.9700 . ?
C84 H84C 0.9700 . ?
C85 H85 0.9900 . ?
C85 C86 1.515(12) . ?
C85 C87 1.537(14) . ?
C86 H86A 0.9700 . ?
C86 H86B 0.9700 . ?
C86 H86C 0.9700 . ?
C87 H87A 0.9700 . ?
C87 H87B 0.9700 . ?
C87 H87C 0.9700 . ?
C88 H88 0.9900 . ?
C88 C89 1.477(12) . ?
C88 C90 1.535(13) . ?
C89 H89A 0.9700 . ?
C89 H89B 0.9700 . ?
C89 H89C 0.9700 . ?
C90 H90A 0.9700 . ?
C90 H90B 0.9700 . ?
C90 H90C 0.9700 . ?
C91 H91 0.9900 . ?
C91 C92 1.478(13) . ?
C91 C93 1.560(14) . ?
C92 H92A 0.9700 . ?
C92 H92B 0.9700 . ?
C92 H92C 0.9700 . ?
C93 H93A 0.9700 . ?
C93 H93B 0.9700 . ?
C93 H93C 0.9700 . ?
C101 H01G 0.9700 . ?
C101 H01H 0.9700 . ?
C101 H01J 0.9700 . ?
C101 H10D 0.9700 . ?
C101 H10E 0.9700 . ?
C101 H10F 0.9700 . ?
C101 N8 1.457(11) . ?
C101 N8A 1.483(15) . ?
Si3 C64 1.921(11) . ?
Si3 C67 1.947(11) . ?
Si3 C70 1.899(12) . ?
N8 C100 1.470(12) . ?
N8 C102 1.462(13) . ?
N9 C97 1.498(11) . ?
N9 C98 1.507(12) . ?
N9 C99 1.483(11) . ?
C64 H037 0.9900 . ?
C64 C65 1.545(12) . ?
C64 C66 1.514(13) . ?
C65 H03L 0.9700 . ?
C65 H03M 0.9700 . ?
C65 H03N 0.9700 . ?
C66 H03Z 0.9700 . ?
C66 H60 0.9700 . ?
C66 H61 0.9700 . ?
C67 H02O 0.9900 . ?
C67 C68 1.534(12) . ?
C67 C69 1.509(12) . ?
C68 H03X 0.9700 . ?
C68 H03Y 0.9700 . ?
C68 H59 0.9700 . ?
C69 H03U 0.9700 . ?
C69 H03V 0.9700 . ?
C69 H03W 0.9700 . ?
C70 H031 0.9900 . ?
C70 C71 1.544(13) . ?
C70 C72 1.519(13) . ?
C71 H13B 0.9700 . ?
C71 H13A 0.9700 . ?
C71 H13C 0.9700 . ?
C72 H3AA 0.9700 . ?
C72 H3AB 0.9700 . ?
C72 H3AC 0.9700 . ?
C94 H9A 0.9700 . ?
C94 H9B 0.9700 . ?
C94 H9C 0.9700 . ?
C95 H7CA 0.9700 . ?
C95 H7CB 0.9700 . ?
C95 H7CC 0.9700 . ?
C96 H6CA 0.9800 . ?
C96 H6CB 0.9800 . ?
C96 C97 1.509(14) . ?
C97 H5A 0.9800 . ?
C97 H5B 0.9800 . ?
C98 H01N 0.9700 . ?
C98 H01O 0.9700 . ?
C98 H01P 0.9700 . ?
C99 H4CA 0.9800 . ?
C99 H4CB 0.9800 . ?
C99 C100 1.513(13) . ?
C100 H03A 0.9800 . ?
C100 H03B 0.9800 . ?
C102 H03O 0.9700 . ?
C102 H03P 0.9700 . ?
C102 H03Q 0.9700 . ?
Si3A C64A 1.915(14) . ?
Si3A C67A 1.913(14) . ?
Si3A C70A 1.933(14) . ?
N8A C103 1.483(15) . ?
N8A C104 1.481(15) . ?
N9A C97A 1.479(15) . ?
N9A C98A 1.489(15) . ?
N9A C99A 1.478(15) . ?
C64A H64A 0.9900 . ?
C64A C65A 1.533(14) . ?
C64A C66A 1.516(14) . ?
C65A H65B 0.9700 . ?
C65A H65A 0.9700 . ?
C65A H65C 0.9700 . ?
C66A H66A 0.9700 . ?
C66A H66B 0.9700 . ?
C66A H66C 0.9700 . ?
C67A H67A 0.9900 . ?
C67A C68A 1.524(14) . ?
C67A C69A 1.515(14) . ?
C68A H68A 0.9700 . ?
C68A H68B 0.9700 . ?
C68A H68C 0.9700 . ?
C69A H69A 0.9700 . ?
C69A H69B 0.9700 . ?
C69A H69C 0.9700 . ?
C70A H70A 0.9900 . ?
C70A C71A 1.545(14) . ?
C70A C72A 1.536(14) . ?
C71A H71A 0.9700 . ?
C71A H71B 0.9700 . ?
C71A H71C 0.9700 . ?
C72A H72A 0.9700 . ?
C72A H72B 0.9700 . ?
C72A H72C 0.9700 . ?
C94A H94A 0.9700 . ?
C94A H94B 0.9700 . ?
C94A H94C 0.9700 . ?
C95A H95A 0.9700 . ?
C95A H95B 0.9700 . ?
C95A H95C 0.9700 . ?
C96A H96A 0.9800 . ?
C96A H96B 0.9800 . ?
C96A C97A 1.520(18) . ?
C97A H97A 0.9800 . ?
C97A H97B 0.9800 . ?
C98A H98A 0.9700 . ?
C98A H98B 0.9700 . ?
C98A H98C 0.9700 . ?
C99A H99A 0.9800 . ?
C99A H99B 0.9800 . ?
C99A C103 1.515(18) . ?
C103 H10G 0.9800 . ?
C103 H10H 0.9800 . ?
C104 H10I 0.9700 . ?
C104 H10J 0.9700 . ?
C104 H10K 0.9700 . ?
C106 H31 0.9400 . ?
C106 C107 1.3900 . ?
C106 C105 1.3900 . ?
C107 H32 0.9400 . ?
C107 C108 1.3900 . ?
C108 H033 0.9400 . ?
C108 C109 1.3900 . ?
C109 H33 0.9400 . ?
C109 C110 1.3900 . ?
C110 H34 0.9400 . ?
C110 C105 1.3900 . ?
C105 C111 1.503(16) . ?
C111 H35 0.9700 . ?
C111 H62 0.9700 . ?
C111 H63 0.9700 . ?
C119 C124 1.3900 . ?
C119 C120 1.3900 . ?
C119 C125 1.51(2) . ?
C124 H2BA 0.9400 . ?
C124 C123 1.3900 . ?
C123 H3BA 0.9400 . ?
C123 C122 1.3900 . ?
C122 H4BA 0.9400 . ?
C122 C121 1.3900 . ?
C121 H5BA 0.9400 . ?
C121 C120 1.3900 . ?
C120 H6BA 0.9400 . ?
C125 H7BA 0.9700 . ?
C125 H7BB 0.9700 . ?
C125 H7BC 0.9700 . ?
C112 C113 1.3900 . ?
C112 C117 1.3900 . ?
C112 C118 1.50(2) . ?
C113 H113 0.9400 . ?
C113 C114 1.3900 . ?
C114 H114 0.9400 . ?
C114 C115 1.3900 . ?
C115 H115 0.9400 . ?
C115 C116 1.3900 . ?
C116 H116 0.9400 . ?
C116 C117 1.3900 . ?
C117 H117 0.9400 . ?
C118 H11D 0.9700 . ?
C118 H11E 0.9700 . ?
C118 H11F 0.9700 . ?
C127 H127 0.9400 . ?
C127 C126 1.3900 . ?
C127 C128 1.3900 . ?
C126 C131 1.3900 . ?
C126 C132 1.52(2) . ?
C131 H131 0.9400 . ?
C131 C130 1.3900 . ?
C130 H130 0.9400 . ?
C130 C129 1.3900 . ?
C129 H129 0.9400 . ?
C129 C128 1.3900 . ?
C128 H128 0.9400 . ?
C132 H13D 0.9700 . ?
C132 H13E 0.9700 . ?
C132 H13F 0.9700 . ?

loop_
_geom_torsion_atom_site_label_1
_geom_torsion_atom_site_label_2
_geom_torsion_atom_site_label_3
_geom_torsion_atom_site_label_4
_geom_torsion
_geom_torsion_site_symmetry_1
_geom_torsion_site_symmetry_2
_geom_torsion_site_symmetry_3
_geom_torsion_site_symmetry_4
_geom_torsion_publ_flag
Sr1 N1 C1 Sr4 -10.7(5) . . . . ?
Sr1 N1 C1 C2 77.5(5) . . . . ?
Sr1 N1 C1 C6 -100.8(5) . . . . ?
Sr3 N2 C22 C23 80.2(5) . . . . ?
Sr3 N2 C22 C27 -93.2(5) . . . . ?
Sr4 C1 C2 C3 -62.5(4) . . . . ?
Sr4 C1 C2 C7 120.3(5) . . . . ?
Sr4 C1 C6 C5 62.1(4) . . . . ?
Sr4 C1 C6 C10 -119.5(5) . . . . ?
Sr4 C2 C3 C4 -67.5(5) . . . . ?
Sr4 C2 C7 C8 -52.3(7) . . . . ?
Sr4 C2 C7 C9 -176.2(4) . . . . ?
Sr4 C3 C4 C5 -70.5(5) . . . . ?
Sr4 C4 C5 C6 -72.9(5) . . . . ?
Sr4 C5 C6 C1 -69.1(5) . . . . ?
Sr4 C5 C6 C10 112.5(4) . . . . ?
Sr4 C6 C10 C11 -4.7(7) . . . . ?
Sr4 C6 C10 C12 122.2(5) . . . . ?
Sr5 N3 C45 C46 -44.4(11) . . . . ?
Sr5 N4 C46 C45 -35.2(11) . . . . ?
Sr5 N4 C48 C49 -49.5(10) . . . . ?
Sr5 N5 C49 C48 -36.5(12) . . . . ?
Si1 N1 C1 Sr4 161.2(3) . . . . ?
Si1 N1 C1 C2 -110.7(5) . . . . ?
Si1 N1 C1 C6 71.1(7) . . . . ?
Si2 N2 C22 C23 -98.7(6) . . . . ?
Si2 N2 C22 C27 87.9(7) . . . . ?
N1 C1 C2 Sr4 -120.6(4) . . . . ?
N1 C1 C2 C3 176.9(5) . . . . ?
N1 C1 C2 C7 -0.2(7) . . . . ?
N1 C1 C6 Sr4 120.6(5) . . . . ?
N1 C1 C6 C5 -177.3(5) . . . . ?
N1 C1 C6 C10 1.1(8) . . . . ?
N2 Si2 C34 C35 -66.2(11) . . . . ?
N2 Si2 C34 C36 170.6(12) . . . . ?
N2 C22 C23 C24 -172.4(6) . . . . ?
N2 C22 C23 C28 10.0(9) . . . . ?
N2 C22 C27 C26 172.9(6) . . . . ?
N2 C22 C27 C31 -6.6(9) . . . . ?
N3 C45 C46 N4 56.5(14) . . . . ?
N4 C48 C49 N5 61.1(13) . . . . ?
C1 C2 C3 Sr4 69.3(4) . . . . ?
C1 C2 C3 C4 1.8(8) . . . . ?
C1 C2 C7 C8 -152.4(6) . . . . ?
C1 C2 C7 C9 83.6(6) . . . . ?
C1 C6 C10 C11 95.0(7) . . . . ?
C1 C6 C10 C12 -138.1(6) . . . . ?
C2 C1 C6 Sr4 -57.7(4) . . . . ?
C2 C1 C6 C5 4.4(7) . . . . ?
C2 C1 C6 C10 -177.3(5) . . . . ?
C2 C3 C4 Sr4 72.2(5) . . . . ?
C2 C3 C4 C5 1.8(9) . . . . ?
C3 C2 C7 C8 30.4(8) . . . . ?
C3 C2 C7 C9 -93.5(7) . . . . ?
C3 C4 C5 Sr4 70.8(5) . . . . ?
C3 C4 C5 C6 -2.1(9) . . . . ?
C4 C5 C6 Sr4 68.1(5) . . . . ?
C4 C5 C6 C1 -1.1(8) . . . . ?
C4 C5 C6 C10 -179.4(5) . . . . ?
C5 C6 C10 C11 -86.6(7) . . . . ?
C5 C6 C10 C12 40.3(8) . . . . ?
C6 C1 C2 Sr4 57.8(4) . . . . ?
C6 C1 C2 C3 -4.7(7) . . . . ?
C6 C1 C2 C7 178.1(5) . . . . ?
C7 C2 C3 Sr4 -113.5(5) . . . . ?
C7 C2 C3 C4 178.9(5) . . . . ?
C13 Si1 N1 Sr1 50.5(4) . . . . ?
C13 Si1 N1 C1 -120.9(6) . . . . ?
C16 Si1 N1 Sr1 -66.4(3) . . . . ?
C16 Si1 N1 C1 122.2(5) . . . . ?
C19 Si1 N1 Sr1 171.7(3) . . . . ?
C19 Si1 N1 C1 0.3(6) . . . . ?
C22 C23 C24 C25 -1.7(11) . . . . ?
C22 C23 C28 C29 -120.5(7) . . . . ?
C22 C23 C28 C30 116.9(8) . . . . ?
C22 C27 C31 C32 114.4(7) . . . . ?
C22 C27 C31 C33 -121.9(7) . . . . ?
C23 C22 C27 C26 -0.8(9) . . . . ?
C23 C22 C27 C31 179.7(6) . . . . ?
C23 C24 C25 C26 1.3(13) . . . . ?
C24 C23 C28 C29 61.8(9) . . . . ?
C24 C23 C28 C30 -60.8(10) . . . . ?
C24 C25 C26 C27 -0.8(13) . . . . ?
C25 C26 C27 C22 0.6(11) . . . . ?
C25 C26 C27 C31 -179.9(8) . . . . ?
C26 C27 C31 C32 -65.1(9) . . . . ?
C26 C27 C31 C33 58.6(9) . . . . ?
C27 C22 C23 C24 1.3(9) . . . . ?
C27 C22 C23 C28 -176.3(6) . . . . ?
C28 C23 C24 C25 176.0(8) . . . . ?
C43 N3 C45 C46 74.4(11) . . . . ?
C44 N3 C45 C46 -163.7(9) . . . . ?
C46 N4 C48 C49 75.4(10) . . . . ?
C47 N4 C46 C45 82.7(10) . . . . ?
C47 N4 C48 C49 -163.6(8) . . . . ?
C48 N4 C46 C45 -157.7(9) . . . . ?
C50 N5 C49 C48 82.9(11) . . . . ?
C51 N5 C49 C48 -157.5(10) . . . . ?
C34 Si2 N2 Sr3 -148.1(5) . . . . ?
C34 Si2 N2 C22 30.6(8) . . . . ?
C37 Si2 N2 Sr3 -30.6(6) . . . . ?
C37 Si2 N2 C22 148.0(7) . . . . ?
C37 Si2 C34 C35 178.6(9) . . . . ?
C37 Si2 C34 C36 55.4(15) . . . . ?
C40 Si2 N2 Sr3 84.9(6) . . . . ?
C40 Si2 N2 C22 -96.4(8) . . . . ?
C40 Si2 C34 C35 59.0(11) . . . . ?
C40 Si2 C34 C36 -64.2(14) . . . . ?
C34A Si2 N2 Sr3 160.5(6) . . . . ?
C34A Si2 N2 C22 -20.8(8) . . . . ?
C37A Si2 N2 Sr3 -77.2(8) . . . . ?
C37A Si2 N2 C22 101.5(9) . . . . ?
C40A Si2 N2 Sr3 37.5(7) . . . . ?
C40A Si2 N2 C22 -143.8(9) . . . . ?
Sr6 N6 C52 Sr7 -12.4(5) . . . . ?
Sr6 N6 C52 C53 79.1(5) . . . . ?
Sr6 N6 C52 C57 -99.9(5) . . . . ?
Sr6 N6 Si3 C64 56.7(7) . . . . ?
Sr6 N6 Si3 C67 172.4(6) . . . . ?
Sr6 N6 Si3 C70 -63.1(8) . . . . ?
Sr6 N6 Si3A C64A 32.8(15) . . . . ?
Sr6 N6 Si3A C67A 159.5(11) . . . . ?
Sr6 N6 Si3A C70A -83.5(13) . . . . ?
Sr7 C52 C53 C54 -57.5(5) . . . . ?
Sr7 C52 C53 C58 127.9(7) . . . . ?
Sr7 C52 C57 C56 59.3(5) . . . . ?
Sr7 C52 C57 C61 -121.1(5) . . . . ?
Sr7 C53 C54 C55 -65.5(6) . . . . ?
Sr7 C53 C58 C59 -150.2(7) . . . . ?
Sr7 C53 C58 C60 -26.8(9) . . . . ?
Sr7 C54 C55 C56 -74.0(5) . . . . ?
Sr7 C55 C56 C57 -76.1(6) . . . . ?
Sr7 C56 C57 C52 -68.9(5) . . . . ?
Sr7 C56 C57 C61 111.5(5) . . . . ?
Sr7 C57 C61 C62 121.7(6) . . . . ?
Sr7 C57 C61 C63 -4.2(8) . . . . ?
Sr8 N7 C73 C74 90.3(6) . . . . ?
Sr8 N7 C73 C78 -82.8(6) . . . . ?
Sr10 N10 C96 C97 -46.6(10) . . . . ?
Sr10 N10 C96A C97A 51(3) . . . . ?
Sr10 N8 C100 C99 -53.0(13) . . . . ?
Sr10 N9 C97 C96 -50.4(10) . . . . ?
Sr10 N9 C99 C100 -33.8(15) . . . . ?
Sr10 N8A C103 C99A 49(3) . . . . ?
Sr10 N9A C97A C96A 15(4) . . . . ?
Sr10 N9A C99A C103 53(3) . . . . ?
Si4 N7 C73 C74 -92.4(8) . . . . ?
Si4 N7 C73 C78 94.5(7) . . . . ?
N6 C52 C53 Sr7 -121.5(5) . . . . ?
N6 C52 C53 C54 -179.0(5) . . . . ?
N6 C52 C53 C58 6.4(9) . . . . ?
N6 C52 C57 Sr7 120.0(5) . . . . ?
N6 C52 C57 C56 179.4(5) . . . . ?
N6 C52 C57 C61 -1.0(8) . . . . ?
N6 Si3 C70 C71 30.4(16) . . . . ?
N6 Si3 C70 C72 155.8(12) . . . . ?
N7 Si4 C85 C86 -56.8(8) . . . . ?
N7 Si4 C85 C87 66.5(8) . . . . ?
N7 C73 C74 C75 -171.1(7) . . . . ?
N7 C73 C74 C79 9.6(10) . . . . ?
N7 C73 C78 C77 170.7(6) . . . . ?
N7 C73 C78 C82 -11.4(10) . . . . ?
N10 C96 C97 N9 66.5(12) . . . . ?
N10 C96A C97A N9A -52(5) . . . . ?
C52 N6 Si3 C64 -125.0(7) . . . . ?
C52 N6 Si3 C67 -9.3(10) . . . . ?
C52 N6 Si3 C70 115.3(9) . . . . ?
C52 N6 Si3A C64A -151.0(10) . . . . ?
C52 N6 Si3A C67A -24(2) . . . . ?
C52 N6 Si3A C70A 92.7(16) . . . . ?
C52 C53 C54 Sr7 65.1(5) . . . . ?
C52 C53 C54 C55 -0.4(10) . . . . ?
C52 C53 C58 C59 105.4(8) . . . . ?
C52 C53 C58 C60 -131.2(7) . . . . ?
C52 C57 C61 C62 -136.6(7) . . . . ?
C52 C57 C61 C63 97.4(7) . . . . ?
C53 C52 C57 Sr7 -59.0(4) . . . . ?
C53 C52 C57 C56 0.3(8) . . . . ?
C53 C52 C57 C61 179.9(5) . . . . ?
C53 C54 C55 Sr7 74.4(6) . . . . ?
C53 C54 C55 C56 0.4(10) . . . . ?
C54 C53 C58 C59 -69.3(10) . . . . ?
C54 C53 C58 C60 54.1(10) . . . . ?
C54 C55 C56 Sr7 76.1(6) . . . . ?
C54 C55 C56 C57 0.0(10) . . . . ?
C55 C56 C57 Sr7 68.6(5) . . . . ?
C55 C56 C57 C52 -0.3(9) . . . . ?
C55 C56 C57 C61 -179.9(6) . . . . ?
C56 C57 C61 C62 43.0(9) . . . . ?
C56 C57 C61 C63 -83.0(8) . . . . ?
C57 C52 C53 Sr7 57.5(4) . . . . ?
C57 C52 C53 C54 0.0(8) . . . . ?
C57 C52 C53 C58 -174.5(6) . . . . ?
C58 C53 C54 Sr7 -120.1(6) . . . . ?
C58 C53 C54 C55 174.4(7) . . . . ?
C73 C74 C75 C76 0.6(13) . . . . ?
C73 C74 C79 C80 -110.3(9) . . . . ?
C73 C74 C79 C81 125.7(9) . . . . ?
C73 C78 C82 C83 124.4(9) . . . . ?
C73 C78 C82 C84 -112.2(9) . . . . ?
C74 C73 C78 C77 -2.8(10) . . . . ?
C74 C73 C78 C82 175.1(7) . . . . ?
C74 C75 C76 C77 -3.2(15) . . . . ?
C75 C74 C79 C80 70.3(11) . . . . ?
C75 C74 C79 C81 -53.6(11) . . . . ?
C75 C76 C77 C78 2.8(15) . . . . ?
C76 C77 C78 C73 0.2(13) . . . . ?
C76 C77 C78 C82 -177.6(9) . . . . ?
C77 C78 C82 C83 -57.7(11) . . . . ?
C77 C78 C82 C84 65.6(11) . . . . ?
C78 C73 C74 C75 2.4(10) . . . . ?
C78 C73 C74 C79 -176.9(7) . . . . ?
C79 C74 C75 C76 179.9(9) . . . . ?
C85 Si4 N7 Sr8 46.5(5) . . . . ?
C85 Si4 N7 C73 -129.9(7) . . . . ?
C88 Si4 N7 Sr8 -72.3(4) . . . . ?
C88 Si4 N7 C73 111.2(7) . . . . ?
C88 Si4 C85 C86 65.3(7) . . . . ?
C88 Si4 C85 C87 -171.4(7) . . . . ?
C91 Si4 N7 Sr8 166.3(4) . . . . ?
C91 Si4 N7 C73 -10.1(8) . . . . ?
C91 Si4 C85 C86 -179.8(7) . . . . ?
C91 Si4 C85 C87 -56.5(8) . . . . ?
C101 N8 C100 C99 -172.2(11) . . . . ?
C101 N8A C103 C99A -75(4) . . . . ?
Si3 N6 C52 Sr7 169.2(5) . . . . ?
Si3 N6 C52 C53 -99.3(7) . . . . ?
Si3 N6 C52 C57 81.7(8) . . . . ?
N9 C99 C100 N8 61.6(18) . . . . ?
C64 Si3 C70 C71 -90.9(15) . . . . ?
C64 Si3 C70 C72 34.5(16) . . . . ?
C67 Si3 C70 C71 154.4(13) . . . . ?
C67 Si3 C70 C72 -80.2(15) . . . . ?
C94 N10 C96 C97 -172.2(10) . . . . ?
C95 N10 C96 C97 66.5(13) . . . . ?
C97 N9 C99 C100 -156.0(12) . . . . ?
C98 N9 C97 C96 -168.5(12) . . . . ?
C98 N9 C99 C100 77.8(16) . . . . ?
C99 N9 C97 C96 73.0(13) . . . . ?
C102 N8 C100 C99 70.4(17) . . . . ?
Si3A N6 C52 Sr7 171.3(11) . . . . ?
Si3A N6 C52 C53 -97.2(13) . . . . ?
Si3A N6 C52 C57 83.8(13) . . . . ?
N9A C99A C103 N8A -74(4) . . . . ?
C94A N10 C96A C97A -75(3) . . . . ?
C95A N10 C96A C97A 163(3) . . . . ?
C97A N9A C99A C103 -66(4) . . . . ?
C98A N9A C97A C96A -87(4) . . . . ?
C98A N9A C99A C103 174(3) . . . . ?
C99A N9A C97A C96A 134(3) . . . . ?
C104 N8A C103 C99A 163(3) . . . . ?
C106 C107 C108 C109 0.0 . . . . ?
C107 C106 C105 C110 0.0 . . . . ?
C107 C106 C105 C111 -179.6(12) . . . . ?
C107 C108 C109 C110 0.0 . . . . ?
C108 C109 C110 C105 0.0 . . . . ?
C109 C110 C105 C106 0.0 . . . . ?
C109 C110 C105 C111 179.6(11) . . . . ?
C105 C106 C107 C108 0.0 . . . . ?
C119 C124 C123 C122 0.0 . . . . ?
C124 C119 C120 C121 0.0 . . . . ?
C124 C123 C122 C121 0.0 . . . . ?
C123 C122 C121 C120 0.0 . . . . ?
C122 C121 C120 C119 0.0 . . . . ?
C120 C119 C124 C123 0.0 . . . . ?
C125 C119 C124 C123 -179.3(19) . . . . ?
C125 C119 C120 C121 179.3(19) . . . . ?
C112 C113 C114 C115 0.0 . . . . ?
C113 C112 C117 C116 0.0 . . . . ?
C113 C114 C115 C116 0.0 . . . . ?
C114 C115 C116 C117 0.0 . . . . ?
C115 C116 C117 C112 0.0 . . . . ?
C117 C112 C113 C114 0.0 . . . . ?
C118 C112 C113 C114 166(4) . . . . ?
C118 C112 C117 C116 -166(4) . . . . ?
C127 C126 C131 C130 0.0 . . . . ?
C126 C127 C128 C129 0.0 . . . . ?
C126 C131 C130 C129 0.0 . . . . ?
C131 C130 C129 C128 0.0 . . . . ?
C130 C129 C128 C127 0.0 . . . . ?
C128 C127 C126 C131 0.0 . . . . ?
C128 C127 C126 C132 -171(2) . . . . ?
C132 C126 C131 C130 170(2) . . . . ?

loop_
_exptl_oxdiff_crystal_face_indexfrac_h
_exptl_oxdiff_crystal_face_indexfrac_k
_exptl_oxdiff_crystal_face_indexfrac_l
_exptl_oxdiff_crystal_face_x
_exptl_oxdiff_crystal_face_y
_exptl_oxdiff_crystal_face_z
-1.9996 1.0024 -1.0076 0.0076 0.0568 0.2042
1.9996 -1.0024 1.0076 -0.0076 -0.0568 -0.2042
0.0554 10.4606 -10.7719 0.9571 -0.2293 0.1771
8.7474 -8.7899 3.9171 -0.2708 0.0659 -0.9604
-8.7312 8.8167 -3.9540 0.2743 -0.0668 0.9593
-0.0253 0.1244 -18.3994 0.6078 0.7931 0.0398
0.0668 -0.1521 18.4003 -0.6077 -0.7929 -0.0441
0.0825 -9.9578 -5.8419 -0.3791 0.9131 -0.1502
-0.0072 -7.7641 16.0373 -0.9720 -0.1809 -0.1501
-0.5564 -3.3223 18.6148 -0.8232 -0.5666 -0.0352
9.3923 -6.7740 3.7032 -0.1209 -0.0845 -0.9891
0.2217 -10.5871 10.7401 -0.9518 0.2281 -0.2049
0.0189 -6.7384 -12.6201 0.0254 0.9964 -0.0815
-6.0548 -6.0978 6.0759 -0.8016 0.3823 0.4597
-0.2327 2.4661 17.1910 -0.4298 -0.9025 0.0267
0.0953 10.4036 3.9937 0.4726 -0.8694 0.1441

loop_
_smtbx_masks_void_nr
_smtbx_masks_void_average_x
_smtbx_masks_void_average_y
_smtbx_masks_void_average_z
_smtbx_masks_void_volume
_smtbx_masks_void_count_electrons
_smtbx_masks_void_content
1 0.201 -0.016 0.302 279.7 50.7 '1 Toluene'
2 -0.201 0.016 0.698 279.7 55.0 '1 Toluene'
3 0.347 0.417 0.792 7.2 0.4 ?
4 0.500 0.500 0.000 34.7 0.4 ?
5 0.653 0.583 0.208 7.2 0.4 ?
